data_1570864
loop_
_publ_author_name
'Eren, Noga'
'Fadaei-Tirani, Farzaneh'
'Scopelliti, Rosario'
'Severin, Kay'

_publ_section_title
;
 Molecular imine cages with &#x3c0;-basic Au<sub>3</sub>(pyrazolate)
 faces.
;
_journal_issue 10
_journal_name_full 'Chemical science'
_journal_page_first 3539
_journal_page_last 3544
_journal_paper_doi 10.1039/d3sc06280e
_journal_volume 15
_journal_year 2024
_chemical_formula_moiety 'C216 H276 Au12 N40, 2(C Cl3 D), C60, 2[CDCl3]'
_chemical_formula_sum 'C280 H276 Au12 Cl12 D4 N40'
_chemical_formula_weight 6998.45
_space_group_crystal_system triclinic
_space_group_IT_number 2
_space_group_name_Hall '-P 1'
_space_group_name_H-M_alt 'P -1'
_atom_sites_solution_hydrogens geom
_atom_sites_solution_primary dual
_audit_creation_date 2023-10-09
_audit_creation_method
;
Olex2 1.5
(compiled 2023.08.24 svn.re1ec1418 for OlexSys, GUI svn.r6817)
;
_audit_update_record
;
2023-11-22 deposited with the CCDC.	2024-01-25 downloaded from the CCDC.
;
_cell_angle_alpha 91.9058(7)
_cell_angle_beta 104.0920(8)
_cell_angle_gamma 94.9457(7)
_cell_formula_units_Z 2
_cell_length_a 22.16590(19)
_cell_length_b 24.2178(2)
_cell_length_c 26.9851(2)
_cell_measurement_reflns_used 93630
_cell_measurement_temperature 140.15
_cell_measurement_theta_max 74.0180
_cell_measurement_theta_min 2.5520
_cell_volume 13975.5(2)
_computing_cell_refinement 'CrysAlisPro 1.171.42.89a (Rigaku OD, 2023)'
_computing_data_collection 'CrysAlisPro 1.171.42.89a (Rigaku OD, 2023)'
_computing_data_reduction 'CrysAlisPro 1.171.42.89a (Rigaku OD, 2023)'
_computing_molecular_graphics 'Olex2 1.5 (Dolomanov et al., 2009)'
_computing_publication_material 'Olex2 1.5 (Dolomanov et al., 2009)'
_computing_structure_refinement 'SHELXL 2019/3 (Sheldrick, 2015)'
_computing_structure_solution 'SHELXT  (Sheldrick, 2015)'
_diffrn_ambient_temperature 140.15
_diffrn_detector 'Hybrid Pixel Array Detector'
_diffrn_detector_area_resol_mean 10.0000
_diffrn_detector_type 'HyPix-Arc 150'
_diffrn_measured_fraction_theta_full 0.995
_diffrn_measured_fraction_theta_max 0.951
_diffrn_measurement_details
;
List of Runs (angles in degrees, time in seconds):

  # Type    Start    End  Width  t~exp~   \w     \q     \k     \f   Frames
#--------------------------------------------------------------------------
  1  \w     41.00  67.00   0.50    0.20    --   78.10-125.00-150.00   52
  2  \w     35.00  91.00   0.50    0.20    --   66.21-125.00 -30.00  112
  3  \w     38.00  95.00   0.50    0.20    --   69.48-125.00   0.00  114
  4  \w     80.00 105.00   0.50    0.20    --   78.10-125.00 -30.00   50
  5  \w     79.00 104.00   0.50    0.20    --   78.10-125.00  30.00   50
  6  \w     80.00 105.00   0.50    0.20    --   78.10-125.00  90.00   50
  7  \w     80.00 105.00   0.50    0.20    --   78.10-125.00 120.00   50
  8  \w     37.00  71.00   0.50    0.20    --   78.10-125.00 150.00   68
  9  \w     48.00  73.00   0.50    0.20    --   78.10-125.00 120.00   50
 10  \w     80.00 105.00   0.50    0.20    --   78.10-125.00 150.00   50
 11  \w     44.00  71.00   0.50    0.20    --   78.10-125.00  90.00   54
 12  \w     41.00  67.00   0.50    0.20    --   74.78-117.00 -18.06   52
 13  \w     80.00 105.00   0.50    0.20    --   78.10-125.00 -60.00   50
 14  \w     54.00 105.00   0.50    0.20    --   78.10-125.00-120.00  102
 15  \w     80.00 105.00   0.50    0.20    --   78.10-125.00-150.00   50
 16  \w     33.00  63.00   0.50    0.20    --   69.48 -95.00 -90.00   60
 17  \w     28.00  55.00   0.50    0.20    --   66.21 -95.00   0.00   54
 18  \w     35.00  76.00   0.50    0.20    --   69.48 -95.00  30.00   82
 19  \w     44.00  75.00   0.50    0.20    --   66.21 -95.00  60.00   62
 20  \w     37.00  69.00   0.50    0.20    --   66.21 -95.00 150.00   64
 21  \w     42.00  78.00   0.50    0.20    --   69.48 -95.00 120.00   72
 22  \w     35.00  64.00   0.50    0.20    --   69.48 -95.00  90.00   58
 23  \w     28.00  53.00   0.50    0.20    --   66.21 -95.00-120.00   50
 24  \w     34.00  62.00   0.50    0.20    --   69.48 -95.00-180.00   56
 25  \w     52.00 121.00   0.50    0.20    --   78.10  15.00-150.00  138
 26  \w     61.00 123.00   0.50    0.20    --   78.10  15.00 -90.00  124
 27  \w     54.00  80.00   0.50    0.20    --   69.48  15.00  30.00   52
 28  \w     81.00 106.00   0.50    0.20    --   69.48  15.00  30.00   50
 29  \w     61.00 123.00   0.50    0.20    --   78.10  15.00   0.00  124
 30  \w     61.00  98.00   0.50    0.20    --   78.10  15.00 -30.00   74
 31  \w     49.00 106.00   0.50    0.20    --   78.10  15.00  90.00  114
 32  \w     55.00 107.00   0.50    0.20    --   66.21  15.00 120.00  104
 33  \w    -91.00 -45.00   0.50    0.20    --  -66.84 -15.00  60.00   92
 34  \w   -103.00 -73.00   0.50    0.20    --  -69.31   0.00  90.00   60
 35  \w   -103.00 -72.00   0.50    0.20    --  -66.84   0.00   0.00   62
 36  \w   -106.00 -75.00   0.50    0.20    --  -69.31   0.00-120.00   62
 37  \w   -103.00 -74.00   0.50    0.20    --  -66.84   0.00-150.00   58
 38  \w   -107.00 -72.00   0.50    0.20    --  -69.31   0.00 -60.00   70
 39  \w   -105.00 -72.00   0.50    0.20    --  -69.31   0.00 150.00   66
 40  \w    -66.00 -38.00   0.50    0.20    --  -74.78 145.00  38.83   56
 41  \w   -112.00 -43.00   0.50    0.20    --  -74.78 140.00 114.13  138
 42  \w   -114.00 -87.00   0.50    0.20    --  -74.78 145.00  38.83   54
 43  \w   -112.00 -49.00   0.50    0.20    --  -74.78 140.00 -59.94  126
 44  \w   -112.00 -51.00   0.50    0.20    --  -74.78 142.00-172.76  122
 45  \w    -87.00 -31.00   0.50    0.20    --  -69.31 125.00-180.00  112
;
_diffrn_measurement_device 'four-circle diffractometer'
_diffrn_measurement_device_type 'XtaLAB Synergy R, DW system, HyPix-Arc 150'
_diffrn_measurement_method '\w scans'
_diffrn_orient_matrix_type 'CrysAlisPro convention (1999,Acta A55,543-557)'
_diffrn_orient_matrix_UB_11 0.0396861000
_diffrn_orient_matrix_UB_12 -0.0476195000
_diffrn_orient_matrix_UB_13 0.0196454000
_diffrn_orient_matrix_UB_21 -0.0318717000
_diffrn_orient_matrix_UB_22 -0.0057748000
_diffrn_orient_matrix_UB_23 0.0445729000
_diffrn_orient_matrix_UB_31 -0.0509227000
_diffrn_orient_matrix_UB_32 -0.0422943000
_diffrn_orient_matrix_UB_33 -0.0332092000
_diffrn_radiation_monochromator mirror
_diffrn_radiation_probe x-ray
_diffrn_radiation_type 'Cu K\a'
_diffrn_radiation_wavelength 1.54184
_diffrn_reflns_av_R_equivalents 0.0614
_diffrn_reflns_av_unetI/netI 0.0394
_diffrn_reflns_Laue_measured_fraction_full 0.995
_diffrn_reflns_Laue_measured_fraction_max 0.951
_diffrn_reflns_limit_h_max 26
_diffrn_reflns_limit_h_min -26
_diffrn_reflns_limit_k_max 29
_diffrn_reflns_limit_k_min -29
_diffrn_reflns_limit_l_max 33
_diffrn_reflns_limit_l_min -33
_diffrn_reflns_number 204256
_diffrn_reflns_point_group_measured_fraction_full 0.995
_diffrn_reflns_point_group_measured_fraction_max 0.951
_diffrn_reflns_theta_full 67.684
_diffrn_reflns_theta_max 74.971
_diffrn_reflns_theta_min 2.323
_diffrn_source 'Rotating-anode X-ray tube'
_diffrn_source_type 'Rigaku (Cu) X-ray Source'
_exptl_absorpt_coefficient_mu 13.022
_exptl_absorpt_correction_T_max 0.599
_exptl_absorpt_correction_T_min 0.009
_exptl_absorpt_correction_type gaussian
_exptl_absorpt_process_details
;
CrysAlisPro 1.171.42.89a (Rigaku Oxford Diffraction, 2023)
Numerical absorption correction based on gaussian integration over
a multifaceted crystal model
Empirical absorption correction using spherical harmonics,
implemented in SCALE3 ABSPACK scaling algorithm.
;
_exptl_crystal_colour 'clear intense red'
_exptl_crystal_density_diffrn 1.663
_exptl_crystal_description plate
_exptl_crystal_F_000 6784
_exptl_crystal_size_max 0.66
_exptl_crystal_size_mid 0.489
_exptl_crystal_size_min 0.203
_refine_diff_density_max 2.366
_refine_diff_density_min -2.133
_refine_diff_density_rms 0.151
_refine_ls_extinction_method none
_refine_ls_goodness_of_fit_ref 1.045
_refine_ls_hydrogen_treatment constr
_refine_ls_matrix_type full
_refine_ls_number_parameters 3131
_refine_ls_number_reflns 54774
_refine_ls_number_restraints 7430
_refine_ls_restrained_S_all 1.031
_refine_ls_R_factor_all 0.0669
_refine_ls_R_factor_gt 0.0598
_refine_ls_shift/su_max 0.006
_refine_ls_shift/su_mean 0.000
_refine_ls_structure_factor_coef Fsqd
_refine_ls_weighting_details 'w=1/[\s^2^(Fo^2^)+(0.0941P)^2^+48.5570P] where P=(Fo^2^+2Fc^2^)/3'
_refine_ls_weighting_scheme calc
_refine_ls_wR_factor_gt 0.1644
_refine_ls_wR_factor_ref 0.1693
_reflns_Friedel_coverage 0.000
_reflns_number_gt 46601
_reflns_number_total 54774
_reflns_threshold_expression 'I > 2\s(I)'
_cod_data_source_file d3sc06280e2.cif
_cod_data_source_block ne0253
_cod_depositor_comments 'Adding full bibliography for 1570859--1570865.cif.'
_cod_database_code 1570864
_shelx_shelxl_version_number 2019/3
_chemical_oxdiff_formula 'C300 H300 N40 Au12'
_shelx_space_group_comment
;
The symmetry employed for this shelxl refinement is uniquely defined
by the following loop, which should always be used as a source of
symmetry information in preference to the above space-group names.
They are only intended as comments.
;
_shelx_estimated_absorpt_t_max 0.177
_shelx_estimated_absorpt_t_min 0.042
_olex2_refinement_description
;
1. Fixed Uiso
 At 1.2 times of:
  All C(H) groups, All C(H,H) groups
 At 1.5 times of:
  All C(H,H,H) groups
2. Restrained distances
 C204-C205
 1.5 with sigma of 0.02
 C119-C118 = C120-C118
 1.54 with sigma of 0.02
 N34-C204 = N31-C181 = N33-C186
 1.28 with sigma of 0.02
 C120-C119
 2.5 with sigma of 0.02
 C187-C186
 1.5 with sigma of 0.01
 C11-C10
 2.5 with sigma of 0.02
 C346-C336 \\sim C338-C336 \\sim C336-C326 \\sim C326-C318 \\sim C328-C318
\\sim C338-C328 \\sim C348-
 C338 \\sim C356-C348 \\sim C348-C343 \\sim C343-C333 \\sim C333-C323 \\sim
C328-C323 \\sim C315-C307 ~
 C323-C315 \\sim C324-C315 \\sim C334-C324 \\sim C344-C334 \\sim C334-C333
\\sim C351-C343 \\sim C352-
 C351 \\sim C352-C344 \\sim C353-C352 \\sim C353-C345 \\sim C345-C335 \\sim
C335-C325 \\sim C342-C332 ~
 C332-C322 \\sim C332-C321 \\sim C331-C321 \\sim C321-C313 \\sim C313-C306
\\sim C313-C311 \\sim C319-
 C311 \\sim C329-C319 \\sim C331-C329 \\sim C339-C329 \\sim C341-C331 \\sim
C350-C341 \\sim C342-C341 ~
 C358-C353 \\sim C360-C358 \\sim C360-C357 \\sim C360-C359 \\sim C359-C351
\\sim C330-C319 \\sim C340-
 C330 \\sim C357-C349 \\sim C350-C349 \\sim C358-C350 \\sim C314-C306 \\sim
C306-C303 \\sim C303-C301 ~
 C312-C301 \\sim C320-C312 \\sim C347-C340 \\sim C355-C347 \\sim C347-C337
\\sim C346-C337 \\sim C355-
 C354 \\sim C354-C346 \\sim C356-C354 \\sim C357-C355 \\sim C309-C305 \\sim
C312-C309 \\sim C359-C356 ~
 C310-C305 \\sim C305-C302 \\sim C304-C302 \\sim C303-C302 \\sim C349-C339
\\sim C340-C339 \\sim C330-
 C320 \\sim C327-C320 \\sim C337-C327 \\sim C327-C317 \\sim C317-C309 \\sim
C326-C317 \\sim C318-C310 ~
 C310-C307 \\sim C307-C304 \\sim C308-C304 \\sim C314-C308 \\sim C322-C314
\\sim C325-C322 \\sim C316-
 C308 \\sim C325-C316 \\sim C324-C316 \\sim C344-C335 \\sim C345-C342 \\sim
C311-C301
 with sigma of 0.01
 C8-C4 \\sim C5-C4 \\sim C6-C4 \\sim C7-C4 \\sim C9-C10 \\sim C9-C12
 with sigma of 0.02
 C5-C6 \\sim C8-C7
 with sigma of 0.02
3. Uiso/Uaniso restraints and constraints
Uanis(C57) \\sim Ueq: with sigma of 0.01 and sigma for terminal atoms of 0.02
Uanis(C171) \\sim Ueq, Uanis(C186) \\sim Ueq, Uanis(Au16) \\sim Ueq: with sigma
of 0.01 and sigma for terminal atoms of 0.02
Uanis(C119) \\sim Ueq, Uanis(Cl4) \\sim Ueq: with sigma of 0.005 and sigma for
terminal atoms of 0.01
Uanis(Au18) \\sim Ueq: with sigma of 0.005 and sigma for terminal atoms of 0.01
4. Rigid body (RIGU) restrains
 All non-hydrogen atoms
 with sigma for 1-2 distances of 0.001 and sigma for 1-3 distances of 0.001
5. Others
 Sof(H4B)=Sof(C7)=Sof(H7A)=Sof(H7B)=Sof(H7C)=Sof(C8)=Sof(H8A)=Sof(H8B)=
 Sof(H8C)=1-FVAR(1)
 Sof(H4A)=Sof(C5)=Sof(H5A)=Sof(H5B)=Sof(H5C)=Sof(C6)=Sof(H6A)=Sof(H6B)=
 Sof(H6C)=FVAR(1)
 Sof(H9B)=Sof(C12)=Sof(H12A)=Sof(H12B)=Sof(H12C)=1-FVAR(2)
 Sof(H9A)=Sof(C10)=Sof(H10A)=Sof(H10B)=Sof(H10C)=FVAR(2)
 Sof(Au14)=Sof(Au15)=Sof(Au13)=1-FVAR(3)
 Sof(Au7)=Sof(Au8)=Sof(Au9)=FVAR(3)
 Sof(Au17)=Sof(Au16)=Sof(Au18)=1-FVAR(4)
 Sof(Au10)=Sof(Au11)=Sof(Au12)=FVAR(4)
 Sof(Au19)=Sof(Au20)=Sof(Au21)=1-FVAR(5)
 Sof(Au4)=Sof(Au5)=Sof(Au6)=FVAR(5)
 Sof(Au22)=Sof(Au23)=Sof(Au24)=1-FVAR(6)
 Sof(Au1)=Sof(Au2)=Sof(Au3)=FVAR(6)
6.a Ternary CH refined with riding coordinates:
 C4(H4A), C4(H4B), C9(H9A), C9(H9B), C34(H34), C38(H38), C52(H52), C55(H55),
 C61(H61), C64(H64), C88(H88), C91(H91), C106(H106), C109(H109), C115(H115),
 C118(H118), C142(H142), C145(H145), C160(H160), C163(H163), C169(H169),
 C172(H172), C196(H196), C199(H199), C214(H214), C217(H217), C361(D361),
 C362(D362)
6.b Secondary CH2 refined with riding coordinates:
 C20(H20A,H20B), C21(H21A,H21B), C22(H22A,H22B), C23(H23A,H23B), C40(H40A,
 H40B), C41(H41A,H41B), C74(H74A,H74B), C75(H75A,H75B), C76(H76A,H76B),
 C77(H77A,H77B), C94(H94A,H94B), C95(H95A,H95B), C128(H12G,H12H), C129(H12I,
 H12J), C130(H13A,H13B), C131(H13C,H13D), C148(H14M,H14N), C149(H14O,H14P),
 C182(H18A,H18B), C183(H18C,H18D), C184(H18E,H18F), C185(H18G,H18H), C202(H20I,
 H20J), C203(H20K,H20L)
6.c Me refined with riding coordinates:
 C10(H10A,H10B,H10C), C11(H11A,H11B,H11C)
6.d Aromatic/amide H refined with riding coordinates:
 C18(H18), C17(H17), C15(H15), C14(H14), C19(H19), C24(H24), C27(H27),
 C26(H26), C30(H30), C29(H29), C42(H42), C300(H300), C48(H48), C44(H44),
 C45(H45), C68(H68), C69(H69), C71(H71), C72(H72), C73(H73), C78(H78), C80(H80),
  C81(H81), C83(H83), C84(H84), C96(H96), C98(H98), C99(H99), C101(H101),
 C102(H102), C126(H126), C125(H125), C123(H123), C122(H122), C127(H127),
 C132(H132), C134(H134), C135(H135), C137(H137), C138(H138), C150(H150),
 C152(H152), C153(H153), C155(H155), C156(H156), C180(H180), C179(H179),
 C177(H177), C176(H176), C181(H181), C186(H186), C191(H191), C192(H192),
 C188(H188), C189(H189), C204(H204), C209(H209), C210(H210), C206(H206),
 C207(H207)
6.e Fitted hexagon refined as free rotating group:
 C13(C18,C17,C16,C15,C14), C28(C27,C26,C25,C30,C29), C46(C300,C48,C43,C44,C45),
  C121(C126,C125,C124,C123,C122), C175(C180,C179,C178,C177,C176), C190(C191,
 C192,C187,C188,C189), C208(C209,C210,C205,C206,C207)
6.f Idealised Me refined as rotating group:
 C5(H5A,H5B,H5C), C6(H6A,H6B,H6C), C7(H7A,H7B,H7C), C8(H8A,H8B,H8C), C12(H12A,
 H12B,H12C), C35(H35A,H35B,H35C), C36(H36A,H36B,H36C), C37(H37A,H37B,H37C),
 C39(H39A,H39B,H39C), C53(H53A,H53B,H53C), C54(H54A,H54B,H54C), C56(H56A,H56B,
 H56C), C57(H57A,H57B,H57C), C62(H62A,H62B,H62C), C63(H63A,H63B,H63C), C65(H65A,
 H65B,H65C), C66(H66A,H66B,H66C), C89(H89A,H89B,H89C), C90(H90A,H90B,H90C),
 C92(H92A,H92B,H92C), C93(H93A,H93B,H93C), C107(H10D,H10E,H10F), C108(H10G,H10H,
 H10I), C110(H11D,H11E,H11F), C111(H11G,H11H,H11I), C116(H11J,H11K,H11L),
 C117(H11M,H11N,H11O), C119(H11P,H11Q,H11R), C120(H12D,H12E,H12F), C143(H14A,
 H14B,H14C), C144(H14D,H14E,H14F), C146(H14G,H14H,H14I), C147(H14J,H14K,H14L),
 C161(H16A,H16B,H16C), C162(H16D,H16E,H16F), C164(H16G,H16H,H16I), C165(H16J,
 H16K,H16L), C170(H17A,H17B,H17C), C171(H17D,H17E,H17F), C173(H17G,H17H,H17I),
 C174(H17J,H17K,H17L), C197(H19A,H19B,H19C), C198(H19D,H19E,H19F), C200(H20C,
 H20D,H20E), C201(H20F,H20G,H20H), C215(H21C,H21D,H21E), C216(H21F,H21G,H21H),
 C218(H21I,H21J,H21K), C219(H21L,H21M,H21N)
;
_smtbx_masks_special_details
;
A solvent mask was calculated and 618 electrons were 
found in a volume of 2598\%A^3^ in 5 voids per unit cell. 
This is consistent with the presence of 
2[CDCl3] per Asymmetric Unit 
which account for 652 electrons 
per unit cell.
;
_smtbx_masks_void_probe_radius 1.2
_smtbx_masks_void_truncation_radius 1.2
_olex2_submission_special_instructions 'No special instructions were received'
_oxdiff_exptl_absorpt_empirical_details
;
Empirical correction (ABSPACK) includes:
- Absorption correction using spherical harmonics
- Frame scaling
- Detector area scaling
- B-factor correction
;
_oxdiff_exptl_absorpt_empirical_full_max 3.321
_oxdiff_exptl_absorpt_empirical_full_min 0.475

loop_
_space_group_symop_operation_xyz
'x, y, z'
'-x, -y, -z'

loop_
_atom_site_label
_atom_site_type_symbol
_atom_site_fract_x
_atom_site_fract_y
_atom_site_fract_z
_atom_site_U_iso_or_equiv
_atom_site_adp_type
_atom_site_occupancy
_atom_site_site_symmetry_order
_atom_site_calc_flag
_atom_site_refinement_flags_posn
_atom_site_refinement_flags_adp
_atom_site_refinement_flags_occupancy
_atom_site_disorder_assembly
_atom_site_disorder_group
Au1 Au 0.43260(5) 0.60759(6) 0.36334(6) 0.0485(6) Uani 0.602(19) 1 d . . P A 1
Au2 Au 0.49816(5) 0.70107(6) 0.45962(6) 0.0497(6) Uani 0.602(19) 1 d . . P A 1
Au3 Au 0.54736(5) 0.57555(6) 0.46105(6) 0.0471(6) Uani 0.602(19) 1 d . . P A 1
Au4 Au 0.50488(6) 0.71613(5) 0.07462(6) 0.0347(6) Uani 0.513(19) 1 d . . P B 1
Au5 Au 0.61851(5) 0.81411(5) 0.07125(6) 0.0337(7) Uani 0.513(19) 1 d . . P B 1
Au6 Au 0.63840(4) 0.67903(5) 0.05472(5) 0.0331(7) Uani 0.513(19) 1 d . . P B 1
Au7 Au 0.78751(4) 0.99927(4) 0.31432(4) 0.0471(4) Uani 0.717(10) 1 d . . P C 1
Au8 Au 0.78804(4) 0.96970(4) 0.43510(4) 0.0473(4) Uani 0.717(10) 1 d . . P C 1
Au9 Au 0.91393(4) 0.95369(4) 0.39032(4) 0.0457(4) Uani 0.717(10) 1 d . . P C 1
Au10 Au 0.93051(4) 0.54862(4) 0.24209(4) 0.0582(3) Uani 0.783(6) 1 d . . P D 1
Au11 Au 0.99146(5) 0.62185(3) 0.35232(4) 0.0578(3) Uani 0.783(6) 1 d . . P D 1
Au12 Au 0.89277(4) 0.50669(4) 0.34706(4) 0.0537(3) Uani 0.783(6) 1 d . . P D 1
N1 N 0.4033(3) 0.6840(3) 0.3630(3) 0.0633(15) Uani 1 1 d . . . . .
N2 N 0.4291(4) 0.7214(3) 0.4020(3) 0.0649(16) Uani 1 1 d . . . . .
N3 N 0.5696(3) 0.6842(3) 0.5157(3) 0.0627(15) Uani 1 1 d . . . . .
N4 N 0.5902(3) 0.6318(3) 0.5162(3) 0.0623(15) Uani 1 1 d . . . . .
N5 N 0.5084(3) 0.5198(3) 0.4034(3) 0.0585(13) Uani 1 1 d . . . . .
N6 N 0.4637(3) 0.5336(3) 0.3632(3) 0.0604(14) Uani 1 1 d . . . . .
N7 N 0.4922(3) 0.7956(3) 0.0863(3) 0.0515(13) Uani 1 1 d . . . . .
N8 N 0.5394(3) 0.8366(3) 0.0849(2) 0.0498(12) Uani 1 1 d . . . . .
N9 N 0.6966(3) 0.7920(3) 0.0559(3) 0.0541(13) Uani 1 1 d . . . . .
N10 N 0.7011(3) 0.7373(3) 0.0422(3) 0.0563(14) Uani 1 1 d . . . . .
N11 N 0.5755(3) 0.6205(3) 0.0684(2) 0.0497(12) Uani 1 1 d . . . . .
N12 N 0.5169(3) 0.6361(3) 0.0685(2) 0.0477(12) Uani 1 1 d . . . . .
N13 N 0.7101(3) 1.0035(3) 0.3393(3) 0.0648(16) Uani 1 1 d . . . . .
N14 N 0.7114(3) 0.9965(3) 0.3887(3) 0.0621(15) Uani 1 1 d . . . . .
N15 N 0.8622(3) 0.9399(3) 0.4799(3) 0.0548(13) Uani 1 1 d . . . . .
N16 N 0.9111(3) 0.9293(3) 0.4601(3) 0.0563(13) Uani 1 1 d . . . . .
N17 N 0.9159(3) 0.9781(3) 0.3192(3) 0.0637(15) Uani 1 1 d . . . . .
N18 N 0.8647(3) 0.9962(3) 0.2892(3) 0.0590(14) Uani 1 1 d . . . . .
N19 N 0.2155(5) 0.9621(4) 0.2257(4) 0.109(3) Uani 1 1 d . . . . .
N20 N 0.2259(3) 1.0904(3) 0.2175(3) 0.0670(14) Uani 1 1 d . . . . .
N21 N 0.2939(4) 1.0825(3) 0.1283(3) 0.0695(18) Uani 1 1 d . . . . .
N22 N 0.3401(4) 1.1083(4) 0.3121(4) 0.083(2) Uani 1 1 d . . . . .
N23 N 0.8869(4) 0.7567(4) 0.7791(3) 0.0743(19) Uani 1 1 d . . . . .
N24 N 1.0196(4) 0.7170(4) 0.8145(3) 0.0718(16) Uani 1 1 d . . . . .
N25 N 1.0812(4) 0.7849(4) 0.7414(3) 0.088(2) Uani 1 1 d . . . . .
N26 N 0.9776(5) 0.6129(4) 0.7390(4) 0.088(2) Uani 1 1 d . . . . .
N27 N 0.4980(4) 0.2126(4) 0.2265(4) 0.081(2) Uani 1 1 d . . . . .
N28 N 0.4721(4) 0.1792(3) 0.1084(3) 0.0679(15) Uani 1 1 d . . . . .
N29 N 0.5862(4) 0.2324(4) 0.0671(3) 0.0728(18) Uani 1 1 d . . . . .
N30 N 0.4118(3) 0.2857(3) 0.0849(3) 0.0703(18) Uani 1 1 d . . . . .
N31 N 1.0387(4) 0.8490(4) -0.0465(3) 0.0755(19) Uani 1 1 d D . . . .
N32 N 1.1553(3) 0.9254(3) 0.0108(3) 0.0639(14) Uani 1 1 d . . . . .
N33 N 1.0800(4) 1.0139(5) 0.0577(4) 0.092(2) Uani 1 1 d D . . . .
N34 N 1.2033(5) 0.8525(5) 0.1057(4) 0.101(3) Uani 1 1 d D . . . .
N35 N 0.9939(4) 0.6135(4) 0.2461(4) 0.0766(18) Uani 1 1 d . . . . .
N36 N 0.9635(4) 0.6005(3) 0.4152(4) 0.0743(18) Uani 1 1 d . . . . .
N37 N 0.8646(3) 0.4862(3) 0.2376(3) 0.0729(17) Uani 1 1 d . . . . .
N38 N 0.8522(3) 0.4660(3) 0.2814(3) 0.0709(16) Uani 1 1 d . . . . .
N39 N 0.9288(4) 0.5509(3) 0.4146(4) 0.0710(16) Uani 1 1 d . . . . .
N40 N 1.0189(4) 0.6437(4) 0.2903(4) 0.0780(19) Uani 1 1 d . . . . .
C1 C 0.3624(4) 0.7085(4) 0.3276(4) 0.0716(19) Uani 1 1 d . . . . .
C2 C 0.3606(4) 0.7622(4) 0.3445(4) 0.0688(17) Uani 1 1 d . . . . .
C3 C 0.4048(5) 0.7693(4) 0.3919(4) 0.072(2) Uani 1 1 d . . . . .
C4 C 0.3259(5) 0.6776(5) 0.2784(4) 0.084(2) Uani 1 1 d D . . . .
H4A H 0.342013 0.640295 0.282289 0.101 Uiso 0.53(3) 1 calc R U P E 1
H4B H 0.298346 0.705471 0.260989 0.101 Uiso 0.47(3) 1 calc R U P E 2
C5 C 0.3370(12) 0.6925(12) 0.2270(7) 0.096(7) Uani 0.53(3) 1 d D . P E 1
H5A H 0.315147 0.724992 0.215297 0.145 Uiso 0.53(3) 1 calc R U P E 1
H5B H 0.321143 0.661114 0.202014 0.145 Uiso 0.53(3) 1 calc R U P E 1
H5C H 0.381904 0.701074 0.230412 0.145 Uiso 0.53(3) 1 calc R U P E 1
C6 C 0.2567(8) 0.6634(14) 0.2762(9) 0.100(8) Uani 0.53(3) 1 d D . P E 1
H6A H 0.252355 0.650697 0.309347 0.150 Uiso 0.53(3) 1 calc R U P E 1
H6B H 0.239039 0.633898 0.249539 0.150 Uiso 0.53(3) 1 calc R U P E 1
H6C H 0.234345 0.696443 0.268215 0.150 Uiso 0.53(3) 1 calc R U P E 1
C7 C 0.2807(12) 0.6314(10) 0.2858(12) 0.097(7) Uani 0.47(3) 1 d D . P E 2
H7A H 0.303552 0.602875 0.305054 0.145 Uiso 0.47(3) 1 calc R U P E 2
H7B H 0.256367 0.615298 0.252420 0.145 Uiso 0.47(3) 1 calc R U P E 2
H7C H 0.252474 0.645747 0.304943 0.145 Uiso 0.47(3) 1 calc R U P E 2
C8 C 0.3666(11) 0.6680(12) 0.2429(9) 0.090(6) Uani 0.47(3) 1 d D . P E 2
H8A H 0.390826 0.702875 0.239604 0.134 Uiso 0.47(3) 1 calc R U P E 2
H8B H 0.340547 0.654350 0.209200 0.134 Uiso 0.47(3) 1 calc R U P E 2
H8C H 0.395186 0.640356 0.256564 0.134 Uiso 0.47(3) 1 calc R U P E 2
C9 C 0.4229(6) 0.8175(5) 0.4314(5) 0.094(3) Uani 1 1 d D . . . .
H9A H 0.453660 0.806174 0.462128 0.113 Uiso 0.43(4) 1 calc R U P F 1
H9B H 0.464108 0.804744 0.448906 0.113 Uiso 0.57(4) 1 calc R U P F 2
C10 C 0.3632(14) 0.8322(14) 0.4469(19) 0.127(10) Uani 0.43(4) 1 d D . P F 1
H10A H 0.344197 0.799455 0.459764 0.190 Uiso 0.43(4) 1 calc R U P F 1
H10B H 0.374218 0.862233 0.473671 0.190 Uiso 0.43(4) 1 calc R U P F 1
H10C H 0.333493 0.844249 0.416969 0.190 Uiso 0.43(4) 1 calc R U P F 1
C11 C 0.4499(9) 0.8684(7) 0.4121(7) 0.153(6) Uani 1 1 d D . . . .
H11A H 0.464663 0.858324 0.381887 0.229 Uiso 1 1 calc R U . . .
H11B H 0.417867 0.894222 0.402869 0.229 Uiso 1 1 calc R U . . .
H11C H 0.485087 0.886087 0.438868 0.229 Uiso 1 1 calc R U . . .
C12 C 0.3945(17) 0.8109(12) 0.4761(10) 0.118(10) Uani 0.57(4) 1 d D . P F 2
H12A H 0.359736 0.834070 0.472523 0.178 Uiso 0.57(4) 1 calc R U P F 2
H12B H 0.426207 0.822504 0.507788 0.178 Uiso 0.57(4) 1 calc R U P F 2
H12C H 0.379112 0.771955 0.477250 0.178 Uiso 0.57(4) 1 calc R U P F 2
C13 C 0.3229(3) 0.8055(3) 0.3171(3) 0.074(2) Uani 1 1 d G . . . .
C18 C 0.3453(3) 0.8401(3) 0.2841(3) 0.084(3) Uani 1 1 d G . . . .
H18 H 0.385339 0.836424 0.278183 0.101 Uiso 1 1 calc R U . . .
C17 C 0.3091(4) 0.8801(3) 0.2597(3) 0.098(3) Uani 1 1 d G . . . .
H17 H 0.324368 0.903684 0.237173 0.117 Uiso 1 1 calc R U . . .
C16 C 0.2505(4) 0.8854(3) 0.2683(3) 0.105(3) Uani 1 1 d G . . . .
C15 C 0.2281(3) 0.8509(4) 0.3013(4) 0.140(6) Uani 1 1 d G . . . .
H15 H 0.188082 0.854557 0.307233 0.168 Uiso 1 1 calc R U . . .
C14 C 0.2643(4) 0.8109(4) 0.3257(3) 0.119(5) Uani 1 1 d G . . . .
H14 H 0.249051 0.787297 0.348243 0.143 Uiso 1 1 calc R U . . .
C19 C 0.2053(8) 0.9254(6) 0.2427(6) 0.116(4) Uani 1 1 d . . . . .
H19 H 0.162584 0.916028 0.241935 0.140 Uiso 1 1 calc R U . . .
C20 C 0.1680(5) 0.9968(4) 0.1981(4) 0.077(2) Uani 1 1 d . . . . .
H20A H 0.125880 0.977693 0.195297 0.093 Uiso 1 1 calc R U . . .
H20B H 0.173298 1.001072 0.163023 0.093 Uiso 1 1 calc R U . . .
C21 C 0.1722(4) 1.0536(4) 0.2242(4) 0.0716(18) Uani 1 1 d . . . . .
H21A H 0.133192 1.070793 0.210171 0.086 Uiso 1 1 calc R U . . .
H21B H 0.176085 1.049561 0.261241 0.086 Uiso 1 1 calc R U . . .
C22 C 0.2103(4) 1.1129(4) 0.1668(4) 0.0681(18) Uani 1 1 d . . . . .
H22A H 0.186715 1.145607 0.168074 0.082 Uiso 1 1 calc R U . . .
H22B H 0.183039 1.084568 0.142171 0.082 Uiso 1 1 calc R U . . .
C23 C 0.2690(5) 1.1300(4) 0.1480(5) 0.077(2) Uani 1 1 d . . . . .
H23A H 0.258570 1.156457 0.120713 0.092 Uiso 1 1 calc R U . . .
H23B H 0.301463 1.149265 0.176683 0.092 Uiso 1 1 calc R U . . .
C24 C 0.3325(4) 1.0583(3) 0.1598(4) 0.0599(16) Uani 1 1 d . . . . .
H24 H 0.342545 1.070641 0.194919 0.072 Uiso 1 1 calc R U . . .
C28 C 0.4233(2) 0.92223(19) 0.1168(2) 0.0554(14) Uani 1 1 d G . . . .
C27 C 0.3909(2) 0.9540(2) 0.07917(16) 0.0592(16) Uani 1 1 d G . . . .
H27 H 0.389185 0.945598 0.044202 0.071 Uiso 1 1 calc R U . . .
C26 C 0.3609(2) 0.9982(2) 0.09272(19) 0.0610(16) Uani 1 1 d G . . . .
H26 H 0.338716 1.019887 0.067004 0.073 Uiso 1 1 calc R U . . .
C25 C 0.3633(2) 1.01049(19) 0.1439(2) 0.0584(15) Uani 1 1 d G . . . .
C30 C 0.3957(3) 0.9787(2) 0.18151(16) 0.0663(19) Uani 1 1 d G . . . .
H30 H 0.397390 0.987128 0.216478 0.080 Uiso 1 1 calc R U . . .
C29 C 0.4257(3) 0.9346(2) 0.16796(19) 0.0640(18) Uani 1 1 d G . . . .
H29 H 0.447860 0.912838 0.193677 0.077 Uiso 1 1 calc R U . . .
C31 C 0.4589(3) 0.8769(3) 0.1026(3) 0.0543(15) Uani 1 1 d . . . . .
C32 C 0.5187(3) 0.8856(3) 0.0935(3) 0.0520(14) Uani 1 1 d . . . . .
C33 C 0.4443(4) 0.8202(3) 0.0969(3) 0.0556(16) Uani 1 1 d . . . . .
C34 C 0.3845(4) 0.7844(4) 0.0958(4) 0.0698(19) Uani 1 1 d . . . . .
H34 H 0.393799 0.744787 0.094965 0.084 Uiso 1 1 calc R U . . .
C35 C 0.3631(6) 0.7958(5) 0.1449(5) 0.098(3) Uani 1 1 d . . . . .
H35A H 0.394907 0.785941 0.174537 0.147 Uiso 1 1 calc R U . . .
H35B H 0.323548 0.773431 0.143065 0.147 Uiso 1 1 calc R U . . .
H35C H 0.357264 0.835251 0.148398 0.147 Uiso 1 1 calc R U . . .
C36 C 0.3346(5) 0.7921(5) 0.0483(5) 0.094(3) Uani 1 1 d . . . . .
H36A H 0.338642 0.830722 0.038754 0.140 Uiso 1 1 calc R U . . .
H36B H 0.293316 0.783306 0.054788 0.140 Uiso 1 1 calc R U . . .
H36C H 0.339276 0.767345 0.020268 0.140 Uiso 1 1 calc R U . . .
C37 C 0.6203(4) 0.9433(4) 0.1325(4) 0.074(2) Uani 1 1 d . . . . .
H37A H 0.615865 0.929491 0.165272 0.111 Uiso 1 1 calc R U . . .
H37B H 0.639211 0.981822 0.137773 0.111 Uiso 1 1 calc R U . . .
H37C H 0.647044 0.920291 0.118394 0.111 Uiso 1 1 calc R U . . .
C38 C 0.5563(4) 0.9408(4) 0.0953(4) 0.0622(17) Uani 1 1 d . . . . .
H38 H 0.532800 0.969700 0.107484 0.075 Uiso 1 1 calc R U . . .
C39 C 0.5616(5) 0.9545(4) 0.0410(4) 0.083(3) Uani 1 1 d . . . . .
H39A H 0.578905 0.923995 0.026065 0.124 Uiso 1 1 calc R U . . .
H39B H 0.589221 0.988782 0.042929 0.124 Uiso 1 1 calc R U . . .
H39C H 0.520089 0.959483 0.019594 0.124 Uiso 1 1 calc R U . . .
C40 C 0.2413(4) 1.1346(4) 0.2566(4) 0.075(2) Uani 1 1 d . . . . .
H40A H 0.202444 1.150287 0.259467 0.090 Uiso 1 1 calc R U . . .
H40B H 0.268397 1.164402 0.246275 0.090 Uiso 1 1 calc R U . . .
C41 C 0.2754(4) 1.1160(5) 0.3101(4) 0.085(3) Uani 1 1 d . . . . .
H41A H 0.273681 1.144482 0.336834 0.103 Uiso 1 1 calc R U . . .
H41B H 0.253756 1.080793 0.317278 0.103 Uiso 1 1 calc R U . . .
C42 C 0.3586(4) 1.0620(5) 0.3193(4) 0.077(2) Uani 1 1 d . . . . .
H42 H 0.328785 1.031936 0.320773 0.093 Uiso 1 1 calc R U . . .
C46 C 0.54839(19) 1.0269(3) 0.3420(3) 0.0695(19) Uani 1 1 d G . . . .
C300 C 0.5334(2) 1.0813(2) 0.3360(3) 0.074(2) Uani 1 1 d G . . . .
H300 H 0.565436 1.110439 0.337427 0.089 Uiso 1 1 calc R U . . .
C48 C 0.4716(3) 1.0930(2) 0.3278(3) 0.072(2) Uani 1 1 d G . . . .
H48 H 0.461319 1.130101 0.323753 0.087 Uiso 1 1 calc R U . . .
C43 C 0.42469(19) 1.0503(3) 0.3257(3) 0.074(2) Uani 1 1 d G . . . .
C44 C 0.4397(2) 0.9959(2) 0.3317(3) 0.081(3) Uani 1 1 d G . . . .
H44 H 0.407640 0.966781 0.330247 0.097 Uiso 1 1 calc R U . . .
C45 C 0.5015(3) 0.9843(2) 0.3398(3) 0.080(3) Uani 1 1 d G . . . .
H45 H 0.511757 0.947117 0.343921 0.096 Uiso 1 1 calc R U . . .
C49 C 0.6158(4) 1.0150(4) 0.3513(4) 0.0668(18) Uani 1 1 d . . . . .
C50 C 0.6551(4) 1.0027(4) 0.3973(4) 0.0657(17) Uani 1 1 d . . . . .
C51 C 0.6517(4) 1.0147(4) 0.3155(4) 0.0655(18) Uani 1 1 d . . . . .
C52 C 0.6431(5) 0.9958(6) 0.4499(4) 0.086(2) Uani 1 1 d . . . . .
H52 H 0.685323 0.999217 0.474345 0.103 Uiso 1 1 calc R U . . .
C53 C 0.6142(8) 0.9386(7) 0.4552(6) 0.118(4) Uani 1 1 d . . . . .
H53A H 0.571295 0.933567 0.433726 0.177 Uiso 1 1 calc R U . . .
H53B H 0.613667 0.933832 0.490983 0.177 Uiso 1 1 calc R U . . .
H53C H 0.638723 0.910906 0.444165 0.177 Uiso 1 1 calc R U . . .
C54 C 0.6099(10) 1.0429(7) 0.4658(6) 0.143(6) Uani 1 1 d . . . . .
H54A H 0.637052 1.077698 0.469558 0.215 Uiso 1 1 calc R U . . .
H54B H 0.599953 1.035368 0.498561 0.215 Uiso 1 1 calc R U . . .
H54C H 0.571187 1.046072 0.439678 0.215 Uiso 1 1 calc R U . . .
C55 C 0.6371(5) 1.0257(5) 0.2598(4) 0.083(2) Uani 1 1 d . . . . .
H55 H 0.664643 1.003968 0.244024 0.100 Uiso 1 1 calc R U . . .
C56 C 0.5707(5) 1.0069(6) 0.2322(4) 0.096(3) Uani 1 1 d . . . . .
H56A H 0.562595 0.966822 0.235101 0.144 Uiso 1 1 calc R U . . .
H56B H 0.563976 1.014883 0.195986 0.144 Uiso 1 1 calc R U . . .
H56C H 0.542202 1.026557 0.247398 0.144 Uiso 1 1 calc R U . . .
C57 C 0.6541(6) 1.0874(6) 0.2529(6) 0.117(4) Uani 1 1 d . U . . .
H57A H 0.629277 1.110158 0.269418 0.176 Uiso 1 1 calc R U . . .
H57B H 0.645166 1.094016 0.216334 0.176 Uiso 1 1 calc R U . . .
H57C H 0.698633 1.097253 0.268575 0.176 Uiso 1 1 calc R U . . .
C58 C 0.6106(4) 0.7165(4) 0.5538(4) 0.0662(18) Uani 1 1 d . . . . .
C59 C 0.6573(4) 0.6850(4) 0.5777(4) 0.0643(17) Uani 1 1 d . . . . .
C60 C 0.6426(4) 0.6314(4) 0.5539(4) 0.0631(16) Uani 1 1 d . . . . .
C61 C 0.5999(5) 0.7757(4) 0.5678(4) 0.080(2) Uani 1 1 d . . . . .
H61 H 0.633413 0.788160 0.599263 0.096 Uiso 1 1 calc R U . . .
C62 C 0.5381(6) 0.7783(5) 0.5825(5) 0.093(3) Uani 1 1 d . . . . .
H62A H 0.503779 0.762819 0.553923 0.140 Uiso 1 1 calc R U . . .
H62B H 0.532473 0.817011 0.590398 0.140 Uiso 1 1 calc R U . . .
H62C H 0.538332 0.756722 0.612613 0.140 Uiso 1 1 calc R U . . .
C63 C 0.6080(6) 0.8148(5) 0.5280(5) 0.096(3) Uani 1 1 d . . . . .
H63A H 0.651227 0.816734 0.524874 0.144 Uiso 1 1 calc R U . . .
H63B H 0.598384 0.851756 0.537722 0.144 Uiso 1 1 calc R U . . .
H63C H 0.579588 0.801578 0.495072 0.144 Uiso 1 1 calc R U . . .
C64 C 0.6774(4) 0.5813(4) 0.5634(5) 0.076(2) Uani 1 1 d . . . . .
H64 H 0.710017 0.592031 0.595830 0.091 Uiso 1 1 calc R U . . .
C65 C 0.6373(5) 0.5328(4) 0.5781(4) 0.073(2) Uani 1 1 d . . . . .
H65A H 0.619900 0.545185 0.606161 0.109 Uiso 1 1 calc R U . . .
H65B H 0.663233 0.502466 0.589065 0.109 Uiso 1 1 calc R U . . .
H65C H 0.603189 0.519637 0.548446 0.109 Uiso 1 1 calc R U . . .
C66 C 0.7117(6) 0.5689(6) 0.5290(6) 0.109(4) Uani 1 1 d . . . . .
H66A H 0.683480 0.560261 0.495034 0.164 Uiso 1 1 calc R U . . .
H66B H 0.734546 0.536729 0.539888 0.164 Uiso 1 1 calc R U . . .
H66C H 0.741394 0.600829 0.527595 0.164 Uiso 1 1 calc R U . . .
C67 C 0.7141(4) 0.7056(4) 0.6185(4) 0.0657(18) Uani 1 1 d . . . . .
C68 C 0.7547(4) 0.7468(4) 0.6096(4) 0.073(2) Uani 1 1 d . . . . .
H68 H 0.745647 0.762758 0.577218 0.087 Uiso 1 1 calc R U . . .
C69 C 0.8092(4) 0.7668(4) 0.6457(4) 0.072(2) Uani 1 1 d . . . . .
H69 H 0.836474 0.795519 0.637500 0.086 Uiso 1 1 calc R U . . .
C70 C 0.8240(4) 0.7454(4) 0.6931(4) 0.0626(16) Uani 1 1 d . . . . .
C71 C 0.7846(4) 0.6998(4) 0.7013(4) 0.070(2) Uani 1 1 d . . . . .
H71 H 0.795620 0.681715 0.732477 0.084 Uiso 1 1 calc R U . . .
C72 C 0.7310(4) 0.6807(5) 0.6658(4) 0.074(2) Uani 1 1 d . . . . .
H72 H 0.704833 0.650359 0.673007 0.089 Uiso 1 1 calc R U . . .
C73 C 0.8788(4) 0.7679(4) 0.7329(4) 0.0631(17) Uani 1 1 d . . . . .
H73 H 0.909623 0.792111 0.723416 0.076 Uiso 1 1 calc R U . . .
C74 C 0.9407(5) 0.7835(5) 0.8173(4) 0.078(2) Uani 1 1 d . . . . .
H74A H 0.926361 0.806260 0.842539 0.094 Uiso 1 1 calc R U . . .
H74B H 0.966520 0.808370 0.800436 0.094 Uiso 1 1 calc R U . . .
C75 C 0.9791(5) 0.7398(5) 0.8440(4) 0.081(2) Uani 1 1 d . . . . .
H75A H 1.005394 0.756039 0.877201 0.097 Uiso 1 1 calc R U . . .
H75B H 0.950580 0.709061 0.851231 0.097 Uiso 1 1 calc R U . . .
C76 C 1.0265(5) 0.6579(5) 0.8234(4) 0.081(2) Uani 1 1 d . . . . .
H76A H 1.030145 0.651877 0.860119 0.098 Uiso 1 1 calc R U . . .
H76B H 1.065425 0.647987 0.815121 0.098 Uiso 1 1 calc R U . . .
C77 C 0.9711(5) 0.6200(5) 0.7912(4) 0.085(2) Uani 1 1 d . . . . .
H77A H 0.969388 0.583367 0.806302 0.101 Uiso 1 1 calc R U . . .
H77B H 0.931673 0.636388 0.790947 0.101 Uiso 1 1 calc R U . . .
C78 C 0.9347(5) 0.6253(4) 0.7029(4) 0.074(2) Uani 1 1 d . . . . .
H78 H 0.899539 0.640322 0.710402 0.089 Uiso 1 1 calc R U . . .
C79 C 0.9372(4) 0.6172(4) 0.6485(4) 0.0662(17) Uani 1 1 d . . . . .
C80 C 0.8890(5) 0.6307(4) 0.6097(4) 0.077(2) Uani 1 1 d . . . . .
H80 H 0.853900 0.645406 0.617791 0.093 Uiso 1 1 calc R U . . .
C81 C 0.8908(5) 0.6231(4) 0.5589(4) 0.0727(19) Uani 1 1 d . . . . .
H81 H 0.856455 0.631835 0.532561 0.087 Uiso 1 1 calc R U . . .
C82 C 0.9419(5) 0.6030(4) 0.5462(4) 0.0699(17) Uani 1 1 d . . . . .
C83 C 0.9913(5) 0.5910(4) 0.5867(4) 0.075(2) Uani 1 1 d . . . . .
H83 H 1.026999 0.577077 0.579016 0.090 Uiso 1 1 calc R U . . .
C84 C 0.9898(5) 0.5986(4) 0.6366(5) 0.077(2) Uani 1 1 d . . . . .
H84 H 1.024624 0.591324 0.663116 0.092 Uiso 1 1 calc R U . . .
C85 C 0.9438(4) 0.5918(4) 0.4920(4) 0.0715(17) Uani 1 1 d . . . . .
C86 C 0.9170(4) 0.5462(4) 0.4612(4) 0.0690(16) Uani 1 1 d . . . . .
C87 C 0.9736(5) 0.6256(4) 0.4618(4) 0.075(2) Uani 1 1 d . . . . .
C88 C 0.8779(5) 0.4953(4) 0.4706(4) 0.075(2) Uani 1 1 d . . . . .
H88 H 0.879185 0.466196 0.443777 0.090 Uiso 1 1 calc R U . . .
C89 C 0.9024(6) 0.4718(5) 0.5206(5) 0.091(3) Uani 1 1 d . . . . .
H89A H 0.946315 0.465502 0.524388 0.136 Uiso 1 1 calc R U . . .
H89B H 0.878061 0.436506 0.522474 0.136 Uiso 1 1 calc R U . . .
H89C H 0.899028 0.497873 0.548175 0.136 Uiso 1 1 calc R U . . .
C90 C 0.8103(5) 0.5067(5) 0.4625(5) 0.082(3) Uani 1 1 d . . . . .
H90A H 0.807495 0.538902 0.484452 0.123 Uiso 1 1 calc R U . . .
H90B H 0.786101 0.474201 0.471097 0.123 Uiso 1 1 calc R U . . .
H90C H 0.793418 0.514333 0.426556 0.123 Uiso 1 1 calc R U . . .
C91 C 1.0126(6) 0.6822(5) 0.4745(5) 0.090(3) Uani 1 1 d . . . . .
H91 H 1.007797 0.701265 0.441647 0.109 Uiso 1 1 calc R U . . .
C92 C 1.0803(6) 0.6760(6) 0.4940(7) 0.124(5) Uani 1 1 d . . . . .
H92A H 1.096061 0.658760 0.466911 0.186 Uiso 1 1 calc R U . . .
H92B H 1.086369 0.652570 0.523396 0.186 Uiso 1 1 calc R U . . .
H92C H 1.103171 0.712656 0.504601 0.186 Uiso 1 1 calc R U . . .
C93 C 0.9889(6) 0.7193(5) 0.5106(5) 0.091(3) Uani 1 1 d . . . . .
H93A H 0.943416 0.718684 0.498902 0.137 Uiso 1 1 calc R U . . .
H93B H 1.008130 0.757352 0.511028 0.137 Uiso 1 1 calc R U . . .
H93C H 1.000010 0.705745 0.545156 0.137 Uiso 1 1 calc R U . . .
C94 C 1.0797(5) 0.7481(5) 0.8237(4) 0.084(2) Uani 1 1 d . . . . .
H94A H 1.107988 0.734066 0.853926 0.101 Uiso 1 1 calc R U . . .
H94B H 1.075296 0.787463 0.831723 0.101 Uiso 1 1 calc R U . . .
C95 C 1.1089(5) 0.7445(6) 0.7788(4) 0.090(3) Uani 1 1 d . . . . .
H95A H 1.154736 0.753617 0.790419 0.108 Uiso 1 1 calc R U . . .
H95B H 1.100506 0.706469 0.762565 0.108 Uiso 1 1 calc R U . . .
C96 C 1.0413(4) 0.7651(4) 0.7026(4) 0.070(2) Uani 1 1 d . . . . .
H96 H 1.030156 0.726189 0.698581 0.084 Uiso 1 1 calc R U . . .
C97 C 1.0110(4) 0.8012(4) 0.6629(4) 0.0635(18) Uani 1 1 d . . . . .
C98 C 0.9626(5) 0.7775(4) 0.6228(4) 0.075(2) Uani 1 1 d . . . . .
H98 H 0.948351 0.739348 0.622649 0.090 Uiso 1 1 calc R U . . .
C99 C 0.9350(4) 0.8090(4) 0.5832(4) 0.071(2) Uani 1 1 d . . . . .
H99 H 0.901997 0.792161 0.556144 0.086 Uiso 1 1 calc R U . . .
C100 C 0.9550(4) 0.8650(4) 0.5826(3) 0.0570(15) Uani 1 1 d . . . . .
C101 C 1.0019(5) 0.8879(4) 0.6228(4) 0.083(3) Uani 1 1 d . . . . .
H101 H 1.016123 0.926117 0.623292 0.100 Uiso 1 1 calc R U . . .
C102 C 1.0287(5) 0.8567(4) 0.6626(4) 0.081(3) Uani 1 1 d . . . . .
H102 H 1.060131 0.874106 0.690478 0.097 Uiso 1 1 calc R U . . .
C103 C 0.9277(4) 0.8957(4) 0.5366(3) 0.0579(15) Uani 1 1 d . . . . .
C104 C 0.8712(4) 0.9201(4) 0.5265(3) 0.0574(15) Uani 1 1 d . . . . .
C105 C 0.9505(4) 0.9024(3) 0.4940(3) 0.0536(13) Uani 1 1 d . . . . .
C106 C 0.8263(4) 0.9247(4) 0.5596(4) 0.0677(18) Uani 1 1 d . . . . .
H106 H 0.848718 0.913494 0.594082 0.081 Uiso 1 1 calc R U . . .
C107 C 0.7684(5) 0.8839(5) 0.5430(4) 0.081(3) Uani 1 1 d . . . . .
H10D H 0.745919 0.890852 0.508048 0.122 Uiso 1 1 calc R U . . .
H10E H 0.741171 0.888548 0.566190 0.122 Uiso 1 1 calc R U . . .
H10F H 0.780572 0.845925 0.543877 0.122 Uiso 1 1 calc R U . . .
C108 C 0.8114(5) 0.9831(4) 0.5679(4) 0.077(2) Uani 1 1 d . . . . .
H10G H 0.850380 1.007539 0.579358 0.116 Uiso 1 1 calc R U . . .
H10H H 0.787479 0.984354 0.593944 0.116 Uiso 1 1 calc R U . . .
H10I H 0.786686 0.995668 0.535707 0.116 Uiso 1 1 calc R U . . .
C109 C 1.0118(4) 0.8852(4) 0.4867(3) 0.0581(16) Uani 1 1 d . . . . .
H109 H 1.029966 0.863337 0.516655 0.070 Uiso 1 1 calc R U . . .
C110 C 1.0590(4) 0.9358(4) 0.4872(4) 0.070(2) Uani 1 1 d . . . . .
H11D H 1.041986 0.959148 0.459152 0.105 Uiso 1 1 calc R U . . .
H11E H 1.098324 0.923197 0.482798 0.105 Uiso 1 1 calc R U . . .
H11F H 1.066744 0.957319 0.519897 0.105 Uiso 1 1 calc R U . . .
C111 C 1.0033(4) 0.8472(4) 0.4386(4) 0.069(2) Uani 1 1 d . . . . .
H11G H 0.973195 0.815333 0.439453 0.104 Uiso 1 1 calc R U . . .
H11H H 1.043499 0.834071 0.437326 0.104 Uiso 1 1 calc R U . . .
H11I H 0.987655 0.867851 0.408264 0.104 Uiso 1 1 calc R U . . .
C112 C 0.5250(4) 0.4695(4) 0.3934(4) 0.0626(16) Uani 1 1 d . . . . .
C113 C 0.4898(5) 0.4510(4) 0.3448(4) 0.0676(17) Uani 1 1 d . . . . .
C114 C 0.4508(5) 0.4911(4) 0.3273(4) 0.0670(17) Uani 1 1 d . . . . .
C115 C 0.5736(4) 0.4433(4) 0.4304(4) 0.0656(18) Uani 1 1 d . . . . .
H115 H 0.576835 0.463087 0.464236 0.079 Uiso 1 1 calc R U . . .
C116 C 0.6384(5) 0.4531(6) 0.4208(6) 0.113(5) Uani 1 1 d . . . . .
H11J H 0.637693 0.437266 0.386713 0.170 Uiso 1 1 calc R U . . .
H11K H 0.668405 0.435320 0.446713 0.170 Uiso 1 1 calc R U . . .
H11L H 0.650926 0.493100 0.422656 0.170 Uiso 1 1 calc R U . . .
C117 C 0.5559(5) 0.3829(4) 0.4378(5) 0.081(3) Uani 1 1 d . . . . .
H11M H 0.513029 0.378435 0.441933 0.121 Uiso 1 1 calc R U . . .
H11N H 0.584552 0.371091 0.468416 0.121 Uiso 1 1 calc R U . . .
H11O H 0.558529 0.360182 0.407833 0.121 Uiso 1 1 calc R U . . .
C118 C 0.4039(5) 0.4919(5) 0.2774(4) 0.085(3) Uani 1 1 d D . . . .
H118 H 0.411067 0.456392 0.260789 0.102 Uiso 1 1 calc R U . . .
C119 C 0.3386(5) 0.4792(7) 0.2781(6) 0.119(4) Uani 1 1 d D U . . .
H11P H 0.336001 0.453855 0.305279 0.179 Uiso 1 1 calc R U . . .
H11Q H 0.315286 0.461509 0.245013 0.179 Uiso 1 1 calc R U . . .
H11R H 0.320785 0.513528 0.284551 0.179 Uiso 1 1 calc R U . . .
C120 C 0.4213(6) 0.5311(6) 0.2418(4) 0.104(4) Uani 1 1 d D . . . .
H12D H 0.405070 0.566745 0.246733 0.156 Uiso 1 1 calc R U . . .
H12E H 0.403420 0.516204 0.206530 0.156 Uiso 1 1 calc R U . . .
H12F H 0.466887 0.536564 0.248231 0.156 Uiso 1 1 calc R U . . .
C121 C 0.4984(4) 0.3999(3) 0.3156(3) 0.081(2) Uani 1 1 d G . . . .
C126 C 0.4559(3) 0.3528(3) 0.3071(3) 0.102(3) Uani 1 1 d G . . . .
H126 H 0.419855 0.352064 0.320232 0.123 Uiso 1 1 calc R U . . .
C125 C 0.4662(3) 0.3067(3) 0.2792(3) 0.089(3) Uani 1 1 d G . . . .
H125 H 0.437212 0.274504 0.273417 0.107 Uiso 1 1 calc R U . . .
C124 C 0.5190(4) 0.3077(3) 0.2600(3) 0.083(2) Uani 1 1 d G . . . .
C123 C 0.5615(3) 0.3548(3) 0.2685(3) 0.103(4) Uani 1 1 d G . . . .
H123 H 0.597542 0.355533 0.255304 0.123 Uiso 1 1 calc R U . . .
C122 C 0.5512(4) 0.4009(3) 0.2963(3) 0.114(4) Uani 1 1 d G . . . .
H122 H 0.580186 0.433094 0.302119 0.137 Uiso 1 1 calc R U . . .
C127 C 0.5338(6) 0.2584(5) 0.2330(5) 0.087(3) Uani 1 1 d . . . . .
H127 H 0.570215 0.260540 0.220204 0.104 Uiso 1 1 calc R U . . .
C128 C 0.5188(5) 0.1658(5) 0.1993(4) 0.083(2) Uani 1 1 d . . . . .
H12G H 0.558227 0.178315 0.190156 0.099 Uiso 1 1 calc R U . . .
H12H H 0.526933 0.134722 0.222213 0.099 Uiso 1 1 calc R U . . .
C129 C 0.4699(5) 0.1465(4) 0.1522(4) 0.077(2) Uani 1 1 d . . . . .
H12I H 0.474685 0.107405 0.143290 0.092 Uiso 1 1 calc R U . . .
H12J H 0.428323 0.147602 0.159405 0.092 Uiso 1 1 calc R U . . .
C130 C 0.4087(4) 0.1847(4) 0.0778(4) 0.0715(19) Uani 1 1 d . . . . .
H13A H 0.381860 0.150196 0.079240 0.086 Uiso 1 1 calc R U . . .
H13B H 0.409959 0.188790 0.041714 0.086 Uiso 1 1 calc R U . . .
C131 C 0.3799(5) 0.2330(4) 0.0954(4) 0.076(2) Uani 1 1 d . . . . .
H13C H 0.335072 0.230694 0.077476 0.092 Uiso 1 1 calc R U . . .
H13D H 0.383141 0.231768 0.132596 0.092 Uiso 1 1 calc R U . . .
C132 C 0.4230(4) 0.3250(4) 0.1188(4) 0.0642(18) Uani 1 1 d . . . . .
H132 H 0.413323 0.319013 0.150733 0.077 Uiso 1 1 calc R U . . .
C133 C 0.4510(4) 0.3806(3) 0.1096(4) 0.0575(15) Uani 1 1 d . . . . .
C134 C 0.4700(4) 0.3915(3) 0.0654(3) 0.0592(16) Uani 1 1 d . . . . .
H134 H 0.467430 0.361999 0.040657 0.071 Uiso 1 1 calc R U . . .
C135 C 0.4925(4) 0.4438(3) 0.0564(3) 0.0561(15) Uani 1 1 d . . . . .
H135 H 0.504571 0.449896 0.025418 0.067 Uiso 1 1 calc R U . . .
C136 C 0.4978(3) 0.4887(3) 0.0926(3) 0.0523(13) Uani 1 1 d . . . . .
C137 C 0.4797(5) 0.4772(4) 0.1379(4) 0.070(2) Uani 1 1 d . . . . .
H137 H 0.483366 0.506069 0.163413 0.084 Uiso 1 1 calc R U . . .
C138 C 0.4562(5) 0.4233(4) 0.1458(4) 0.074(2) Uani 1 1 d . . . . .
H138 H 0.443825 0.416229 0.176434 0.089 Uiso 1 1 calc R U . . .
C139 C 0.5184(3) 0.5459(3) 0.0828(3) 0.0489(13) Uani 1 1 d . . . . .
C140 C 0.5772(3) 0.5666(3) 0.0779(3) 0.0489(13) Uani 1 1 d . . . . .
C141 C 0.4820(3) 0.5903(3) 0.0767(3) 0.0503(14) Uani 1 1 d . . . . .
C142 C 0.6378(4) 0.5419(3) 0.0800(3) 0.0557(15) Uani 1 1 d . . . . .
H142 H 0.672491 0.571635 0.094086 0.067 Uiso 1 1 calc R U . . .
C143 C 0.6456(4) 0.4947(4) 0.1168(4) 0.069(2) Uani 1 1 d . . . . .
H14A H 0.637695 0.507295 0.149343 0.103 Uiso 1 1 calc R U . . .
H14B H 0.688338 0.483986 0.122889 0.103 Uiso 1 1 calc R U . . .
H14C H 0.615885 0.462732 0.101788 0.103 Uiso 1 1 calc R U . . .
C144 C 0.6437(4) 0.5228(4) 0.0271(4) 0.0653(19) Uani 1 1 d . . . . .
H14D H 0.609204 0.494600 0.011567 0.098 Uiso 1 1 calc R U . . .
H14E H 0.683576 0.506892 0.030252 0.098 Uiso 1 1 calc R U . . .
H14F H 0.642119 0.554562 0.005406 0.098 Uiso 1 1 calc R U . . .
C145 C 0.4143(4) 0.5915(3) 0.0794(4) 0.0581(16) Uani 1 1 d . . . . .
H145 H 0.395945 0.552143 0.078470 0.070 Uiso 1 1 calc R U . . .
C146 C 0.4105(4) 0.6201(4) 0.1301(4) 0.069(2) Uani 1 1 d . . . . .
H14G H 0.434340 0.600949 0.158804 0.103 Uiso 1 1 calc R U . . .
H14H H 0.366716 0.618608 0.131755 0.103 Uiso 1 1 calc R U . . .
H14I H 0.427980 0.658873 0.132044 0.103 Uiso 1 1 calc R U . . .
C147 C 0.3758(4) 0.6188(4) 0.0330(4) 0.0653(19) Uani 1 1 d . . . . .
H14J H 0.389394 0.658612 0.035222 0.098 Uiso 1 1 calc R U . . .
H14K H 0.331373 0.613591 0.032895 0.098 Uiso 1 1 calc R U . . .
H14L H 0.381923 0.601707 0.001444 0.098 Uiso 1 1 calc R U . . .
C148 C 0.5103(5) 0.1559(4) 0.0783(4) 0.0748(19) Uani 1 1 d . . . . .
H14M H 0.486452 0.122786 0.057938 0.090 Uiso 1 1 calc R U . . .
H14N H 0.547757 0.143458 0.101703 0.090 Uiso 1 1 calc R U . . .
C149 C 0.5319(5) 0.1967(5) 0.0413(4) 0.077(2) Uani 1 1 d . . . . .
H14O H 0.541377 0.175323 0.012678 0.092 Uiso 1 1 calc R U . . .
H14P H 0.497568 0.219570 0.026692 0.092 Uiso 1 1 calc R U . . .
C150 C 0.5785(5) 0.2770(4) 0.0887(4) 0.075(2) Uani 1 1 d . . . . .
H150 H 0.537226 0.286994 0.085272 0.090 Uiso 1 1 calc R U . . .
C151 C 0.6324(4) 0.3151(4) 0.1199(4) 0.0688(19) Uani 1 1 d . . . . .
C152 C 0.6923(4) 0.3131(4) 0.1115(4) 0.073(2) Uani 1 1 d . . . . .
H152 H 0.698125 0.289253 0.084786 0.087 Uiso 1 1 calc R U . . .
C153 C 0.7425(4) 0.3456(4) 0.1418(4) 0.074(2) Uani 1 1 d . . . . .
H153 H 0.782858 0.343993 0.135893 0.088 Uiso 1 1 calc R U . . .
C154 C 0.7343(4) 0.3818(4) 0.1822(4) 0.0656(17) Uani 1 1 d . . . . .
C155 C 0.6738(4) 0.3845(4) 0.1872(4) 0.0666(19) Uani 1 1 d . . . . .
H155 H 0.666306 0.408968 0.212772 0.080 Uiso 1 1 calc R U . . .
C156 C 0.6237(4) 0.3516(4) 0.1550(4) 0.0660(18) Uani 1 1 d . . . . .
H156 H 0.582505 0.355413 0.158196 0.079 Uiso 1 1 calc R U . . .
C157 C 0.7865(4) 0.4182(4) 0.2121(4) 0.0690(16) Uani 1 1 d . . . . .
C158 C 0.8048(4) 0.4247(4) 0.2674(4) 0.0697(17) Uani 1 1 d . . . . .
C159 C 0.8262(4) 0.4580(4) 0.1960(4) 0.0692(16) Uani 1 1 d . . . . .
C160 C 0.7802(5) 0.3930(4) 0.3063(5) 0.078(2) Uani 1 1 d . . . . .
H160 H 0.750400 0.362343 0.285981 0.094 Uiso 1 1 calc R U . . .
C161 C 0.8292(5) 0.3641(5) 0.3423(5) 0.089(3) Uani 1 1 d . . . . .
H16A H 0.859648 0.352272 0.324240 0.134 Uiso 1 1 calc R U . . .
H16B H 0.809218 0.331614 0.354821 0.134 Uiso 1 1 calc R U . . .
H16C H 0.850633 0.389763 0.371385 0.134 Uiso 1 1 calc R U . . .
C162 C 0.7413(6) 0.4256(5) 0.3327(5) 0.095(3) Uani 1 1 d . . . . .
H16D H 0.768505 0.453988 0.356548 0.143 Uiso 1 1 calc R U . . .
H16E H 0.719270 0.400507 0.351685 0.143 Uiso 1 1 calc R U . . .
H16F H 0.710876 0.443424 0.307238 0.143 Uiso 1 1 calc R U . . .
C163 C 0.8252(5) 0.4723(4) 0.1426(4) 0.0752(19) Uani 1 1 d . . . . .
H163 H 0.789542 0.448467 0.119722 0.090 Uiso 1 1 calc R U . . .
C164 C 0.8838(5) 0.4575(6) 0.1284(5) 0.094(3) Uani 1 1 d . . . . .
H16G H 0.920125 0.480109 0.149952 0.142 Uiso 1 1 calc R U . . .
H16H H 0.880771 0.464744 0.092347 0.142 Uiso 1 1 calc R U . . .
H16I H 0.888684 0.418122 0.133492 0.142 Uiso 1 1 calc R U . . .
C165 C 0.8134(5) 0.5315(4) 0.1324(5) 0.085(3) Uani 1 1 d . . . . .
H16J H 0.777789 0.540831 0.145603 0.128 Uiso 1 1 calc R U . . .
H16K H 0.804012 0.536219 0.095513 0.128 Uiso 1 1 calc R U . . .
H16L H 0.850568 0.556128 0.149591 0.128 Uiso 1 1 calc R U . . .
C166 C 0.7564(4) 0.7343(4) 0.0308(4) 0.0595(16) Uani 1 1 d . . . . .
C167 C 0.7879(4) 0.7883(4) 0.0356(3) 0.0591(15) Uani 1 1 d . . . . .
C168 C 0.7490(3) 0.8228(4) 0.0515(3) 0.0562(15) Uani 1 1 d . . . . .
C169 C 0.7777(4) 0.6812(4) 0.0145(5) 0.076(2) Uani 1 1 d . . . . .
H169 H 0.817104 0.690824 0.003522 0.091 Uiso 1 1 calc R U . . .
C170 C 0.7302(5) 0.6514(5) -0.0315(5) 0.093(3) Uani 1 1 d . . . . .
H17A H 0.689290 0.645863 -0.023573 0.140 Uiso 1 1 calc R U . . .
H17B H 0.743856 0.615367 -0.039017 0.140 Uiso 1 1 calc R U . . .
H17C H 0.726957 0.674062 -0.061289 0.140 Uiso 1 1 calc R U . . .
C171 C 0.7924(6) 0.6426(5) 0.0568(6) 0.103(3) Uani 1 1 d . U . . .
H17D H 0.811799 0.664009 0.089040 0.155 Uiso 1 1 calc R U . . .
H17E H 0.821377 0.616891 0.049427 0.155 Uiso 1 1 calc R U . . .
H17F H 0.753824 0.621464 0.059733 0.155 Uiso 1 1 calc R U . . .
C172 C 0.7550(4) 0.8839(4) 0.0640(4) 0.0623(16) Uani 1 1 d . . . . .
H172 H 0.731336 0.889364 0.090698 0.075 Uiso 1 1 calc R U . . .
C173 C 0.8216(4) 0.9087(5) 0.0876(4) 0.074(2) Uani 1 1 d . . . . .
H17G H 0.839289 0.889188 0.118196 0.112 Uiso 1 1 calc R U . . .
H17H H 0.821519 0.948151 0.097067 0.112 Uiso 1 1 calc R U . . .
H17I H 0.846832 0.904883 0.062735 0.112 Uiso 1 1 calc R U . . .
C174 C 0.7231(4) 0.9154(4) 0.0181(4) 0.070(2) Uani 1 1 d . . . . .
H17J H 0.745487 0.912333 -0.008932 0.105 Uiso 1 1 calc R U . . .
H17K H 0.723788 0.954576 0.028671 0.105 Uiso 1 1 calc R U . . .
H17L H 0.679772 0.899360 0.005090 0.105 Uiso 1 1 calc R U . . .
C175 C 0.8514(2) 0.8014(3) 0.0267(2) 0.0603(18) Uani 1 1 d G . . . .
C180 C 0.9033(3) 0.7812(3) 0.0581(2) 0.102(4) Uani 1 1 d G . . . .
H180 H 0.899012 0.761213 0.086986 0.122 Uiso 1 1 calc R U . . .
C179 C 0.9615(2) 0.7903(3) 0.0474(3) 0.098(4) Uani 1 1 d G . . . .
H179 H 0.996951 0.776513 0.068937 0.118 Uiso 1 1 calc R U . . .
C178 C 0.96776(19) 0.8195(3) 0.0052(2) 0.0644(18) Uani 1 1 d G . . . .
C177 C 0.9159(2) 0.8397(3) -0.0263(2) 0.0669(19) Uani 1 1 d G . . . .
H177 H 0.920150 0.859688 -0.055117 0.080 Uiso 1 1 calc R U . . .
C176 C 0.8577(2) 0.8306(3) -0.0156(2) 0.065(2) Uani 1 1 d G . . . .
H176 H 0.822211 0.844388 -0.037069 0.078 Uiso 1 1 calc R U . . .
C181 C 1.0300(4) 0.8273(4) -0.0068(4) 0.071(2) Uani 1 1 d D . . . .
H181 H 1.064887 0.815140 0.016818 0.085 Uiso 1 1 calc R U . . .
C182 C 1.1008(5) 0.8502(5) -0.0542(5) 0.086(3) Uani 1 1 d . . . . .
H18A H 1.098600 0.835998 -0.089491 0.104 Uiso 1 1 calc R U . . .
H18B H 1.125554 0.825773 -0.030149 0.104 Uiso 1 1 calc R U . . .
C183 C 1.1333(4) 0.9098(4) -0.0455(4) 0.0707(19) Uani 1 1 d . . . . .
H18C H 1.169481 0.912294 -0.061102 0.085 Uiso 1 1 calc R U . . .
H18D H 1.103810 0.935922 -0.062230 0.085 Uiso 1 1 calc R U . . .
C184 C 1.1600(4) 0.9860(4) 0.0171(4) 0.0693(19) Uani 1 1 d . . . . .
H18E H 1.180390 1.001935 -0.008777 0.083 Uiso 1 1 calc R U . . .
H18F H 1.187209 0.997851 0.051299 0.083 Uiso 1 1 calc R U . . .
C185 C 1.0986(5) 1.0092(5) 0.0118(4) 0.076(2) Uani 1 1 d . . . . .
H18G H 1.101166 1.046392 -0.002150 0.092 Uiso 1 1 calc R U . . .
H18H H 1.066188 0.985087 -0.013296 0.092 Uiso 1 1 calc R U . . .
C186 C 1.0435(6) 0.9806(7) 0.0672(4) 0.114(3) Uani 1 1 d D U . . .
H186 H 1.030892 0.947532 0.045796 0.136 Uiso 1 1 calc R U . . .
C190 C 0.9667(3) 0.9911(3) 0.1990(2) 0.0758(18) Uani 1 1 d G . . . .
C191 C 0.9686(3) 0.9408(3) 0.1733(3) 0.088(2) Uani 1 1 d G . . . .
H191 H 0.953269 0.907171 0.185095 0.105 Uiso 1 1 calc R U . . .
C192 C 0.9929(3) 0.9397(3) 0.1305(3) 0.101(3) Uani 1 1 d G . . . .
H192 H 0.994224 0.905324 0.112973 0.121 Uiso 1 1 calc R U . . .
C187 C 1.0154(3) 0.9890(4) 0.1133(2) 0.102(3) Uani 1 1 d DG . . . .
C188 C 1.0135(3) 1.0393(3) 0.1389(3) 0.097(2) Uani 1 1 d G . . . .
H188 H 1.028863 1.072923 0.127127 0.116 Uiso 1 1 calc R U . . .
C189 C 0.9892(3) 1.0404(3) 0.1817(3) 0.090(2) Uani 1 1 d G . . . .
H189 H 0.987908 1.074772 0.199250 0.108 Uiso 1 1 calc R U . . .
C193 C 0.9375(4) 0.9915(4) 0.2453(4) 0.0661(17) Uani 1 1 d . . . . .
C194 C 0.9606(4) 0.9749(4) 0.2941(4) 0.0646(18) Uani 1 1 d . . . . .
C195 C 0.8775(4) 1.0045(4) 0.2435(4) 0.0630(17) Uani 1 1 d . . . . .
C196 C 1.0240(4) 0.9577(6) 0.3193(4) 0.087(3) Uani 1 1 d . . . . .
H196 H 1.028486 0.960406 0.357077 0.104 Uiso 1 1 calc R U . . .
C197 C 1.0305(6) 0.8989(6) 0.3048(6) 0.112(4) Uani 1 1 d . . . . .
H19A H 0.995442 0.874775 0.310811 0.167 Uiso 1 1 calc R U . . .
H19B H 1.069865 0.887742 0.325509 0.167 Uiso 1 1 calc R U . . .
H19C H 1.030425 0.895479 0.268464 0.167 Uiso 1 1 calc R U . . .
C198 C 1.0767(5) 0.9976(6) 0.3080(5) 0.102(3) Uani 1 1 d . . . . .
H19D H 1.074334 0.995301 0.271260 0.153 Uiso 1 1 calc R U . . .
H19E H 1.117340 0.987158 0.326958 0.153 Uiso 1 1 calc R U . . .
H19F H 1.071866 1.035718 0.318718 0.153 Uiso 1 1 calc R U . . .
C199 C 0.8325(4) 1.0261(5) 0.1990(4) 0.078(2) Uani 1 1 d . . . . .
H199 H 0.852971 1.026169 0.169835 0.093 Uiso 1 1 calc R U . . .
C200 C 0.7713(4) 0.9885(5) 0.1812(4) 0.080(3) Uani 1 1 d . . . . .
H20C H 0.780553 0.950678 0.173687 0.119 Uiso 1 1 calc R U . . .
H20D H 0.745460 1.002509 0.150294 0.119 Uiso 1 1 calc R U . . .
H20E H 0.748787 0.988068 0.208282 0.119 Uiso 1 1 calc R U . . .
C201 C 0.8206(7) 1.0859(6) 0.2092(6) 0.115(4) Uani 1 1 d . . . . .
H20F H 0.812640 1.090161 0.243207 0.172 Uiso 1 1 calc R U . . .
H20G H 0.784138 1.095322 0.183259 0.172 Uiso 1 1 calc R U . . .
H20H H 0.857289 1.110768 0.207608 0.172 Uiso 1 1 calc R U . . .
C202 C 1.2144(4) 0.9042(4) 0.0315(4) 0.0720(19) Uani 1 1 d . . . . .
H20I H 1.247575 0.927154 0.020617 0.086 Uiso 1 1 calc R U . . .
H20J H 1.213056 0.865840 0.017060 0.086 Uiso 1 1 calc R U . . .
C203 C 1.2311(5) 0.9039(5) 0.0893(4) 0.081(2) Uani 1 1 d . . . . .
H20K H 1.277122 0.906768 0.102320 0.098 Uiso 1 1 calc R U . . .
H20L H 1.215542 0.936396 0.103645 0.098 Uiso 1 1 calc R U . . .
C204 C 1.1644(5) 0.8606(5) 0.1276(4) 0.089(3) Uani 1 1 d D . . . .
H204 H 1.150062 0.896384 0.128873 0.107 Uiso 1 1 calc R U . . .
C208 C 1.0838(3) 0.7298(3) 0.2036(3) 0.081(2) Uani 1 1 d G . . . .
C209 C 1.1342(4) 0.7197(3) 0.1835(4) 0.123(5) Uani 1 1 d G . . . .
H209 H 1.150387 0.684586 0.186694 0.147 Uiso 1 1 calc R U . . .
C210 C 1.1608(4) 0.7611(3) 0.1588(4) 0.122(5) Uani 1 1 d G . . . .
H210 H 1.195218 0.754190 0.145013 0.146 Uiso 1 1 calc R U . . .
C205 C 1.1371(4) 0.8124(3) 0.1541(3) 0.101(3) Uani 1 1 d DG . . . .
C206 C 1.0868(4) 0.8225(3) 0.1742(3) 0.099(3) Uani 1 1 d G . . . .
H206 H 1.070546 0.857617 0.171057 0.119 Uiso 1 1 calc R U . . .
C207 C 1.0601(3) 0.7811(3) 0.1990(3) 0.103(4) Uani 1 1 d G . . . .
H207 H 1.025714 0.788013 0.212739 0.124 Uiso 1 1 calc R U . . .
C211 C 1.0543(4) 0.6849(5) 0.2308(4) 0.074(2) Uani 1 1 d . . . . .
C212 C 1.0139(4) 0.6371(5) 0.2082(4) 0.077(2) Uani 1 1 d . . . . .
C213 C 1.0564(5) 0.6865(5) 0.2805(4) 0.076(2) Uani 1 1 d . . . . .
C214 C 0.9945(6) 0.6120(5) 0.1557(5) 0.095(3) Uani 1 1 d . . . . .
H214 H 0.957878 0.584197 0.153882 0.114 Uiso 1 1 calc R U . . .
C215 C 1.0459(8) 0.5810(8) 0.1413(6) 0.135(5) Uani 1 1 d . . . . .
H21C H 1.081251 0.581025 0.171296 0.203 Uiso 1 1 calc R U . . .
H21D H 1.059809 0.599607 0.113785 0.203 Uiso 1 1 calc R U . . .
H21E H 1.029349 0.542699 0.129738 0.203 Uiso 1 1 calc R U . . .
C216 C 0.9728(9) 0.6559(8) 0.1175(6) 0.144(5) Uani 1 1 d . . . . .
H21F H 0.936314 0.671403 0.124864 0.215 Uiso 1 1 calc R U . . .
H21G H 0.961606 0.638822 0.082664 0.215 Uiso 1 1 calc R U . . .
H21H H 1.006663 0.685648 0.120600 0.215 Uiso 1 1 calc R U . . .
C217 C 1.0916(5) 0.7286(5) 0.3230(4) 0.086(2) Uani 1 1 d . . . . .
H217 H 1.115504 0.756252 0.306517 0.104 Uiso 1 1 calc R U . . .
C218 C 1.0502(8) 0.7606(6) 0.3464(6) 0.117(4) Uani 1 1 d . . . . .
H21I H 1.074859 0.792575 0.367144 0.176 Uiso 1 1 calc R U . . .
H21J H 1.031081 0.736726 0.368170 0.176 Uiso 1 1 calc R U . . .
H21K H 1.017287 0.773681 0.319327 0.176 Uiso 1 1 calc R U . . .
C219 C 1.1389(6) 0.7039(6) 0.3628(5) 0.105(3) Uani 1 1 d . . . . .
H21L H 1.117599 0.679718 0.383035 0.158 Uiso 1 1 calc R U . . .
H21M H 1.165650 0.733557 0.385353 0.158 Uiso 1 1 calc R U . . .
H21N H 1.164547 0.682014 0.346355 0.158 Uiso 1 1 calc R U . . .
Cl1 Cl 0.77009(13) 1.18795(14) 0.09151(15) 0.1038(9) Uani 1 1 d . . . . .
Cl4 Cl 0.67498(19) 1.09771(16) 0.0818(2) 0.1549(17) Uani 1 1 d . U . . .
Cl6 Cl 0.7022(2) 1.1811(2) 0.1679(2) 0.1435(14) Uani 1 1 d . . . . .
C361 C 0.6975(5) 1.1682(5) 0.1020(5) 0.094(3) Uani 1 1 d . . . . .
D361 D 0.666211 1.191429 0.081584 0.113 Uiso 1 1 calc R U . . .
Cl5 Cl 0.7924(3) 0.6302(2) -0.1637(2) 0.1682(19) Uani 1 1 d . . . . .
Cl8 Cl 0.8168(3) 0.73525(19) -0.10690(15) 0.1387(15) Uani 1 1 d . . . . .
Cl9 Cl 0.7090(2) 0.7135(3) -0.1918(2) 0.174(2) Uani 1 1 d . . . . .
C362 C 0.7846(8) 0.7023(7) -0.1661(6) 0.122(5) Uani 1 1 d . . . . .
D362 D 0.809513 0.717239 -0.189868 0.147 Uiso 1 1 calc R U . . .
C301 C 0.7380(7) 0.8187(6) 0.4117(5) 0.131(3) Uani 1 1 d D . . . .
C302 C 0.8174(6) 0.7483(5) 0.4242(5) 0.123(2) Uani 1 1 d D . . . .
C303 C 0.7981(7) 0.8017(5) 0.4123(5) 0.130(3) Uani 1 1 d D . . . .
C304 C 0.8468(6) 0.7113(5) 0.3974(5) 0.119(2) Uani 1 1 d D . . . .
C305 C 0.7695(6) 0.7139(5) 0.4382(5) 0.124(3) Uani 1 1 d D . . . .
C306 C 0.8197(6) 0.8253(5) 0.3714(5) 0.129(2) Uani 1 1 d D . . . .
C307 C 0.8158(6) 0.6562(5) 0.3954(4) 0.109(2) Uani 1 1 d D . . . .
C308 C 0.8686(7) 0.7366(5) 0.3579(5) 0.132(3) Uani 1 1 d D . . . .
C309 C 0.7111(7) 0.7339(6) 0.4383(5) 0.130(3) Uani 1 1 d D . . . .
C310 C 0.7671(6) 0.6569(5) 0.4211(5) 0.111(2) Uani 1 1 d D . . . .
C311 C 0.7240(7) 0.8530(7) 0.3690(6) 0.140(3) Uani 1 1 d D . . . .
C312 C 0.6876(7) 0.7851(6) 0.4229(7) 0.147(3) Uani 1 1 d D . . . .
C313 C 0.7735(7) 0.8575(5) 0.3437(5) 0.127(2) Uani 1 1 d D . . . .
C314 C 0.8553(5) 0.7921(5) 0.3471(5) 0.122(2) Uani 1 1 d D . . . .
C315 C 0.8074(6) 0.6205(5) 0.3509(5) 0.115(3) Uani 1 1 d D . . . .
C316 C 0.8592(6) 0.6970(5) 0.3155(5) 0.120(3) Uani 1 1 d D . . . .
C317 C 0.6540(7) 0.6997(6) 0.4187(6) 0.135(3) Uani 1 1 d D . . . .
C318 C 0.7092(6) 0.6242(6) 0.4005(5) 0.116(3) Uani 1 1 d D . . . .
C319 C 0.6628(7) 0.8539(7) 0.3374(5) 0.138(3) Uani 1 1 d D . . . .
C320 C 0.6254(7) 0.7819(6) 0.3909(5) 0.130(3) Uani 1 1 d D . . . .
C321 C 0.7690(6) 0.8562(5) 0.2902(5) 0.123(3) Uani 1 1 d D . . . .
C322 C 0.8469(8) 0.7886(6) 0.2931(5) 0.140(3) Uani 1 1 d D . . . .
C323 C 0.7498(6) 0.5874(6) 0.3314(5) 0.120(3) Uani 1 1 d D . . . .
C324 C 0.8321(7) 0.6413(5) 0.3104(5) 0.120(3) Uani 1 1 d D . . . .
C325 C 0.8477(7) 0.7330(6) 0.2741(5) 0.130(3) Uani 1 1 d D . . . .
C326 C 0.6500(7) 0.6442(7) 0.3985(6) 0.139(3) Uani 1 1 d D . . . .
C327 C 0.6027(8) 0.7250(7) 0.3885(7) 0.152(4) Uani 1 1 d D . . . .
C328 C 0.6995(6) 0.5885(6) 0.3554(5) 0.122(3) Uani 1 1 d D . . . .
C329 C 0.6583(6) 0.8553(6) 0.2835(5) 0.123(3) Uani 1 1 d D . . . .
C330 C 0.6144(8) 0.8192(7) 0.3508(5) 0.138(3) Uani 1 1 d D . . . .
C331 C 0.7071(6) 0.8537(6) 0.2577(5) 0.124(3) Uani 1 1 d D . . . .
C332 C 0.8024(6) 0.8217(5) 0.2647(5) 0.123(3) Uani 1 1 d D . . . .
C333 C 0.7420(6) 0.5889(6) 0.2769(5) 0.124(3) Uani 1 1 d D . . . .
C334 C 0.7905(7) 0.6224(6) 0.2629(5) 0.121(3) Uani 1 1 d D . . . .
C335 C 0.8063(6) 0.7161(6) 0.2258(5) 0.127(3) Uani 1 1 d D . . . .
C336 C 0.6046(6) 0.6257(6) 0.3523(6) 0.132(3) Uani 1 1 d D . . . .
C337 C 0.5587(8) 0.7121(7) 0.3406(6) 0.147(3) Uani 1 1 d D . . . .
C338 C 0.6361(6) 0.5895(6) 0.3263(5) 0.130(3) Uani 1 1 d D . . . .
C339 C 0.6005(7) 0.8224(6) 0.2637(5) 0.126(3) Uani 1 1 d D . . . .
C340 C 0.5748(7) 0.7993(6) 0.3028(5) 0.130(3) Uani 1 1 d D . . . .
C341 C 0.6993(5) 0.8196(5) 0.2121(5) 0.108(2) Uani 1 1 d D . . . .
C342 C 0.7597(6) 0.8011(6) 0.2175(6) 0.132(3) Uani 1 1 d D . . . .
C343 C 0.6806(6) 0.5883(5) 0.2453(5) 0.126(3) Uani 1 1 d D . . . .
C344 C 0.7812(6) 0.6594(5) 0.2223(5) 0.119(3) Uani 1 1 d D . . . .
C345 C 0.7587(6) 0.7465(5) 0.1963(6) 0.124(3) Uani 1 1 d D . . . .
C346 C 0.5607(8) 0.6572(7) 0.3211(6) 0.152(4) Uani 1 1 d D . . . .
C347 C 0.5460(7) 0.7439(6) 0.2967(6) 0.136(3) Uani 1 1 d D . . . .
C348 C 0.6332(6) 0.5858(5) 0.2728(5) 0.124(2) Uani 1 1 d D . . . .
C349 C 0.5918(6) 0.7878(5) 0.2186(5) 0.113(2) Uani 1 1 d D . . . .
C350 C 0.6414(5) 0.7859(5) 0.1937(5) 0.104(2) Uani 1 1 d D . . . .
C351 C 0.6713(6) 0.6237(5) 0.2032(5) 0.119(2) Uani 1 1 d D . . . .
C352 C 0.7188(6) 0.6599(5) 0.1913(5) 0.120(3) Uani 1 1 d D . . . .
C353 C 0.7011(6) 0.7129(5) 0.1751(5) 0.118(3) Uani 1 1 d D . . . .
C354 C 0.5538(5) 0.6505(6) 0.2675(6) 0.127(2) Uani 1 1 d D . . . .
C355 C 0.5405(8) 0.7053(6) 0.2543(6) 0.140(3) Uani 1 1 d D . . . .
C356 C 0.5888(6) 0.6176(6) 0.2422(5) 0.131(3) Uani 1 1 d D . . . .
C357 C 0.5632(6) 0.7320(5) 0.2157(5) 0.122(3) Uani 1 1 d D . . . .
C358 C 0.6411(5) 0.7300(5) 0.1752(5) 0.108(2) Uani 1 1 d D . . . .
C359 C 0.6105(6) 0.6405(5) 0.2007(5) 0.123(2) Uani 1 1 d D . . . .
C360 C 0.5935(6) 0.6949(5) 0.1894(5) 0.115(2) Uani 1 1 d D . . . .
Au14 Au 0.9115(2) 0.95479(18) 0.38762(19) 0.105(2) Uani 0.283(10) 1 d . . P C 2
Au15 Au 0.7855(2) 1.0054(3) 0.3143(2) 0.124(2) Uani 0.283(10) 1 d . . P C 2
Au13 Au 0.7863(2) 0.9713(2) 0.4323(2) 0.113(2) Uani 0.283(10) 1 d . . P C 2
Au17 Au 0.8933(3) 0.5131(3) 0.3633(5) 0.133(2) Uani 0.217(6) 1 d . . P D 2
Au16 Au 0.9978(3) 0.6243(3) 0.3688(4) 0.130(2) Uani 0.217(6) 1 d . U P D 2
Au18 Au 0.9313(3) 0.5563(4) 0.2585(4) 0.128(2) Uani 0.217(6) 1 d . U P D 2
Au19 Au 0.50397(10) 0.71607(9) 0.07492(9) 0.0699(13) Uani 0.487(19) 1 d . . P B 2
Au20 Au 0.61709(11) 0.81395(10) 0.06985(10) 0.0772(15) Uani 0.487(19) 1 d . . P B 2
Au21 Au 0.63729(10) 0.67920(10) 0.05434(9) 0.0810(16) Uani 0.487(19) 1 d . . P B 2
Au22 Au 0.54672(14) 0.57743(15) 0.45913(14) 0.0888(18) Uani 0.398(19) 1 d . . P A 2
Au23 Au 0.43229(16) 0.61036(18) 0.36279(14) 0.0921(19) Uani 0.398(19) 1 d . . P A 2
Au24 Au 0.49904(16) 0.70428(19) 0.45982(14) 0.099(2) Uani 0.398(19) 1 d . . P A 2

loop_
_atom_site_aniso_label
_atom_site_aniso_U_11
_atom_site_aniso_U_22
_atom_site_aniso_U_33
_atom_site_aniso_U_23
_atom_site_aniso_U_13
_atom_site_aniso_U_12
Au1 0.0352(8) 0.0421(8) 0.0678(9) 0.0124(5) 0.0089(5) 0.0091(5)
Au2 0.0378(9) 0.0439(8) 0.0658(9) 0.0093(5) 0.0070(5) 0.0093(5)
Au3 0.0343(8) 0.0433(8) 0.0639(9) 0.0059(5) 0.0103(5) 0.0078(6)
Au4 0.0224(8) 0.0302(8) 0.0494(10) 0.0064(6) 0.0023(6) 0.0093(6)
Au5 0.0173(9) 0.0341(9) 0.0449(9) 0.0025(5) -0.0013(6) 0.0027(5)
Au6 0.0168(9) 0.0328(9) 0.0456(9) 0.0034(5) -0.0007(6) 0.0030(4)
Au7 0.0283(4) 0.0469(5) 0.0624(5) 0.0089(3) 0.0040(3) 0.0027(3)
Au8 0.0317(5) 0.0504(5) 0.0563(5) 0.0061(4) 0.0026(3) 0.0067(4)
Au9 0.0318(5) 0.0467(5) 0.0564(6) 0.0100(4) 0.0057(3) 0.0045(4)
Au10 0.0409(3) 0.0586(4) 0.0728(5) 0.0046(3) 0.0148(3) -0.0111(2)
Au11 0.0528(4) 0.0546(4) 0.0688(5) 0.0045(3) 0.0250(3) -0.0079(2)
Au12 0.0422(3) 0.0489(3) 0.0709(4) 0.0010(3) 0.0189(3) -0.0043(2)
N1 0.055(3) 0.059(3) 0.074(3) 0.006(2) 0.012(3) 0.004(2)
N2 0.065(3) 0.059(3) 0.070(3) 0.008(2) 0.013(2) 0.009(2)
N3 0.055(3) 0.060(3) 0.068(3) 0.003(2) 0.007(2) 0.001(2)
N4 0.055(3) 0.059(3) 0.070(3) 0.001(2) 0.011(2) -0.001(2)
N5 0.052(3) 0.060(3) 0.063(3) 0.007(2) 0.014(2) 0.000(2)
N6 0.055(3) 0.058(3) 0.066(3) 0.010(2) 0.012(2) -0.001(2)
N7 0.043(2) 0.049(2) 0.062(4) 0.001(2) 0.014(2) -0.0048(17)
N8 0.041(2) 0.048(2) 0.056(3) 0.004(2) 0.007(2) -0.0054(17)
N9 0.039(2) 0.057(2) 0.063(4) 0.008(3) 0.010(2) -0.0060(18)
N10 0.043(2) 0.058(2) 0.070(4) 0.012(3) 0.019(3) 0.0014(19)
N11 0.041(2) 0.053(2) 0.055(3) 0.007(2) 0.011(2) 0.0027(17)
N12 0.040(2) 0.049(2) 0.053(3) 0.004(2) 0.013(2) -0.0018(17)
N13 0.045(2) 0.070(4) 0.074(3) 0.010(3) 0.007(2) 0.001(3)
N14 0.047(2) 0.062(4) 0.071(3) 0.002(3) 0.004(2) 0.004(3)
N15 0.045(2) 0.054(3) 0.059(3) 0.001(2) 0.004(2) -0.004(2)
N16 0.045(3) 0.061(4) 0.056(3) -0.002(2) 0.003(2) -0.005(2)
N17 0.046(2) 0.073(4) 0.068(3) 0.012(3) 0.008(2) -0.004(3)
N18 0.046(2) 0.057(4) 0.069(3) 0.010(3) 0.006(2) -0.009(2)
N19 0.109(6) 0.075(5) 0.110(7) -0.001(4) -0.035(5) 0.013(4)
N20 0.054(3) 0.070(3) 0.078(3) 0.006(2) 0.013(3) 0.016(2)
N21 0.061(4) 0.065(4) 0.087(4) 0.010(3) 0.023(3) 0.013(3)
N22 0.049(3) 0.100(5) 0.095(6) 0.000(4) 0.006(3) 0.017(3)
N23 0.063(4) 0.083(5) 0.074(3) 0.001(3) 0.014(2) 0.001(3)
N24 0.064(3) 0.082(3) 0.060(4) 0.009(3) -0.002(3) 0.003(2)
N25 0.085(5) 0.092(6) 0.072(3) 0.012(3) -0.004(3) -0.016(4)
N26 0.090(5) 0.084(6) 0.090(3) 0.002(4) 0.021(3) 0.013(4)
N27 0.078(5) 0.077(3) 0.081(5) -0.002(3) 0.012(4) 0.002(3)
N28 0.070(3) 0.054(4) 0.071(3) 0.000(3) 0.008(2) -0.013(3)
N29 0.062(4) 0.079(4) 0.072(5) 0.005(3) 0.009(3) -0.002(3)
N30 0.057(4) 0.060(3) 0.085(4) 0.016(3) 0.005(3) -0.013(3)
N31 0.062(3) 0.075(5) 0.090(5) -0.016(3) 0.030(3) -0.018(3)
N32 0.054(3) 0.067(3) 0.075(3) 0.004(3) 0.026(3) -0.005(2)
N33 0.077(5) 0.131(7) 0.074(4) 0.011(4) 0.022(4) 0.019(4)
N34 0.084(5) 0.102(6) 0.120(7) 0.026(5) 0.035(5) -0.012(4)
N35 0.060(4) 0.076(4) 0.094(4) 0.009(3) 0.024(3) -0.010(3)
N36 0.066(4) 0.065(3) 0.096(3) 0.008(2) 0.033(3) -0.009(3)
N37 0.053(3) 0.070(4) 0.095(3) 0.011(3) 0.020(2) -0.007(3)
N38 0.052(3) 0.065(4) 0.095(3) 0.007(3) 0.020(2) -0.008(3)
N39 0.058(4) 0.065(3) 0.094(3) 0.008(2) 0.030(3) -0.007(3)
N40 0.064(4) 0.080(4) 0.091(3) 0.009(3) 0.028(3) -0.012(3)
C1 0.062(4) 0.070(3) 0.080(3) 0.012(2) 0.010(3) 0.011(3)
C2 0.061(4) 0.068(3) 0.081(4) 0.017(2) 0.021(3) 0.010(3)
C3 0.070(4) 0.061(3) 0.086(4) 0.010(2) 0.016(3) 0.013(3)
C4 0.072(5) 0.090(5) 0.084(4) 0.005(4) 0.002(3) 0.015(4)
C5 0.096(14) 0.099(17) 0.083(5) -0.003(7) 0.006(7) -0.004(13)
C6 0.076(5) 0.12(2) 0.088(12) -0.022(12) 0.005(6) -0.001(7)
C7 0.074(11) 0.088(9) 0.117(17) -0.008(9) 0.005(10) 0.005(8)
C8 0.075(11) 0.106(16) 0.078(8) -0.003(9) -0.002(8) 0.019(10)
C9 0.104(7) 0.067(4) 0.102(5) -0.003(4) 0.008(5) 0.019(4)
C10 0.128(14) 0.121(15) 0.13(3) -0.040(17) 0.022(16) 0.031(14)
C11 0.183(14) 0.095(6) 0.153(13) -0.006(7) 0.014(10) -0.048(8)
C12 0.15(2) 0.098(14) 0.099(10) -0.016(10) 0.024(14) 0.020(15)
C13 0.076(4) 0.067(4) 0.081(5) 0.011(4) 0.017(4) 0.016(4)
C18 0.076(5) 0.080(6) 0.085(6) 0.022(4) -0.001(4) -0.006(4)
C17 0.095(5) 0.075(6) 0.098(7) 0.017(4) -0.022(5) -0.008(4)
C16 0.108(6) 0.087(7) 0.100(8) 0.009(5) -0.014(5) 0.017(5)
C15 0.121(9) 0.145(11) 0.172(13) 0.068(9) 0.042(9) 0.071(8)
C14 0.092(6) 0.142(11) 0.144(11) 0.065(8) 0.046(7) 0.056(7)
C19 0.120(6) 0.080(6) 0.118(8) 0.006(5) -0.033(6) 0.014(5)
C20 0.066(5) 0.081(4) 0.079(6) 0.013(3) 0.006(4) 0.006(3)
C21 0.057(4) 0.083(3) 0.072(5) 0.016(3) 0.007(4) 0.010(3)
C22 0.060(4) 0.065(5) 0.082(3) 0.010(3) 0.018(3) 0.016(3)
C23 0.070(5) 0.068(4) 0.100(6) 0.013(4) 0.032(5) 0.019(4)
C24 0.049(3) 0.050(3) 0.081(4) 0.004(3) 0.019(3) -0.002(3)
C28 0.042(3) 0.047(3) 0.073(3) 0.004(2) 0.010(3) -0.003(2)
C27 0.048(4) 0.056(4) 0.071(3) 0.004(3) 0.010(3) 0.005(3)
C26 0.049(4) 0.058(4) 0.075(3) 0.004(3) 0.012(3) 0.006(3)
C25 0.047(4) 0.051(3) 0.076(3) 0.003(3) 0.013(3) -0.001(3)
C30 0.061(4) 0.064(4) 0.075(3) 0.007(3) 0.016(3) 0.012(3)
C29 0.056(4) 0.063(4) 0.073(3) 0.008(3) 0.013(3) 0.010(3)
C31 0.043(3) 0.048(2) 0.068(4) 0.005(3) 0.009(3) -0.0018(17)
C32 0.043(2) 0.049(2) 0.060(4) 0.004(2) 0.008(3) -0.0038(17)
C33 0.046(2) 0.046(2) 0.075(5) 0.003(3) 0.017(3) -0.0030(18)
C34 0.047(3) 0.052(4) 0.113(5) 0.003(4) 0.028(3) -0.004(3)
C35 0.081(6) 0.094(8) 0.133(6) 0.006(6) 0.059(5) -0.010(6)
C36 0.052(4) 0.086(7) 0.131(6) -0.002(6) 0.008(4) -0.012(4)
C37 0.051(3) 0.059(5) 0.101(5) -0.012(5) 0.004(4) -0.006(3)
C38 0.047(3) 0.052(3) 0.084(4) 0.005(3) 0.013(3) -0.007(2)
C39 0.090(6) 0.061(5) 0.095(5) 0.018(4) 0.026(4) -0.019(5)
C40 0.050(4) 0.085(5) 0.088(4) -0.008(3) 0.009(3) 0.021(3)
C41 0.050(4) 0.116(8) 0.086(4) -0.008(5) 0.005(3) 0.021(4)
C42 0.048(3) 0.095(5) 0.086(6) -0.001(4) 0.009(4) 0.012(3)
C46 0.049(2) 0.082(4) 0.073(5) 0.004(4) 0.007(3) 0.008(2)
C300 0.048(3) 0.081(4) 0.086(6) -0.002(4) 0.003(4) 0.006(3)
C48 0.051(3) 0.083(4) 0.077(6) -0.009(4) 0.005(3) 0.010(2)
C43 0.048(3) 0.091(4) 0.079(6) -0.002(4) 0.006(3) 0.010(2)
C44 0.049(3) 0.088(4) 0.102(7) 0.001(5) 0.013(4) 0.008(3)
C45 0.050(3) 0.085(4) 0.103(8) 0.011(5) 0.015(4) 0.008(2)
C49 0.047(2) 0.075(5) 0.072(3) -0.001(3) 0.004(2) 0.003(3)
C50 0.047(3) 0.074(5) 0.069(3) -0.007(3) 0.002(2) 0.004(3)
C51 0.046(3) 0.072(5) 0.072(3) 0.002(3) 0.004(2) 0.002(3)
C52 0.058(5) 0.124(6) 0.077(4) 0.011(5) 0.012(4) 0.026(4)
C53 0.131(10) 0.131(7) 0.108(10) 0.025(7) 0.057(8) 0.019(7)
C54 0.204(17) 0.150(8) 0.108(10) 0.019(9) 0.076(11) 0.078(10)
C55 0.053(4) 0.117(6) 0.078(3) 0.022(4) 0.009(3) 0.012(4)
C56 0.058(4) 0.147(9) 0.076(5) -0.012(7) 0.002(4) 0.015(5)
C57 0.082(6) 0.129(6) 0.135(10) 0.061(6) 0.008(7) 0.014(5)
C58 0.060(3) 0.061(3) 0.072(4) 0.000(2) 0.008(3) -0.001(2)
C59 0.054(3) 0.066(3) 0.070(3) 0.005(2) 0.011(2) -0.003(2)
C60 0.053(3) 0.063(3) 0.070(4) 0.009(2) 0.011(2) -0.001(2)
C61 0.085(5) 0.065(3) 0.081(6) -0.007(3) 0.003(4) 0.007(3)
C62 0.102(6) 0.079(7) 0.098(8) -0.010(5) 0.021(5) 0.021(5)
C63 0.101(8) 0.063(5) 0.112(8) 0.006(5) 0.008(6) -0.008(5)
C64 0.058(4) 0.068(3) 0.105(6) 0.019(4) 0.023(4) 0.006(3)
C65 0.068(5) 0.068(4) 0.084(6) 0.015(4) 0.021(4) 0.004(4)
C66 0.105(9) 0.102(8) 0.149(10) 0.045(7) 0.072(8) 0.035(7)
C67 0.055(3) 0.068(4) 0.070(3) 0.002(3) 0.012(2) -0.001(3)
C68 0.065(4) 0.078(5) 0.071(4) -0.001(4) 0.014(3) -0.011(3)
C69 0.056(4) 0.083(5) 0.074(3) 0.007(3) 0.015(3) -0.008(3)
C70 0.053(3) 0.064(4) 0.071(3) -0.001(3) 0.018(2) 0.003(3)
C71 0.058(3) 0.076(4) 0.072(4) 0.006(4) 0.011(3) -0.005(3)
C72 0.056(4) 0.082(5) 0.078(4) 0.013(4) 0.007(3) -0.004(3)
C73 0.054(3) 0.061(4) 0.074(3) -0.002(3) 0.016(2) 0.004(3)
C74 0.072(4) 0.083(5) 0.075(4) -0.002(4) 0.010(3) 0.001(3)
C75 0.078(4) 0.090(5) 0.066(5) -0.003(4) 0.003(3) 0.003(4)
C76 0.080(5) 0.085(4) 0.078(5) 0.018(3) 0.015(4) 0.009(3)
C77 0.084(6) 0.080(5) 0.089(3) 0.008(4) 0.020(4) 0.006(4)
C78 0.077(5) 0.064(5) 0.089(3) 0.012(4) 0.034(3) 0.009(4)
C79 0.067(4) 0.049(4) 0.089(3) 0.011(3) 0.033(3) 0.001(3)
C80 0.078(4) 0.071(6) 0.093(3) 0.016(4) 0.034(3) 0.018(4)
C81 0.073(4) 0.062(5) 0.092(3) 0.017(4) 0.034(3) 0.010(4)
C82 0.067(4) 0.052(4) 0.096(3) 0.008(3) 0.032(3) -0.001(3)
C83 0.066(4) 0.070(6) 0.095(3) 0.005(4) 0.033(3) 0.006(4)
C84 0.072(4) 0.071(6) 0.095(3) 0.007(4) 0.033(3) 0.011(4)
C85 0.061(4) 0.065(4) 0.095(3) 0.010(2) 0.031(3) 0.000(3)
C86 0.056(4) 0.063(3) 0.094(3) 0.010(2) 0.030(3) 0.002(3)
C87 0.072(4) 0.064(3) 0.095(4) 0.009(3) 0.032(3) -0.006(3)
C88 0.065(4) 0.068(4) 0.097(5) 0.016(4) 0.031(4) -0.001(3)
C89 0.085(6) 0.081(7) 0.105(6) 0.026(5) 0.023(5) -0.006(5)
C90 0.063(4) 0.074(6) 0.114(8) 0.013(6) 0.033(4) -0.004(4)
C91 0.086(5) 0.076(4) 0.110(7) 0.000(4) 0.035(5) -0.020(3)
C92 0.085(4) 0.093(8) 0.188(14) 0.004(9) 0.032(6) -0.020(4)
C93 0.109(8) 0.066(5) 0.093(7) 0.003(4) 0.020(6) -0.006(5)
C94 0.072(4) 0.102(5) 0.063(4) 0.009(4) -0.006(3) -0.011(4)
C95 0.073(5) 0.115(8) 0.074(4) 0.023(5) 0.004(3) -0.006(5)
C96 0.060(4) 0.077(5) 0.067(4) 0.005(3) 0.007(3) 0.001(3)
C97 0.056(4) 0.068(3) 0.063(3) 0.002(3) 0.012(3) -0.002(3)
C98 0.075(5) 0.058(4) 0.077(4) 0.007(3) -0.004(3) -0.005(3)
C99 0.064(4) 0.060(3) 0.076(4) 0.009(3) -0.004(3) -0.010(3)
C100 0.050(3) 0.057(3) 0.059(3) 0.002(2) 0.009(2) -0.004(2)
C101 0.086(5) 0.066(4) 0.076(4) 0.006(3) -0.012(4) -0.018(4)
C102 0.087(6) 0.070(3) 0.066(4) 0.000(3) -0.011(4) -0.013(3)
C103 0.051(3) 0.057(4) 0.062(3) 0.003(3) 0.008(2) -0.002(3)
C104 0.046(3) 0.059(4) 0.061(3) 0.005(3) 0.007(2) -0.005(2)
C105 0.045(2) 0.050(4) 0.059(3) -0.002(2) 0.005(2) -0.007(2)
C106 0.055(3) 0.075(4) 0.071(4) -0.001(4) 0.015(3) -0.004(3)
C107 0.065(4) 0.091(5) 0.087(7) -0.010(5) 0.028(4) -0.017(4)
C108 0.065(5) 0.079(4) 0.087(7) -0.003(4) 0.019(5) 0.004(4)
C109 0.047(3) 0.060(4) 0.062(4) 0.000(3) 0.006(3) -0.005(2)
C110 0.050(4) 0.072(4) 0.084(6) 0.002(4) 0.013(4) -0.010(3)
C111 0.064(5) 0.075(5) 0.065(4) -0.005(4) 0.007(4) 0.009(4)
C112 0.058(3) 0.063(3) 0.067(3) 0.006(2) 0.016(2) 0.004(3)
C113 0.070(4) 0.066(3) 0.066(3) 0.005(2) 0.016(3) 0.001(3)
C114 0.069(4) 0.065(3) 0.064(3) 0.007(2) 0.012(2) -0.001(3)
C115 0.058(3) 0.061(4) 0.075(4) 0.004(3) 0.013(3) 0.004(3)
C116 0.057(4) 0.136(10) 0.149(12) 0.057(9) 0.023(6) 0.007(5)
C117 0.068(5) 0.068(4) 0.099(8) 0.016(4) 0.008(5) 0.002(4)
C118 0.081(4) 0.096(7) 0.069(4) 0.013(4) 0.003(3) -0.009(4)
C119 0.081(4) 0.158(9) 0.108(7) 0.042(7) 0.005(4) -0.008(5)
C120 0.108(8) 0.134(9) 0.068(6) 0.029(6) 0.020(6) 0.004(7)
C121 0.087(5) 0.077(3) 0.074(5) -0.004(3) 0.012(4) 0.011(3)
C126 0.089(6) 0.086(4) 0.124(9) -0.023(5) 0.017(6) 0.003(4)
C125 0.080(5) 0.081(4) 0.098(7) -0.011(5) 0.012(5) 0.001(4)
C124 0.076(4) 0.087(4) 0.075(6) -0.005(4) 0.002(4) 0.004(3)
C123 0.096(6) 0.095(5) 0.119(9) -0.027(5) 0.040(6) -0.007(4)
C122 0.117(7) 0.099(5) 0.134(10) -0.031(6) 0.055(7) -0.003(5)
C127 0.081(6) 0.082(4) 0.094(7) -0.005(4) 0.020(5) -0.002(3)
C128 0.089(6) 0.077(4) 0.076(4) 0.003(4) 0.009(4) 0.012(4)
C129 0.091(5) 0.058(4) 0.076(3) 0.007(3) 0.013(3) -0.005(4)
C130 0.068(3) 0.062(3) 0.073(5) 0.003(4) 0.004(3) -0.023(3)
C131 0.063(4) 0.062(3) 0.097(7) 0.015(4) 0.012(4) -0.016(3)
C132 0.046(4) 0.057(3) 0.085(5) 0.018(2) 0.010(3) -0.004(3)
C133 0.042(3) 0.054(2) 0.074(4) 0.016(2) 0.007(3) 0.000(2)
C134 0.054(4) 0.049(3) 0.067(4) 0.008(3) 0.005(3) -0.006(3)
C135 0.053(4) 0.050(2) 0.060(3) 0.008(2) 0.006(3) -0.004(3)
C136 0.037(3) 0.053(2) 0.064(3) 0.006(2) 0.008(3) -0.002(2)
C137 0.083(6) 0.055(3) 0.076(4) 0.008(3) 0.031(4) -0.004(3)
C138 0.085(6) 0.057(3) 0.088(5) 0.012(3) 0.039(5) -0.002(3)
C139 0.039(2) 0.051(2) 0.052(4) 0.002(2) 0.004(2) -0.0027(17)
C140 0.040(2) 0.049(2) 0.054(4) 0.003(2) 0.006(2) -0.0018(17)
C141 0.041(2) 0.050(2) 0.058(4) 0.004(3) 0.012(2) -0.0030(18)
C142 0.041(3) 0.052(3) 0.069(4) 0.001(3) 0.006(3) 0.001(2)
C143 0.049(4) 0.062(5) 0.090(5) 0.016(4) 0.006(4) 0.005(3)
C144 0.053(4) 0.065(5) 0.077(4) -0.005(3) 0.014(4) 0.007(4)
C145 0.043(2) 0.048(4) 0.084(4) 0.001(3) 0.020(3) -0.003(2)
C146 0.062(5) 0.064(5) 0.088(4) 0.005(4) 0.035(4) 0.007(4)
C147 0.043(3) 0.057(5) 0.091(4) 0.001(4) 0.011(3) -0.003(3)
C148 0.079(4) 0.064(4) 0.073(5) -0.005(3) 0.010(4) -0.009(3)
C149 0.065(4) 0.085(5) 0.070(5) 0.006(3) 0.004(3) -0.005(3)
C150 0.059(4) 0.077(4) 0.086(5) 0.005(3) 0.014(4) -0.003(3)
C151 0.058(3) 0.066(4) 0.083(4) 0.009(3) 0.019(3) -0.001(3)
C152 0.062(3) 0.064(5) 0.094(5) 0.002(4) 0.025(3) -0.001(3)
C153 0.058(3) 0.065(4) 0.099(5) 0.002(3) 0.022(3) 0.002(3)
C154 0.054(3) 0.055(4) 0.089(4) 0.010(3) 0.019(3) 0.001(2)
C155 0.054(3) 0.063(4) 0.084(5) 0.010(3) 0.019(3) 0.002(2)
C156 0.054(3) 0.063(4) 0.081(4) 0.012(3) 0.017(3) 0.002(3)
C157 0.051(3) 0.060(4) 0.096(3) 0.006(3) 0.019(2) 0.001(2)
C158 0.053(3) 0.058(4) 0.097(3) 0.006(3) 0.020(2) -0.007(3)
C159 0.050(3) 0.060(4) 0.096(3) 0.009(3) 0.017(2) 0.002(2)
C160 0.062(4) 0.073(5) 0.099(5) 0.011(4) 0.023(4) -0.011(3)
C161 0.069(5) 0.100(8) 0.098(7) 0.021(5) 0.020(5) -0.006(4)
C162 0.090(7) 0.091(7) 0.114(8) 0.013(6) 0.045(6) 0.001(5)
C163 0.057(4) 0.069(4) 0.095(3) 0.014(4) 0.013(3) -0.001(3)
C164 0.078(6) 0.110(8) 0.106(8) 0.039(7) 0.033(5) 0.025(5)
C165 0.056(5) 0.073(5) 0.114(8) 0.021(5) -0.004(5) 0.000(4)
C166 0.040(3) 0.066(2) 0.073(5) 0.014(3) 0.017(3) 0.001(2)
C167 0.042(2) 0.069(3) 0.065(4) 0.013(3) 0.013(3) -0.003(2)
C168 0.040(3) 0.065(2) 0.060(4) 0.006(3) 0.010(3) -0.0097(19)
C169 0.061(4) 0.067(3) 0.113(5) 0.022(3) 0.044(4) 0.009(3)
C170 0.087(6) 0.068(6) 0.135(6) -0.009(5) 0.053(5) -0.006(5)
C171 0.082(6) 0.092(6) 0.159(7) 0.060(6) 0.061(5) 0.026(5)
C172 0.050(3) 0.064(2) 0.067(4) 0.000(3) 0.010(3) -0.014(2)
C173 0.053(4) 0.085(6) 0.076(6) -0.007(5) 0.008(3) -0.021(4)
C174 0.056(4) 0.067(4) 0.081(5) 0.010(4) 0.011(4) -0.010(4)
C175 0.042(2) 0.068(4) 0.070(4) 0.010(3) 0.015(3) -0.004(2)
C180 0.048(3) 0.160(11) 0.107(7) 0.062(7) 0.025(4) 0.019(5)
C179 0.045(3) 0.153(10) 0.102(6) 0.044(6) 0.021(4) 0.010(5)
C178 0.049(3) 0.068(5) 0.073(4) -0.009(3) 0.017(3) -0.011(3)
C177 0.052(3) 0.076(5) 0.073(5) 0.001(4) 0.022(3) -0.007(3)
C176 0.048(3) 0.081(5) 0.064(4) 0.008(3) 0.014(3) -0.008(3)
C181 0.052(3) 0.071(5) 0.089(5) -0.013(4) 0.025(3) -0.013(3)
C182 0.065(4) 0.090(5) 0.107(7) -0.022(5) 0.039(4) -0.020(3)
C183 0.050(4) 0.085(5) 0.079(3) -0.008(4) 0.026(3) -0.011(3)
C184 0.065(4) 0.067(3) 0.075(5) 0.005(3) 0.017(4) -0.003(3)
C185 0.078(5) 0.083(5) 0.068(4) 0.002(4) 0.016(4) 0.015(4)
C186 0.095(6) 0.157(7) 0.090(5) 0.034(5) 0.023(5) 0.006(5)
C190 0.037(3) 0.113(5) 0.071(4) 0.032(3) 0.004(3) -0.007(3)
C191 0.057(5) 0.121(5) 0.084(5) 0.025(4) 0.015(4) 0.005(5)
C192 0.063(6) 0.154(6) 0.089(5) 0.030(5) 0.021(5) 0.012(5)
C187 0.054(5) 0.166(6) 0.079(5) 0.038(4) 0.003(4) 0.004(5)
C188 0.054(5) 0.156(6) 0.072(5) 0.040(4) 0.003(4) -0.016(5)
C189 0.065(5) 0.124(5) 0.071(5) 0.035(4) 0.004(4) -0.022(4)
C193 0.043(3) 0.075(5) 0.073(3) 0.023(3) 0.006(2) -0.013(3)
C194 0.048(2) 0.075(5) 0.068(3) 0.015(3) 0.010(2) -0.004(3)
C195 0.045(2) 0.068(5) 0.069(3) 0.014(3) 0.005(2) -0.012(3)
C196 0.053(3) 0.134(6) 0.079(6) 0.041(5) 0.020(3) 0.018(4)
C197 0.088(7) 0.137(6) 0.124(10) 0.052(7) 0.036(7) 0.044(5)
C198 0.047(3) 0.165(8) 0.094(8) 0.044(7) 0.014(5) 0.004(5)
C199 0.053(3) 0.094(5) 0.074(4) 0.015(4) -0.006(3) -0.006(3)
C200 0.047(4) 0.120(7) 0.064(5) -0.009(5) 0.007(3) -0.009(4)
C201 0.107(9) 0.099(5) 0.109(9) 0.012(5) -0.033(7) 0.020(4)
C202 0.052(3) 0.066(4) 0.095(4) 0.006(4) 0.018(3) -0.008(3)
C203 0.056(4) 0.088(6) 0.095(4) 0.013(4) 0.013(3) -0.011(4)
C204 0.073(5) 0.098(5) 0.087(7) 0.007(5) 0.014(4) -0.021(4)
C208 0.065(5) 0.091(4) 0.083(6) 0.011(4) 0.021(4) -0.020(3)
C209 0.119(8) 0.089(6) 0.187(13) 0.017(7) 0.096(9) -0.016(5)
C210 0.131(10) 0.096(6) 0.164(13) 0.016(7) 0.093(9) -0.015(5)
C205 0.120(7) 0.085(5) 0.102(8) -0.009(5) 0.050(6) -0.028(4)
C206 0.101(7) 0.098(6) 0.102(8) 0.019(6) 0.037(6) -0.013(5)
C207 0.079(6) 0.102(5) 0.134(10) 0.034(6) 0.038(6) -0.006(4)
C211 0.056(4) 0.083(4) 0.082(3) 0.005(3) 0.021(3) -0.016(3)
C212 0.055(4) 0.085(4) 0.087(3) 0.007(3) 0.017(3) -0.016(3)
C213 0.065(4) 0.080(4) 0.084(3) 0.007(3) 0.027(3) -0.015(3)
C214 0.085(6) 0.100(6) 0.089(3) 0.001(3) 0.017(4) -0.045(5)
C215 0.137(10) 0.159(12) 0.097(9) -0.040(8) 0.019(7) -0.006(8)
C216 0.154(13) 0.157(12) 0.097(6) 0.024(8) -0.006(8) -0.017(8)
C217 0.088(5) 0.090(5) 0.085(4) -0.002(3) 0.042(3) -0.026(4)
C218 0.152(10) 0.087(7) 0.137(10) 0.000(6) 0.089(8) -0.010(6)
C219 0.098(6) 0.110(9) 0.094(6) -0.009(6) 0.014(5) -0.036(5)
Cl1 0.0669(15) 0.096(2) 0.148(3) -0.0051(19) 0.0272(16) 0.0076(13)
Cl4 0.096(2) 0.088(2) 0.254(5) 0.026(3) -0.006(3) -0.0037(17)
Cl6 0.128(3) 0.155(3) 0.168(4) 0.073(3) 0.058(3) 0.046(3)
C361 0.068(6) 0.095(8) 0.117(9) 0.030(6) 0.014(5) 0.007(5)
Cl5 0.232(6) 0.107(3) 0.167(4) -0.004(3) 0.061(4) -0.004(3)
Cl8 0.185(4) 0.131(3) 0.099(2) -0.008(2) 0.051(2) -0.033(3)
Cl9 0.126(3) 0.245(6) 0.158(4) -0.038(4) 0.049(3) 0.032(4)
C362 0.134(11) 0.124(11) 0.110(10) -0.008(7) 0.044(7) -0.013(8)
C301 0.173(6) 0.107(6) 0.089(5) -0.042(4) -0.004(4) 0.014(4)
C302 0.117(5) 0.128(4) 0.086(6) -0.013(4) -0.039(4) -0.003(4)
C303 0.140(5) 0.110(5) 0.103(6) -0.030(4) -0.029(4) -0.013(4)
C304 0.088(6) 0.133(5) 0.114(6) 0.016(4) -0.021(4) 0.009(4)
C305 0.142(5) 0.131(5) 0.085(7) 0.003(4) 0.001(5) 0.023(4)
C306 0.112(5) 0.097(6) 0.136(6) -0.019(4) -0.029(4) -0.040(4)
C307 0.106(5) 0.118(4) 0.094(5) 0.026(4) 0.001(4) 0.026(4)
C308 0.099(8) 0.132(5) 0.145(5) 0.017(4) -0.001(5) -0.009(4)
C309 0.167(5) 0.149(5) 0.076(7) 0.010(5) 0.027(4) 0.045(4)
C310 0.130(5) 0.116(4) 0.085(6) 0.029(4) 0.013(4) 0.027(4)
C311 0.160(5) 0.106(8) 0.133(6) -0.012(5) 0.001(4) 0.006(5)
C312 0.170(5) 0.148(5) 0.120(9) 0.009(6) 0.022(4) 0.044(4)
C313 0.135(5) 0.063(5) 0.150(4) -0.014(4) -0.010(4) -0.032(4)
C314 0.066(5) 0.113(4) 0.153(5) 0.003(4) -0.020(4) -0.045(4)
C315 0.126(5) 0.110(6) 0.108(4) 0.023(4) 0.022(4) 0.027(5)
C316 0.080(7) 0.134(4) 0.143(5) 0.024(4) 0.017(5) 0.019(4)
C317 0.150(5) 0.159(5) 0.114(7) 0.035(4) 0.055(5) 0.039(4)
C318 0.132(4) 0.113(6) 0.108(5) 0.039(5) 0.031(4) 0.015(3)
C319 0.152(5) 0.123(9) 0.132(5) 0.001(5) 0.019(4) 0.030(5)
C320 0.148(5) 0.154(6) 0.103(6) 0.001(5) 0.048(5) 0.058(4)
C321 0.116(5) 0.075(6) 0.157(4) 0.019(4) 0.005(4) -0.027(4)
C322 0.120(8) 0.128(5) 0.159(5) 0.024(4) 0.010(5) 0.002(5)
C323 0.143(5) 0.099(7) 0.115(4) 0.017(4) 0.025(4) 0.015(4)
C324 0.126(6) 0.125(5) 0.112(4) 0.023(4) 0.027(4) 0.025(5)
C325 0.110(8) 0.131(5) 0.149(5) 0.028(4) 0.031(4) 0.008(5)
C326 0.134(5) 0.151(5) 0.139(6) 0.035(5) 0.042(4) 0.022(5)
C327 0.154(6) 0.164(6) 0.144(6) 0.022(5) 0.035(6) 0.043(4)
C328 0.140(5) 0.098(7) 0.125(5) 0.028(4) 0.029(3) 0.001(4)
C329 0.130(5) 0.100(7) 0.134(5) 0.016(5) 0.016(4) 0.029(4)
C330 0.145(6) 0.149(7) 0.122(5) 0.009(4) 0.027(4) 0.040(5)
C331 0.118(4) 0.106(8) 0.137(5) 0.015(5) 0.011(3) 0.002(4)
C332 0.098(4) 0.102(6) 0.159(5) 0.039(4) 0.022(4) -0.023(4)
C333 0.157(5) 0.098(8) 0.115(4) 0.002(4) 0.026(4) 0.014(4)
C334 0.141(5) 0.114(6) 0.110(4) 0.011(4) 0.030(4) 0.030(5)
C335 0.119(5) 0.137(5) 0.134(5) 0.028(4) 0.038(5) 0.024(4)
C336 0.110(5) 0.138(7) 0.152(5) 0.052(4) 0.047(4) -0.024(4)
C337 0.126(8) 0.170(6) 0.150(5) 0.028(4) 0.043(5) 0.013(5)
C338 0.131(5) 0.102(7) 0.146(4) 0.030(4) 0.026(4) -0.032(5)
C339 0.118(5) 0.138(6) 0.123(4) 0.014(4) 0.025(4) 0.026(5)
C340 0.117(6) 0.154(5) 0.123(5) 0.018(5) 0.029(4) 0.034(5)
C341 0.113(4) 0.097(5) 0.111(5) 0.042(4) 0.018(4) 0.011(3)
C342 0.111(4) 0.130(5) 0.152(6) 0.022(5) 0.020(4) 0.014(4)
C343 0.164(5) 0.077(6) 0.115(5) -0.022(4) 0.009(3) -0.015(4)
C344 0.135(5) 0.129(5) 0.100(5) 0.011(4) 0.034(5) 0.031(4)
C345 0.124(5) 0.133(4) 0.122(7) 0.031(4) 0.040(5) 0.022(4)
C346 0.134(9) 0.165(6) 0.152(5) 0.026(4) 0.026(5) 0.002(6)
C347 0.097(8) 0.168(5) 0.145(5) 0.021(4) 0.027(5) 0.020(4)
C348 0.140(5) 0.063(5) 0.140(4) -0.010(4) 0.004(4) -0.050(4)
C349 0.097(5) 0.130(5) 0.106(5) 0.027(4) 0.007(4) 0.025(4)
C350 0.106(4) 0.113(4) 0.087(6) 0.027(4) 0.006(4) 0.019(3)
C351 0.155(5) 0.100(6) 0.081(5) -0.035(4) -0.001(4) -0.008(4)
C352 0.147(5) 0.122(5) 0.088(7) -0.003(5) 0.021(4) 0.023(3)
C353 0.136(4) 0.132(5) 0.084(7) 0.012(4) 0.022(4) 0.025(3)
C354 0.066(5) 0.140(5) 0.147(5) 0.006(4) -0.005(4) -0.052(4)
C355 0.106(9) 0.158(5) 0.143(5) 0.016(4) 0.014(5) -0.014(5)
C356 0.120(5) 0.109(6) 0.129(6) -0.009(4) -0.008(4) -0.050(4)
C357 0.081(6) 0.149(5) 0.117(6) 0.015(4) -0.008(5) 0.001(4)
C358 0.118(4) 0.123(4) 0.069(6) 0.010(4) -0.002(4) 0.010(3)
C359 0.130(5) 0.109(4) 0.097(5) -0.025(4) -0.016(4) -0.031(4)
C360 0.104(5) 0.131(4) 0.081(6) -0.005(4) -0.027(4) -0.015(3)
Au14 0.111(3) 0.113(3) 0.081(2) -0.0119(19) 0.0311(18) -0.060(3)
Au15 0.107(3) 0.136(4) 0.109(3) -0.021(2) 0.017(2) -0.049(3)
Au13 0.104(3) 0.115(3) 0.106(3) -0.031(2) 0.024(2) -0.053(3)
Au17 0.123(3) 0.122(4) 0.174(6) 0.075(4) 0.062(3) 0.019(3)
Au16 0.091(2) 0.170(4) 0.128(4) 0.076(3) 0.025(2) -0.010(2)
Au18 0.102(3) 0.144(3) 0.136(4) 0.064(3) 0.023(2) -0.004(2)
Au19 0.0683(19) 0.0709(18) 0.0665(16) -0.0003(10) 0.0211(11) -0.0259(14)
Au20 0.076(2) 0.083(2) 0.0736(16) 0.0132(11) 0.0295(13) -0.0182(12)
Au21 0.082(2) 0.085(2) 0.0823(18) 0.0173(11) 0.0404(16) -0.0173(12)
Au22 0.095(3) 0.089(2) 0.0731(18) -0.0064(14) 0.0191(13) -0.039(2)
Au23 0.096(3) 0.095(3) 0.079(2) -0.0003(15) 0.0213(15) -0.026(2)
Au24 0.115(4) 0.095(3) 0.079(2) -0.0106(16) 0.0242(16) -0.022(2)

loop_
_atom_type_symbol
_atom_type_description
_atom_type_scat_dispersion_real
_atom_type_scat_dispersion_imag
_atom_type_scat_source
C C 0.0181 0.0091 'International Tables Vol C Tables 4.2.6.8 and 6.1.1.4'
H H 0.0000 0.0000 'International Tables Vol C Tables 4.2.6.8 and 6.1.1.4'
Au Au -4.4197 7.2980 'International Tables Vol C Tables 4.2.6.8 and 6.1.1.4'
Cl Cl 0.3639 0.7018 'International Tables Vol C Tables 4.2.6.8 and 6.1.1.4'
D D 0.0000 0.0000 'International Tables Vol C Tables 4.2.6.8 and 6.1.1.4'
N N 0.0311 0.0180 'International Tables Vol C Tables 4.2.6.8 and 6.1.1.4'

loop_
_exptl_crystal_face_index_h
_exptl_crystal_face_index_k
_exptl_crystal_face_index_l
_exptl_crystal_face_perp_dist
1 -1 0 0.1230
1 2 1 0.2868
1 -1 2 0.2038
2 14 -8 0.2605
7 3 12 0.2458
0 -1 1 0.2043
-2 -14 8 0.2081
-1 -1 2 0.2510
-1 -1 1 0.2453
-6 -5 16 0.2470
0 2 17 0.2573
5 6 12 0.2523
1 1 -1 0.2793
-13 1 10 0.2047
-13 2 11 0.2027
1 10 12 0.2279
-14 -2 7 0.2250
13 -1 -10 0.1958
-12 9 2 0.0953
-10 12 4 0.1182
-2 1 0 0.1248
9 -12 4 0.1093
-9 12 -4 0.1227
-2 1 -1 0.1462
2 -1 1 0.1775
-5 0 -15 0.2090
1 0 -2 0.2029
2 -1 -2 0.1601
2 -10 -13 0.2518
2 -2 -1 0.1133
9 -13 -2 0.1006
-12 9 0 0.0872
-10 12 2 0.0904
13 -5 2 0.1804
9 -13 -3 0.0975

loop_
_geom_angle_atom_site_label_1
_geom_angle_atom_site_label_2
_geom_angle_atom_site_label_3
_geom_angle
_geom_angle_site_symmetry_1
_geom_angle_site_symmetry_3
_geom_angle_publ_flag
Au2 Au1 Au3 59.34(4) . . ?
N1 Au1 Au2 60.0(2) . . ?
N1 Au1 Au3 119.3(2) . . ?
N6 Au1 Au2 119.5(2) . . ?
N6 Au1 Au3 60.2(2) . . ?
N6 Au1 N1 178.3(3) . . ?
Au3 Au2 Au1 60.43(4) . . ?
N2 Au2 Au1 60.4(2) . . ?
N2 Au2 Au3 120.8(2) . . ?
N3 Au2 Au1 121.1(2) . . ?
N3 Au2 Au3 60.7(2) . . ?
N3 Au2 N2 176.9(3) . . ?
Au2 Au3 Au1 60.23(4) . . ?
N4 Au3 Au1 121.1(2) . . ?
N4 Au3 Au2 61.0(2) . . ?
N4 Au3 N5 176.6(3) . . ?
N5 Au3 Au1 59.4(2) . . ?
N5 Au3 Au2 119.6(2) . . ?
Au6 Au4 Au5 60.82(4) . . ?
N7 Au4 Au5 60.69(18) . . ?
N7 Au4 Au6 121.49(18) . . ?
N12 Au4 Au5 121.28(17) . . ?
N12 Au4 Au6 60.54(17) . . ?
N12 Au4 N7 175.5(3) . . ?
Au4 Au5 Au6 59.54(3) . . ?
N8 Au5 Au4 61.09(18) . . ?
N8 Au5 Au6 120.61(18) . . ?
N9 Au5 Au4 119.1(2) . . ?
N9 Au5 Au6 59.61(19) . . ?
N9 Au5 N8 178.7(3) . . ?
Au4 Au6 Au5 59.64(4) . . ?
N10 Au6 Au4 119.1(2) . . ?
N10 Au6 Au5 60.1(2) . . ?
N10 Au6 N11 179.2(3) . . ?
N11 Au6 Au4 60.72(18) . . ?
N11 Au6 Au5 119.59(18) . . ?
Au9 Au7 Au8 59.93(3) . . ?
N13 Au7 Au8 59.9(2) . . ?
N13 Au7 Au9 119.7(2) . . ?
N18 Au7 Au8 120.5(2) . . ?
N18 Au7 Au9 60.7(2) . . ?
N18 Au7 N13 179.2(3) . . ?
Au9 Au8 Au7 59.78(2) . . ?
N14 Au8 Au7 59.7(2) . . ?
N14 Au8 Au9 119.5(2) . . ?
N15 Au8 Au7 120.3(2) . . ?
N15 Au8 Au9 60.5(2) . . ?
N15 Au8 N14 177.5(3) . . ?
Au7 Au9 Au8 60.28(2) . . ?
N16 Au9 Au7 119.81(19) . . ?
N16 Au9 Au8 59.78(19) . . ?
N16 Au9 N17 179.4(3) . . ?
N17 Au9 Au7 59.7(2) . . ?
N17 Au9 Au8 119.8(2) . . ?
Au12 Au10 Au11 60.98(3) . . ?
N35 Au10 Au11 59.3(3) . . ?
N35 Au10 Au12 120.1(3) . . ?
N37 Au10 Au11 120.4(3) . . ?
N37 Au10 Au12 59.9(3) . . ?
N37 Au10 N35 177.6(3) . . ?
Au10 Au11 Au12 59.19(2) . . ?
N36 Au11 Au10 119.4(2) . . ?
N36 Au11 Au12 60.4(2) . . ?
N40 Au11 Au10 60.9(3) . . ?
N40 Au11 Au12 120.0(3) . . ?
N40 Au11 N36 179.4(4) . . ?
Au10 Au12 Au11 59.83(2) . . ?
N38 Au12 Au10 61.3(2) . . ?
N38 Au12 Au11 121.1(2) . . ?
N38 Au12 N39 176.0(3) . . ?
N39 Au12 Au10 119.8(2) . . ?
N39 Au12 Au11 60.0(2) . . ?
N2 N1 Au1 120.0(6) . . ?
N2 N1 Au23 120.1(6) . . ?
C1 N1 Au1 131.2(7) . . ?
C1 N1 N2 108.6(8) . . ?
C1 N1 Au23 131.1(7) . . ?
N1 N2 Au2 119.6(5) . . ?
N1 N2 Au24 121.6(6) . . ?
C3 N2 Au2 131.1(7) . . ?
C3 N2 N1 109.0(8) . . ?
C3 N2 Au24 129.1(7) . . ?
N4 N3 Au2 119.3(5) . . ?
N4 N3 Au24 121.3(6) . . ?
C58 N3 Au2 132.8(6) . . ?
C58 N3 N4 107.5(7) . . ?
C58 N3 Au24 130.6(6) . . ?
N3 N4 Au3 119.0(5) . . ?
N3 N4 Au22 117.4(6) . . ?
C60 N4 Au3 131.4(6) . . ?
C60 N4 N3 109.2(7) . . ?
C60 N4 Au22 132.8(6) . . ?
N6 N5 Au3 120.4(5) . . ?
N6 N5 Au22 118.6(6) . . ?
C112 N5 Au3 129.6(6) . . ?
C112 N5 N6 109.4(7) . . ?
C112 N5 Au22 131.1(6) . . ?
N5 N6 Au1 120.0(6) . . ?
N5 N6 Au23 120.1(6) . . ?
C114 N6 Au1 131.6(6) . . ?
C114 N6 N5 108.4(7) . . ?
C114 N6 Au23 131.4(6) . . ?
N8 N7 Au4 119.6(5) . . ?
N8 N7 Au19 120.2(5) . . ?
C33 N7 Au4 132.2(5) . . ?
C33 N7 N8 108.2(6) . . ?
C33 N7 Au19 131.5(5) . . ?
N7 N8 Au5 118.7(5) . . ?
N7 N8 Au20 118.4(5) . . ?
C32 N8 Au5 134.0(5) . . ?
C32 N8 N7 107.3(6) . . ?
C32 N8 Au20 134.3(5) . . ?
N10 N9 Au5 120.2(5) . . ?
N10 N9 Au20 119.7(5) . . ?
C168 N9 Au5 131.2(6) . . ?
C168 N9 N10 108.3(7) . . ?
C168 N9 Au20 131.5(6) . . ?
N9 N10 Au6 118.7(5) . . ?
N9 N10 Au21 118.3(5) . . ?
C166 N10 Au6 131.9(6) . . ?
C166 N10 N9 108.1(6) . . ?
C166 N10 Au21 132.4(6) . . ?
N12 N11 Au6 117.4(5) . . ?
N12 N11 Au21 116.8(5) . . ?
C140 N11 Au6 133.4(5) . . ?
C140 N11 N12 109.2(6) . . ?
C140 N11 Au21 133.9(5) . . ?
N11 N12 Au4 119.5(5) . . ?
N11 N12 Au19 120.1(5) . . ?
C141 N12 Au4 131.1(5) . . ?
C141 N12 N11 107.3(6) . . ?
C141 N12 Au19 130.4(5) . . ?
N14 N13 Au7 120.4(5) . . ?
N14 N13 C51 107.6(8) . . ?
N14 N13 Au15 121.9(6) . . ?
C51 N13 Au7 131.9(7) . . ?
C51 N13 Au15 130.1(7) . . ?
N13 N14 Au8 119.4(5) . . ?
N13 N14 C50 110.3(7) . . ?
N13 N14 Au13 118.2(6) . . ?
C50 N14 Au8 129.7(7) . . ?
C50 N14 Au13 131.0(7) . . ?
N16 N15 Au8 119.1(5) . . ?
N16 N15 Au13 117.9(5) . . ?
C104 N15 Au8 131.3(6) . . ?
C104 N15 N16 109.0(7) . . ?
C104 N15 Au13 132.5(6) . . ?
N15 N16 Au9 120.1(5) . . ?
N15 N16 Au14 118.7(5) . . ?
C105 N16 Au9 131.4(6) . . ?
C105 N16 N15 108.5(7) . . ?
C105 N16 Au14 132.8(6) . . ?
N18 N17 Au9 119.3(6) . . ?
N18 N17 Au14 117.7(6) . . ?
C194 N17 Au9 129.3(6) . . ?
C194 N17 N18 111.1(7) . . ?
C194 N17 Au14 130.9(6) . . ?
N17 N18 Au7 120.2(6) . . ?
N17 N18 C195 106.3(7) . . ?
N17 N18 Au15 122.3(6) . . ?
C195 N18 Au7 133.2(6) . . ?
C195 N18 Au15 131.4(6) . . ?
C19 N19 C20 124.5(15) . . ?
C22 N20 C21 109.4(7) . . ?
C40 N20 C21 109.9(8) . . ?
C40 N20 C22 110.4(8) . . ?
C24 N21 C23 117.0(9) . . ?
C42 N22 C41 119.7(10) . . ?
C73 N23 C74 119.9(9) . . ?
C75 N24 C76 111.6(9) . . ?
C94 N24 C75 112.9(9) . . ?
C94 N24 C76 110.5(9) . . ?
C96 N25 C95 116.4(10) . . ?
C78 N26 C77 119.0(10) . . ?
C127 N27 C128 115.5(10) . . ?
C129 N28 C130 110.4(8) . . ?
C148 N28 C129 111.0(8) . . ?
C148 N28 C130 112.0(8) . . ?
C150 N29 C149 118.3(9) . . ?
C132 N30 C131 118.0(9) . . ?
C181 N31 C182 116.8(10) . . ?
C184 N32 C183 107.6(8) . . ?
C202 N32 C183 109.9(8) . . ?
C202 N32 C184 111.6(7) . . ?
C186 N33 C185 120.8(11) . . ?
C204 N34 C203 112.7(11) . . ?
N40 N35 Au10 121.4(6) . . ?
N40 N35 Au18 108.0(7) . . ?
C212 N35 Au10 128.8(8) . . ?
C212 N35 N40 109.5(8) . . ?
C212 N35 Au18 141.7(8) . . ?
N39 N36 Au11 119.5(7) . . ?
N39 N36 Au16 127.4(8) . . ?
C87 N36 Au11 132.2(7) . . ?
C87 N36 N39 108.3(8) . . ?
C87 N36 Au16 123.8(8) . . ?
N38 N37 Au10 120.2(6) . . ?
N38 N37 Au18 108.4(7) . . ?
C159 N37 Au10 129.9(7) . . ?
C159 N37 N38 109.9(8) . . ?
C159 N37 Au18 141.4(8) . . ?
N37 N38 Au12 118.1(6) . . ?
N37 N38 Au17 122.2(6) . . ?
C158 N38 Au12 133.0(7) . . ?
C158 N38 N37 108.0(8) . . ?
C158 N38 Au17 128.3(7) . . ?
N36 N39 Au12 119.3(7) . . ?
N36 N39 Au17 124.8(7) . . ?
C86 N39 Au12 131.8(6) . . ?
C86 N39 N36 107.8(8) . . ?
C86 N39 Au17 125.5(7) . . ?
N35 N40 Au11 118.3(6) . . ?
N35 N40 Au16 124.8(6) . . ?
C213 N40 Au11 133.6(8) . . ?
C213 N40 N35 107.9(9) . . ?
C213 N40 Au16 127.2(8) . . ?
N1 C1 C2 109.0(9) . . ?
N1 C1 C4 121.8(9) . . ?
C2 C1 C4 129.2(9) . . ?
C1 C2 C3 105.2(8) . . ?
C1 C2 C13 127.8(9) . . ?
C3 C2 C13 126.9(9) . . ?
N2 C3 C2 108.2(9) . . ?
N2 C3 C9 119.7(9) . . ?
C2 C3 C9 131.9(9) . . ?
C1 C4 H4A 101.6 . . ?
C1 C4 H4B 103.4 . . ?
C1 C4 C5 121.6(13) . . ?
C1 C4 C6 113.8(12) . . ?
C5 C4 H4A 101.6 . . ?
C5 C4 C6 112.7(14) . . ?
C6 C4 H4A 101.6 . . ?
C7 C4 C1 113.8(14) . . ?
C7 C4 H4B 103.4 . . ?
C7 C4 C8 119.1(15) . . ?
C8 C4 C1 111.5(13) . . ?
C8 C4 H4B 103.4 . . ?
C4 C5 H5A 109.5 . . ?
C4 C5 H5B 109.5 . . ?
C4 C5 H5C 109.5 . . ?
H5A C5 H5B 109.5 . . ?
H5A C5 H5C 109.5 . . ?
H5B C5 H5C 109.5 . . ?
C4 C6 H6A 109.5 . . ?
C4 C6 H6B 109.5 . . ?
C4 C6 H6C 109.5 . . ?
H6A C6 H6B 109.5 . . ?
H6A C6 H6C 109.5 . . ?
H6B C6 H6C 109.5 . . ?
C4 C7 H7A 109.5 . . ?
C4 C7 H7B 109.5 . . ?
C4 C7 H7C 109.5 . . ?
H7A C7 H7B 109.5 . . ?
H7A C7 H7C 109.5 . . ?
H7B C7 H7C 109.5 . . ?
C4 C8 H8A 109.5 . . ?
C4 C8 H8B 109.5 . . ?
C4 C8 H8C 109.5 . . ?
H8A C8 H8B 109.5 . . ?
H8A C8 H8C 109.5 . . ?
H8B C8 H8C 109.5 . . ?
C3 C9 H9A 109.3 . . ?
C3 C9 H9B 95.3 . . ?
C3 C9 C10 108.0(16) . . ?
C10 C9 H9A 109.3 . . ?
C11 C9 C3 113.4(12) . . ?
C11 C9 H9A 109.3 . . ?
C11 C9 H9B 95.3 . . ?
C11 C9 C10 107.3(15) . . ?
C11 C9 C12 129.9(15) . . ?
C12 C9 C3 114.0(14) . . ?
C12 C9 H9B 95.3 . . ?
C9 C10 H10A 109.5 . . ?
C9 C10 H10B 109.5 . . ?
C9 C10 H10C 109.5 . . ?
H10A C10 H10B 109.5 . . ?
H10A C10 H10C 109.5 . . ?
H10B C10 H10C 109.5 . . ?
C9 C11 H11A 109.5 . . ?
C9 C11 H11B 109.5 . . ?
C9 C11 H11C 109.5 . . ?
H11A C11 H11B 109.5 . . ?
H11A C11 H11C 109.5 . . ?
H11B C11 H11C 109.5 . . ?
C9 C12 H12A 109.5 . . ?
C9 C12 H12B 109.5 . . ?
C9 C12 H12C 109.5 . . ?
H12A C12 H12B 109.5 . . ?
H12A C12 H12C 109.5 . . ?
H12B C12 H12C 109.5 . . ?
C18 C13 C2 121.8(6) . . ?
C18 C13 C14 120.0 . . ?
C14 C13 C2 118.2(6) . . ?
C13 C18 H18 120.0 . . ?
C13 C18 C17 120.0 . . ?
C17 C18 H18 120.0 . . ?
C18 C17 H17 120.0 . . ?
C18 C17 C16 120.0 . . ?
C16 C17 H17 120.0 . . ?
C17 C16 C15 120.0 . . ?
C17 C16 C19 125.4(9) . . ?
C15 C16 C19 114.6(9) . . ?
C16 C15 H15 120.0 . . ?
C14 C15 C16 120.0 . . ?
C14 C15 H15 120.0 . . ?
C13 C14 H14 120.0 . . ?
C15 C14 C13 120.0 . . ?
C15 C14 H14 120.0 . . ?
N19 C19 C16 127.9(17) . . ?
N19 C19 H19 116.1 . . ?
C16 C19 H19 116.1 . . ?
N19 C20 H20A 109.0 . . ?
N19 C20 H20B 109.0 . . ?
N19 C20 C21 112.7(9) . . ?
H20A C20 H20B 107.8 . . ?
C21 C20 H20A 109.0 . . ?
C21 C20 H20B 109.0 . . ?
N20 C21 C20 112.5(8) . . ?
N20 C21 H21A 109.1 . . ?
N20 C21 H21B 109.1 . . ?
C20 C21 H21A 109.1 . . ?
C20 C21 H21B 109.1 . . ?
H21A C21 H21B 107.8 . . ?
N20 C22 H22A 109.2 . . ?
N20 C22 H22B 109.2 . . ?
N20 C22 C23 111.9(8) . . ?
H22A C22 H22B 107.9 . . ?
C23 C22 H22A 109.2 . . ?
C23 C22 H22B 109.2 . . ?
N21 C23 C22 112.1(8) . . ?
N21 C23 H23A 109.2 . . ?
N21 C23 H23B 109.2 . . ?
C22 C23 H23A 109.2 . . ?
C22 C23 H23B 109.2 . . ?
H23A C23 H23B 107.9 . . ?
N21 C24 H24 119.0 . . ?
N21 C24 C25 122.0(9) . . ?
C25 C24 H24 119.0 . . ?
C27 C28 C29 120.0 . . ?
C27 C28 C31 120.1(5) . . ?
C29 C28 C31 119.8(5) . . ?
C28 C27 H27 120.0 . . ?
C28 C27 C26 120.0 . . ?
C26 C27 H27 120.0 . . ?
C27 C26 H26 120.0 . . ?
C25 C26 C27 120.0 . . ?
C25 C26 H26 120.0 . . ?
C26 C25 C24 121.3(5) . . ?
C26 C25 C30 120.0 . . ?
C30 C25 C24 118.7(5) . . ?
C25 C30 H30 120.0 . . ?
C25 C30 C29 120.0 . . ?
C29 C30 H30 120.0 . . ?
C28 C29 H29 120.0 . . ?
C30 C29 C28 120.0 . . ?
C30 C29 H29 120.0 . . ?
C32 C31 C28 124.2(7) . . ?
C33 C31 C28 130.9(7) . . ?
C33 C31 C32 104.9(7) . . ?
N8 C32 C31 109.7(7) . . ?
N8 C32 C38 124.0(7) . . ?
C31 C32 C38 126.2(7) . . ?
N7 C33 C31 109.8(7) . . ?
N7 C33 C34 118.3(7) . . ?
C31 C33 C34 131.6(7) . . ?
C33 C34 H34 107.6 . . ?
C33 C34 C35 110.4(8) . . ?
C35 C34 H34 107.6 . . ?
C36 C34 C33 111.2(9) . . ?
C36 C34 H34 107.6 . . ?
C36 C34 C35 112.3(9) . . ?
C34 C35 H35A 109.5 . . ?
C34 C35 H35B 109.5 . . ?
C34 C35 H35C 109.5 . . ?
H35A C35 H35B 109.5 . . ?
H35A C35 H35C 109.5 . . ?
H35B C35 H35C 109.5 . . ?
C34 C36 H36A 109.5 . . ?
C34 C36 H36B 109.5 . . ?
C34 C36 H36C 109.5 . . ?
H36A C36 H36B 109.5 . . ?
H36A C36 H36C 109.5 . . ?
H36B C36 H36C 109.5 . . ?
H37A C37 H37B 109.5 . . ?
H37A C37 H37C 109.5 . . ?
H37B C37 H37C 109.5 . . ?
C38 C37 H37A 109.5 . . ?
C38 C37 H37B 109.5 . . ?
C38 C37 H37C 109.5 . . ?
C32 C38 C37 112.6(7) . . ?
C32 C38 H38 107.6 . . ?
C32 C38 C39 110.0(8) . . ?
C37 C38 H38 107.6 . . ?
C37 C38 C39 111.3(8) . . ?
C39 C38 H38 107.6 . . ?
C38 C39 H39A 109.5 . . ?
C38 C39 H39B 109.5 . . ?
C38 C39 H39C 109.5 . . ?
H39A C39 H39B 109.5 . . ?
H39A C39 H39C 109.5 . . ?
H39B C39 H39C 109.5 . . ?
N20 C40 H40A 108.8 . . ?
N20 C40 H40B 108.8 . . ?
N20 C40 C41 113.6(9) . . ?
H40A C40 H40B 107.7 . . ?
C41 C40 H40A 108.8 . . ?
C41 C40 H40B 108.8 . . ?
N22 C41 C40 110.9(9) . . ?
N22 C41 H41A 109.5 . . ?
N22 C41 H41B 109.5 . . ?
C40 C41 H41A 109.5 . . ?
C40 C41 H41B 109.5 . . ?
H41A C41 H41B 108.0 . . ?
N22 C42 H42 117.9 . . ?
N22 C42 C43 124.2(10) . . ?
C43 C42 H42 117.9 . . ?
C300 C46 C45 120.0 . . ?
C300 C46 C49 119.4(5) . . ?
C45 C46 C49 120.6(5) . . ?
C46 C300 H300 120.0 . . ?
C48 C300 C46 120.0 . . ?
C48 C300 H300 120.0 . . ?
C300 C48 H48 120.0 . . ?
C300 C48 C43 120.0 . . ?
C43 C48 H48 120.0 . . ?
C48 C43 C42 121.0(6) . . ?
C44 C43 C42 119.0(6) . . ?
C44 C43 C48 120.0 . . ?
C43 C44 H44 120.0 . . ?
C43 C44 C45 120.0 . . ?
C45 C44 H44 120.0 . . ?
C46 C45 H45 120.0 . . ?
C44 C45 C46 120.0 . . ?
C44 C45 H45 120.0 . . ?
C50 C49 C46 127.3(9) . . ?
C50 C49 C51 105.9(8) . . ?
C51 C49 C46 126.8(8) . . ?
N14 C50 C49 107.6(9) . . ?
N14 C50 C52 121.4(8) . . ?
C49 C50 C52 131.0(8) . . ?
N13 C51 C49 108.6(8) . . ?
N13 C51 C55 119.2(9) . . ?
C49 C51 C55 132.1(8) . . ?
C50 C52 H52 105.5 . . ?
C53 C52 C50 112.1(10) . . ?
C53 C52 H52 105.5 . . ?
C53 C52 C54 115.2(12) . . ?
C54 C52 C50 112.0(11) . . ?
C54 C52 H52 105.5 . . ?
C52 C53 H53A 109.5 . . ?
C52 C53 H53B 109.5 . . ?
C52 C53 H53C 109.5 . . ?
H53A C53 H53B 109.5 . . ?
H53A C53 H53C 109.5 . . ?
H53B C53 H53C 109.5 . . ?
C52 C54 H54A 109.5 . . ?
C52 C54 H54B 109.5 . . ?
C52 C54 H54C 109.5 . . ?
H54A C54 H54B 109.5 . . ?
H54A C54 H54C 109.5 . . ?
H54B C54 H54C 109.5 . . ?
C51 C55 H55 107.2 . . ?
C51 C55 C56 113.1(9) . . ?
C51 C55 C57 110.1(11) . . ?
C56 C55 H55 107.2 . . ?
C56 C55 C57 111.8(10) . . ?
C57 C55 H55 107.2 . . ?
C55 C56 H56A 109.5 . . ?
C55 C56 H56B 109.5 . . ?
C55 C56 H56C 109.5 . . ?
H56A C56 H56B 109.5 . . ?
H56A C56 H56C 109.5 . . ?
H56B C56 H56C 109.5 . . ?
C55 C57 H57A 109.5 . . ?
C55 C57 H57B 109.5 . . ?
C55 C57 H57C 109.5 . . ?
H57A C57 H57B 109.5 . . ?
H57A C57 H57C 109.5 . . ?
H57B C57 H57C 109.5 . . ?
N3 C58 C59 108.7(8) . . ?
N3 C58 C61 122.4(8) . . ?
C59 C58 C61 128.8(9) . . ?
C58 C59 C60 106.7(8) . . ?
C58 C59 C67 126.1(9) . . ?
C60 C59 C67 127.1(8) . . ?
N4 C60 C59 107.9(8) . . ?
N4 C60 C64 122.3(9) . . ?
C59 C60 C64 129.7(9) . . ?
C58 C61 H61 106.3 . . ?
C62 C61 C58 111.9(9) . . ?
C62 C61 H61 106.3 . . ?
C63 C61 C58 112.4(10) . . ?
C63 C61 H61 106.3 . . ?
C63 C61 C62 113.1(10) . . ?
C61 C62 H62A 109.5 . . ?
C61 C62 H62B 109.5 . . ?
C61 C62 H62C 109.5 . . ?
H62A C62 H62B 109.5 . . ?
H62A C62 H62C 109.5 . . ?
H62B C62 H62C 109.5 . . ?
C61 C63 H63A 109.5 . . ?
C61 C63 H63B 109.5 . . ?
C61 C63 H63C 109.5 . . ?
H63A C63 H63B 109.5 . . ?
H63A C63 H63C 109.5 . . ?
H63B C63 H63C 109.5 . . ?
C60 C64 H64 103.5 . . ?
C60 C64 C65 111.4(8) . . ?
C65 C64 H64 103.5 . . ?
C66 C64 C60 116.2(10) . . ?
C66 C64 H64 103.5 . . ?
C66 C64 C65 116.6(10) . . ?
C64 C65 H65A 109.5 . . ?
C64 C65 H65B 109.5 . . ?
C64 C65 H65C 109.5 . . ?
H65A C65 H65B 109.5 . . ?
H65A C65 H65C 109.5 . . ?
H65B C65 H65C 109.5 . . ?
C64 C66 H66A 109.5 . . ?
C64 C66 H66B 109.5 . . ?
C64 C66 H66C 109.5 . . ?
H66A C66 H66B 109.5 . . ?
H66A C66 H66C 109.5 . . ?
H66B C66 H66C 109.5 . . ?
C68 C67 C59 120.2(9) . . ?
C68 C67 C72 116.9(9) . . ?
C72 C67 C59 122.6(9) . . ?
C67 C68 H68 118.6 . . ?
C67 C68 C69 122.8(10) . . ?
C69 C68 H68 118.6 . . ?
C68 C69 H69 119.7 . . ?
C70 C69 C68 120.7(9) . . ?
C70 C69 H69 119.7 . . ?
C69 C70 C71 116.8(9) . . ?
C69 C70 C73 121.8(9) . . ?
C71 C70 C73 121.4(9) . . ?
C70 C71 H71 119.0 . . ?
C72 C71 C70 122.0(10) . . ?
C72 C71 H71 119.0 . . ?
C67 C72 H72 119.8 . . ?
C71 C72 C67 120.4(10) . . ?
C71 C72 H72 119.8 . . ?
N23 C73 C70 123.0(9) . . ?
N23 C73 H73 118.5 . . ?
C70 C73 H73 118.5 . . ?
N23 C74 H74A 109.8 . . ?
N23 C74 H74B 109.8 . . ?
N23 C74 C75 109.3(9) . . ?
H74A C74 H74B 108.3 . . ?
C75 C74 H74A 109.8 . . ?
C75 C74 H74B 109.8 . . ?
N24 C75 C74 113.7(9) . . ?
N24 C75 H75A 108.8 . . ?
N24 C75 H75B 108.8 . . ?
C74 C75 H75A 108.8 . . ?
C74 C75 H75B 108.8 . . ?
H75A C75 H75B 107.7 . . ?
N24 C76 H76A 109.2 . . ?
N24 C76 H76B 109.2 . . ?
N24 C76 C77 112.1(9) . . ?
H76A C76 H76B 107.9 . . ?
C77 C76 H76A 109.2 . . ?
C77 C76 H76B 109.2 . . ?
N26 C77 C76 110.0(10) . . ?
N26 C77 H77A 109.7 . . ?
N26 C77 H77B 109.7 . . ?
C76 C77 H77A 109.7 . . ?
C76 C77 H77B 109.7 . . ?
H77A C77 H77B 108.2 . . ?
N26 C78 H78 119.1 . . ?
N26 C78 C79 121.9(10) . . ?
C79 C78 H78 119.1 . . ?
C80 C79 C78 120.4(9) . . ?
C80 C79 C84 119.2(10) . . ?
C84 C79 C78 120.3(10) . . ?
C79 C80 H80 119.6 . . ?
C79 C80 C81 120.8(9) . . ?
C81 C80 H80 119.6 . . ?
C80 C81 H81 119.6 . . ?
C82 C81 C80 120.8(10) . . ?
C82 C81 H81 119.6 . . ?
C81 C82 C83 117.1(10) . . ?
C81 C82 C85 122.0(10) . . ?
C83 C82 C85 120.8(9) . . ?
C82 C83 H83 118.9 . . ?
C84 C83 C82 122.2(9) . . ?
C84 C83 H83 118.9 . . ?
C79 C84 H84 120.1 . . ?
C83 C84 C79 119.7(11) . . ?
C83 C84 H84 120.1 . . ?
C86 C85 C82 126.9(9) . . ?
C86 C85 C87 105.3(10) . . ?
C87 C85 C82 127.8(9) . . ?
N39 C86 C85 109.8(9) . . ?
N39 C86 C88 118.8(9) . . ?
N39 C86 Au17 29.9(5) . . ?
C85 C86 C88 131.4(10) . . ?
C85 C86 Au17 138.5(7) . . ?
C88 C86 Au17 89.5(7) . . ?
N36 C87 C85 108.8(9) . . ?
N36 C87 C91 120.3(9) . . ?
N36 C87 Au16 31.8(5) . . ?
C85 C87 C91 130.9(11) . . ?
C85 C87 Au16 140.3(8) . . ?
C91 C87 Au16 88.6(7) . . ?
C86 C88 H88 106.6 . . ?
C86 C88 C90 110.5(8) . . ?
C89 C88 C86 113.7(9) . . ?
C89 C88 H88 106.6 . . ?
C89 C88 C90 112.3(9) . . ?
C90 C88 H88 106.6 . . ?
C88 C89 H89A 109.5 . . ?
C88 C89 H89B 109.5 . . ?
C88 C89 H89C 109.5 . . ?
H89A C89 H89B 109.5 . . ?
H89A C89 H89C 109.5 . . ?
H89B C89 H89C 109.5 . . ?
C88 C90 H90A 109.5 . . ?
C88 C90 H90B 109.5 . . ?
C88 C90 H90C 109.5 . . ?
H90A C90 H90B 109.5 . . ?
H90A C90 H90C 109.5 . . ?
H90B C90 H90C 109.5 . . ?
C87 C91 H91 106.9 . . ?
C92 C91 C87 111.7(11) . . ?
C92 C91 H91 106.9 . . ?
C92 C91 C93 111.6(12) . . ?
C93 C91 C87 112.5(9) . . ?
C93 C91 H91 106.9 . . ?
C91 C92 H92A 109.5 . . ?
C91 C92 H92B 109.5 . . ?
C91 C92 H92C 109.5 . . ?
H92A C92 H92B 109.5 . . ?
H92A C92 H92C 109.5 . . ?
H92B C92 H92C 109.5 . . ?
C91 C93 H93A 109.5 . . ?
C91 C93 H93B 109.5 . . ?
C91 C93 H93C 109.5 . . ?
H93A C93 H93B 109.5 . . ?
H93A C93 H93C 109.5 . . ?
H93B C93 H93C 109.5 . . ?
N24 C94 H94A 109.0 . . ?
N24 C94 H94B 109.0 . . ?
N24 C94 C95 113.1(9) . . ?
H94A C94 H94B 107.8 . . ?
C95 C94 H94A 109.0 . . ?
C95 C94 H94B 109.0 . . ?
N25 C95 C94 108.0(10) . . ?
N25 C95 H95A 110.1 . . ?
N25 C95 H95B 110.1 . . ?
C94 C95 H95A 110.1 . . ?
C94 C95 H95B 110.1 . . ?
H95A C95 H95B 108.4 . . ?
N25 C96 H96 119.4 . . ?
N25 C96 C97 121.1(10) . . ?
C97 C96 H96 119.4 . . ?
C98 C97 C96 118.6(9) . . ?
C102 C97 C96 123.5(9) . . ?
C102 C97 C98 117.9(9) . . ?
C97 C98 H98 119.7 . . ?
C99 C98 C97 120.7(9) . . ?
C99 C98 H98 119.7 . . ?
C98 C99 H99 119.6 . . ?
C98 C99 C100 120.7(9) . . ?
C100 C99 H99 119.6 . . ?
C99 C100 C103 118.5(8) . . ?
C101 C100 C99 117.9(9) . . ?
C101 C100 C103 123.5(8) . . ?
C100 C101 H101 119.4 . . ?
C100 C101 C102 121.3(10) . . ?
C102 C101 H101 119.4 . . ?
C97 C102 C101 121.5(9) . . ?
C97 C102 H102 119.3 . . ?
C101 C102 H102 119.3 . . ?
C104 C103 C100 126.8(8) . . ?
C105 C103 C100 127.0(8) . . ?
C105 C103 C104 106.0(8) . . ?
N15 C104 C103 107.6(8) . . ?
N15 C104 C106 123.3(8) . . ?
C103 C104 C106 129.1(8) . . ?
N16 C105 C103 109.0(7) . . ?
N16 C105 C109 124.4(8) . . ?
C103 C105 C109 126.5(8) . . ?
C104 C106 H106 105.5 . . ?
C104 C106 C107 113.2(8) . . ?
C104 C106 C108 113.4(8) . . ?
C107 C106 H106 105.5 . . ?
C108 C106 H106 105.5 . . ?
C108 C106 C107 112.8(8) . . ?
C106 C107 H10D 109.5 . . ?
C106 C107 H10E 109.5 . . ?
C106 C107 H10F 109.5 . . ?
H10D C107 H10E 109.5 . . ?
H10D C107 H10F 109.5 . . ?
H10E C107 H10F 109.5 . . ?
C106 C108 H10G 109.5 . . ?
C106 C108 H10H 109.5 . . ?
C106 C108 H10I 109.5 . . ?
H10G C108 H10H 109.5 . . ?
H10G C108 H10I 109.5 . . ?
H10H C108 H10I 109.5 . . ?
C105 C109 H109 107.1 . . ?
C105 C109 C110 111.6(7) . . ?
C105 C109 C111 112.3(7) . . ?
C110 C109 H109 107.1 . . ?
C111 C109 H109 107.1 . . ?
C111 C109 C110 111.3(8) . . ?
C109 C110 H11D 109.5 . . ?
C109 C110 H11E 109.5 . . ?
C109 C110 H11F 109.5 . . ?
H11D C110 H11E 109.5 . . ?
H11D C110 H11F 109.5 . . ?
H11E C110 H11F 109.5 . . ?
C109 C111 H11G 109.5 . . ?
C109 C111 H11H 109.5 . . ?
C109 C111 H11I 109.5 . . ?
H11G C111 H11H 109.5 . . ?
H11G C111 H11I 109.5 . . ?
H11H C111 H11I 109.5 . . ?
N5 C112 C113 107.3(8) . . ?
N5 C112 C115 121.9(8) . . ?
C113 C112 C115 130.7(9) . . ?
C112 C113 C121 125.6(9) . . ?
C114 C113 C112 107.0(9) . . ?
C114 C113 C121 127.1(9) . . ?
N6 C114 C113 107.8(8) . . ?
N6 C114 C118 123.3(9) . . ?
C113 C114 C118 128.8(10) . . ?
C112 C115 H115 105.2 . . ?
C112 C115 C116 113.5(9) . . ?
C112 C115 C117 114.1(8) . . ?
C116 C115 H115 105.2 . . ?
C117 C115 H115 105.2 . . ?
C117 C115 C116 112.6(9) . . ?
C115 C116 H11J 109.5 . . ?
C115 C116 H11K 109.5 . . ?
C115 C116 H11L 109.5 . . ?
H11J C116 H11K 109.5 . . ?
H11J C116 H11L 109.5 . . ?
H11K C116 H11L 109.5 . . ?
C115 C117 H11M 109.5 . . ?
C115 C117 H11N 109.5 . . ?
C115 C117 H11O 109.5 . . ?
H11M C117 H11N 109.5 . . ?
H11M C117 H11O 109.5 . . ?
H11N C117 H11O 109.5 . . ?
C114 C118 H118 99.5 . . ?
C119 C118 C114 116.4(10) . . ?
C119 C118 H118 99.5 . . ?
C119 C118 C120 120.7(10) . . ?
C120 C118 C114 115.0(9) . . ?
C120 C118 H118 99.5 . . ?
C118 C119 H11P 109.5 . . ?
C118 C119 H11Q 109.5 . . ?
C118 C119 H11R 109.5 . . ?
H11P C119 H11Q 109.5 . . ?
H11P C119 H11R 109.5 . . ?
H11Q C119 H11R 109.5 . . ?
C118 C120 H12D 109.5 . . ?
C118 C120 H12E 109.5 . . ?
C118 C120 H12F 109.5 . . ?
H12D C120 H12E 109.5 . . ?
H12D C120 H12F 109.5 . . ?
H12E C120 H12F 109.5 . . ?
C126 C121 C113 122.7(6) . . ?
C126 C121 C122 120.0 . . ?
C122 C121 C113 117.3(6) . . ?
C121 C126 H126 120.0 . . ?
C121 C126 C125 120.0 . . ?
C125 C126 H126 120.0 . . ?
C126 C125 H125 120.0 . . ?
C124 C125 C126 120.0 . . ?
C124 C125 H125 120.0 . . ?
C125 C124 C123 120.0 . . ?
C125 C124 C127 121.7(7) . . ?
C123 C124 C127 118.2(7) . . ?
C124 C123 H123 120.0 . . ?
C122 C123 C124 120.0 . . ?
C122 C123 H123 120.0 . . ?
C121 C122 H122 120.0 . . ?
C123 C122 C121 120.0 . . ?
C123 C122 H122 120.0 . . ?
N27 C127 C124 121.0(11) . . ?
N27 C127 H127 119.5 . . ?
C124 C127 H127 119.5 . . ?
N27 C128 H12G 109.6 . . ?
N27 C128 H12H 109.6 . . ?
H12G C128 H12H 108.1 . . ?
C129 C128 N27 110.1(9) . . ?
C129 C128 H12G 109.6 . . ?
C129 C128 H12H 109.6 . . ?
N28 C129 C128 113.9(9) . . ?
N28 C129 H12I 108.8 . . ?
N28 C129 H12J 108.8 . . ?
C128 C129 H12I 108.8 . . ?
C128 C129 H12J 108.8 . . ?
H12I C129 H12J 107.7 . . ?
N28 C130 H13A 108.9 . . ?
N28 C130 H13B 108.9 . . ?
N28 C130 C131 113.5(8) . . ?
H13A C130 H13B 107.7 . . ?
C131 C130 H13A 108.9 . . ?
C131 C130 H13B 108.9 . . ?
N30 C131 C130 110.5(8) . . ?
N30 C131 H13C 109.6 . . ?
N30 C131 H13D 109.6 . . ?
C130 C131 H13C 109.6 . . ?
C130 C131 H13D 109.6 . . ?
H13C C131 H13D 108.1 . . ?
N30 C132 H132 119.4 . . ?
N30 C132 C133 121.1(9) . . ?
C133 C132 H132 119.4 . . ?
C134 C133 C132 122.7(9) . . ?
C138 C133 C132 118.5(9) . . ?
C138 C133 C134 118.8(8) . . ?
C133 C134 H134 119.1 . . ?
C135 C134 C133 121.8(9) . . ?
C135 C134 H134 119.1 . . ?
C134 C135 H135 119.6 . . ?
C134 C135 C136 120.9(8) . . ?
C136 C135 H135 119.6 . . ?
C135 C136 C139 122.1(7) . . ?
C137 C136 C135 117.1(8) . . ?
C137 C136 C139 120.7(8) . . ?
C136 C137 H137 119.7 . . ?
C138 C137 C136 120.6(9) . . ?
C138 C137 H137 119.7 . . ?
C133 C138 C137 120.8(9) . . ?
C133 C138 H138 119.6 . . ?
C137 C138 H138 119.6 . . ?
C140 C139 C136 127.8(7) . . ?
C141 C139 C136 125.8(7) . . ?
C141 C139 C140 106.4(7) . . ?
N11 C140 C139 108.2(6) . . ?
N11 C140 C142 117.2(7) . . ?
C139 C140 C142 134.6(7) . . ?
N12 C141 C139 108.9(6) . . ?
N12 C141 C145 122.3(7) . . ?
C139 C141 C145 128.8(7) . . ?
C140 C142 H142 107.4 . . ?
C140 C142 C143 110.5(7) . . ?
C140 C142 C144 112.2(7) . . ?
C143 C142 H142 107.4 . . ?
C144 C142 H142 107.4 . . ?
C144 C142 C143 111.5(7) . . ?
C142 C143 H14A 109.5 . . ?
C142 C143 H14B 109.5 . . ?
C142 C143 H14C 109.5 . . ?
H14A C143 H14B 109.5 . . ?
H14A C143 H14C 109.5 . . ?
H14B C143 H14C 109.5 . . ?
C142 C144 H14D 109.5 . . ?
C142 C144 H14E 109.5 . . ?
C142 C144 H14F 109.5 . . ?
H14D C144 H14E 109.5 . . ?
H14D C144 H14F 109.5 . . ?
H14E C144 H14F 109.5 . . ?
C141 C145 H145 107.6 . . ?
C141 C145 C146 111.0(7) . . ?
C141 C145 C147 111.4(7) . . ?
C146 C145 H145 107.6 . . ?
C146 C145 C147 111.5(7) . . ?
C147 C145 H145 107.6 . . ?
C145 C146 H14G 109.5 . . ?
C145 C146 H14H 109.5 . . ?
C145 C146 H14I 109.5 . . ?
H14G C146 H14H 109.5 . . ?
H14G C146 H14I 109.5 . . ?
H14H C146 H14I 109.5 . . ?
C145 C147 H14J 109.5 . . ?
C145 C147 H14K 109.5 . . ?
C145 C147 H14L 109.5 . . ?
H14J C147 H14K 109.5 . . ?
H14J C147 H14L 109.5 . . ?
H14K C147 H14L 109.5 . . ?
N28 C148 H14M 108.7 . . ?
N28 C148 H14N 108.7 . . ?
N28 C148 C149 114.2(9) . . ?
H14M C148 H14N 107.6 . . ?
C149 C148 H14M 108.7 . . ?
C149 C148 H14N 108.7 . . ?
N29 C149 C148 111.4(8) . . ?
N29 C149 H14O 109.4 . . ?
N29 C149 H14P 109.4 . . ?
C148 C149 H14O 109.4 . . ?
C148 C149 H14P 109.4 . . ?
H14O C149 H14P 108.0 . . ?
N29 C150 H150 118.9 . . ?
N29 C150 C151 122.2(9) . . ?
C151 C150 H150 118.9 . . ?
C152 C151 C150 120.0(9) . . ?
C156 C151 C150 120.6(9) . . ?
C156 C151 C152 119.5(9) . . ?
C151 C152 H152 119.8 . . ?
C153 C152 C151 120.3(10) . . ?
C153 C152 H152 119.8 . . ?
C152 C153 H153 119.8 . . ?
C152 C153 C154 120.4(9) . . ?
C154 C153 H153 119.8 . . ?
C153 C154 C157 120.3(8) . . ?
C155 C154 C153 117.1(9) . . ?
C155 C154 C157 122.3(9) . . ?
C154 C155 H155 119.6 . . ?
C154 C155 C156 120.9(9) . . ?
C156 C155 H155 119.6 . . ?
C151 C156 C155 121.6(9) . . ?
C151 C156 H156 119.2 . . ?
C155 C156 H156 119.2 . . ?
C154 C157 C158 125.7(9) . . ?
C159 C157 C154 129.6(10) . . ?
C159 C157 C158 104.5(8) . . ?
N38 C158 C157 108.6(9) . . ?
N38 C158 C160 121.8(10) . . ?
C157 C158 C160 129.6(9) . . ?
N37 C159 C157 109.1(9) . . ?
N37 C159 C163 123.1(9) . . ?
C157 C159 C163 127.7(9) . . ?
C158 C160 H160 104.9 . . ?
C158 C160 C161 113.6(9) . . ?
C158 C160 C162 113.6(9) . . ?
C161 C160 H160 104.9 . . ?
C162 C160 H160 104.9 . . ?
C162 C160 C161 113.7(10) . . ?
C160 C161 H16A 109.5 . . ?
C160 C161 H16B 109.5 . . ?
C160 C161 H16C 109.5 . . ?
H16A C161 H16B 109.5 . . ?
H16A C161 H16C 109.5 . . ?
H16B C161 H16C 109.5 . . ?
C160 C162 H16D 109.5 . . ?
C160 C162 H16E 109.5 . . ?
C160 C162 H16F 109.5 . . ?
H16D C162 H16E 109.5 . . ?
H16D C162 H16F 109.5 . . ?
H16E C162 H16F 109.5 . . ?
C159 C163 H163 106.8 . . ?
C159 C163 C164 111.0(9) . . ?
C159 C163 C165 113.4(10) . . ?
C164 C163 H163 106.8 . . ?
C165 C163 H163 106.8 . . ?
C165 C163 C164 111.7(9) . . ?
C163 C164 H16G 109.5 . . ?
C163 C164 H16H 109.5 . . ?
C163 C164 H16I 109.5 . . ?
H16G C164 H16H 109.5 . . ?
H16G C164 H16I 109.5 . . ?
H16H C164 H16I 109.5 . . ?
C163 C165 H16J 109.5 . . ?
C163 C165 H16K 109.5 . . ?
C163 C165 H16L 109.5 . . ?
H16J C165 H16K 109.5 . . ?
H16J C165 H16L 109.5 . . ?
H16K C165 H16L 109.5 . . ?
N10 C166 C167 108.9(8) . . ?
N10 C166 C169 123.2(8) . . ?
C167 C166 C169 127.9(7) . . ?
C166 C167 C175 124.4(8) . . ?
C168 C167 C166 105.6(7) . . ?
C168 C167 C175 129.9(8) . . ?
N9 C168 C167 109.0(8) . . ?
N9 C168 C172 118.5(7) . . ?
C167 C168 C172 132.5(7) . . ?
C166 C169 H169 107.3 . . ?
C166 C169 C170 111.9(8) . . ?
C170 C169 H169 107.3 . . ?
C171 C169 C166 112.8(10) . . ?
C171 C169 H169 107.3 . . ?
C171 C169 C170 109.8(10) . . ?
C169 C170 H17A 109.5 . . ?
C169 C170 H17B 109.5 . . ?
C169 C170 H17C 109.5 . . ?
H17A C170 H17B 109.5 . . ?
H17A C170 H17C 109.5 . . ?
H17B C170 H17C 109.5 . . ?
C169 C171 H17D 109.5 . . ?
C169 C171 H17E 109.5 . . ?
C169 C171 H17F 109.5 . . ?
H17D C171 H17E 109.5 . . ?
H17D C171 H17F 109.5 . . ?
H17E C171 H17F 109.5 . . ?
C168 C172 H172 106.1 . . ?
C168 C172 C173 114.1(8) . . ?
C168 C172 C174 111.7(7) . . ?
C173 C172 H172 106.1 . . ?
C173 C172 C174 112.0(8) . . ?
C174 C172 H172 106.1 . . ?
C172 C173 H17G 109.5 . . ?
C172 C173 H17H 109.5 . . ?
C172 C173 H17I 109.5 . . ?
H17G C173 H17H 109.5 . . ?
H17G C173 H17I 109.5 . . ?
H17H C173 H17I 109.5 . . ?
C172 C174 H17J 109.5 . . ?
C172 C174 H17K 109.5 . . ?
C172 C174 H17L 109.5 . . ?
H17J C174 H17K 109.5 . . ?
H17J C174 H17L 109.5 . . ?
H17K C174 H17L 109.5 . . ?
C180 C175 C167 120.4(5) . . ?
C180 C175 C176 120.0 . . ?
C176 C175 C167 119.4(5) . . ?
C175 C180 H180 120.0 . . ?
C175 C180 C179 120.0 . . ?
C179 C180 H180 120.0 . . ?
C180 C179 H179 120.0 . . ?
C178 C179 C180 120.0 . . ?
C178 C179 H179 120.0 . . ?
C179 C178 C177 120.0 . . ?
C179 C178 C181 119.3(6) . . ?
C177 C178 C181 120.6(6) . . ?
C178 C177 H177 120.0 . . ?
C176 C177 C178 120.0 . . ?
C176 C177 H177 120.0 . . ?
C175 C176 H176 120.0 . . ?
C177 C176 C175 120.0 . . ?
C177 C176 H176 120.0 . . ?
N31 C181 C178 123.5(9) . . ?
N31 C181 H181 118.2 . . ?
C178 C181 H181 118.2 . . ?
N31 C182 H18A 109.5 . . ?
N31 C182 H18B 109.5 . . ?
N31 C182 C183 110.6(9) . . ?
H18A C182 H18B 108.1 . . ?
C183 C182 H18A 109.5 . . ?
C183 C182 H18B 109.5 . . ?
N32 C183 C182 110.2(9) . . ?
N32 C183 H18C 109.6 . . ?
N32 C183 H18D 109.6 . . ?
C182 C183 H18C 109.6 . . ?
C182 C183 H18D 109.6 . . ?
H18C C183 H18D 108.1 . . ?
N32 C184 H18E 108.8 . . ?
N32 C184 H18F 108.8 . . ?
N32 C184 C185 113.9(8) . . ?
H18E C184 H18F 107.7 . . ?
C185 C184 H18E 108.8 . . ?
C185 C184 H18F 108.8 . . ?
N33 C185 C184 114.1(9) . . ?
N33 C185 H18G 108.7 . . ?
N33 C185 H18H 108.7 . . ?
C184 C185 H18G 108.7 . . ?
C184 C185 H18H 108.7 . . ?
H18G C185 H18H 107.6 . . ?
N33 C186 H186 119.1 . . ?
N33 C186 C187 121.7(13) . . ?
C187 C186 H186 119.1 . . ?
C191 C190 C189 120.0 . . ?
C191 C190 C193 119.1(6) . . ?
C189 C190 C193 120.9(6) . . ?
C190 C191 H191 120.0 . . ?
C190 C191 C192 120.0 . . ?
C192 C191 H191 120.0 . . ?
C191 C192 H192 120.0 . . ?
C187 C192 C191 120.0 . . ?
C187 C192 H192 120.0 . . ?
C192 C187 C186 113.7(8) . . ?
C192 C187 C188 120.0 . . ?
C188 C187 C186 126.3(8) . . ?
C187 C188 H188 120.0 . . ?
C189 C188 C187 120.0 . . ?
C189 C188 H188 120.0 . . ?
C190 C189 H189 120.0 . . ?
C188 C189 C190 120.0 . . ?
C188 C189 H189 120.0 . . ?
C194 C193 C190 129.7(8) . . ?
C194 C193 C195 105.6(8) . . ?
C195 C193 C190 124.5(8) . . ?
N17 C194 C193 107.5(8) . . ?
N17 C194 C196 122.3(8) . . ?
C193 C194 C196 130.2(9) . . ?
N18 C195 C193 109.5(8) . . ?
N18 C195 C199 123.5(8) . . ?
C193 C195 C199 127.0(9) . . ?
C194 C196 H196 107.3 . . ?
C194 C196 C198 111.2(9) . . ?
C197 C196 C194 112.1(10) . . ?
C197 C196 H196 107.3 . . ?
C197 C196 C198 111.3(10) . . ?
C198 C196 H196 107.3 . . ?
C196 C197 H19A 109.5 . . ?
C196 C197 H19B 109.5 . . ?
C196 C197 H19C 109.5 . . ?
H19A C197 H19B 109.5 . . ?
H19A C197 H19C 109.5 . . ?
H19B C197 H19C 109.5 . . ?
C196 C198 H19D 109.5 . . ?
C196 C198 H19E 109.5 . . ?
C196 C198 H19F 109.5 . . ?
H19D C198 H19E 109.5 . . ?
H19D C198 H19F 109.5 . . ?
H19E C198 H19F 109.5 . . ?
C195 C199 H199 106.5 . . ?
C195 C199 C200 112.9(9) . . ?
C195 C199 C201 112.3(9) . . ?
C200 C199 H199 106.5 . . ?
C201 C199 H199 106.5 . . ?
C201 C199 C200 111.6(10) . . ?
C199 C200 H20C 109.5 . . ?
C199 C200 H20D 109.5 . . ?
C199 C200 H20E 109.5 . . ?
H20C C200 H20D 109.5 . . ?
H20C C200 H20E 109.5 . . ?
H20D C200 H20E 109.5 . . ?
C199 C201 H20F 109.5 . . ?
C199 C201 H20G 109.5 . . ?
C199 C201 H20H 109.5 . . ?
H20F C201 H20G 109.5 . . ?
H20F C201 H20H 109.5 . . ?
H20G C201 H20H 109.5 . . ?
N32 C202 H20I 109.0 . . ?
N32 C202 H20J 109.0 . . ?
N32 C202 C203 113.1(9) . . ?
H20I C202 H20J 107.8 . . ?
C203 C202 H20I 109.0 . . ?
C203 C202 H20J 109.0 . . ?
N34 C203 C202 110.3(9) . . ?
N34 C203 H20K 109.6 . . ?
N34 C203 H20L 109.6 . . ?
C202 C203 H20K 109.6 . . ?
C202 C203 H20L 109.6 . . ?
H20K C203 H20L 108.1 . . ?
N34 C204 H204 120.3 . . ?
N34 C204 C205 119.3(12) . . ?
C205 C204 H204 120.3 . . ?
C209 C208 C207 120.0 . . ?
C209 C208 C211 120.5(6) . . ?
C207 C208 C211 119.5(6) . . ?
C208 C209 H209 120.0 . . ?
C208 C209 C210 120.0 . . ?
C210 C209 H209 120.0 . . ?
C209 C210 H210 120.0 . . ?
C209 C210 C205 120.0 . . ?
C205 C210 H210 120.0 . . ?
C210 C205 C204 123.2(7) . . ?
C206 C205 C204 116.8(7) . . ?
C206 C205 C210 120.0 . . ?
C205 C206 H206 120.0 . . ?
C205 C206 C207 120.0 . . ?
C207 C206 H206 120.0 . . ?
C208 C207 H207 120.0 . . ?
C206 C207 C208 120.0 . . ?
C206 C207 H207 120.0 . . ?
C212 C211 C208 127.6(10) . . ?
C213 C211 C208 125.3(9) . . ?
C213 C211 C212 106.8(9) . . ?
N35 C212 C211 106.3(10) . . ?
N35 C212 C214 120.8(9) . . ?
C211 C212 C214 132.9(10) . . ?
N40 C213 C217 120.7(10) . . ?
C211 C213 N40 109.5(10) . . ?
C211 C213 C217 129.7(9) . . ?
C212 C214 H214 107.5 . . ?
C212 C214 C215 112.3(11) . . ?
C212 C214 C216 110.5(12) . . ?
C215 C214 H214 107.5 . . ?
C216 C214 H214 107.5 . . ?
C216 C214 C215 111.3(13) . . ?
C214 C215 H21C 109.5 . . ?
C214 C215 H21D 109.5 . . ?
C214 C215 H21E 109.5 . . ?
H21C C215 H21D 109.5 . . ?
H21C C215 H21E 109.5 . . ?
H21D C215 H21E 109.5 . . ?
C214 C216 H21F 109.5 . . ?
C214 C216 H21G 109.5 . . ?
C214 C216 H21H 109.5 . . ?
H21F C216 H21G 109.5 . . ?
H21F C216 H21H 109.5 . . ?
H21G C216 H21H 109.5 . . ?
C213 C217 H217 106.1 . . ?
C218 C217 C213 113.8(11) . . ?
C218 C217 H217 106.1 . . ?
C218 C217 C219 111.1(11) . . ?
C219 C217 C213 112.9(11) . . ?
C219 C217 H217 106.1 . . ?
C217 C218 H21I 109.5 . . ?
C217 C218 H21J 109.5 . . ?
C217 C218 H21K 109.5 . . ?
H21I C218 H21J 109.5 . . ?
H21I C218 H21K 109.5 . . ?
H21J C218 H21K 109.5 . . ?
C217 C219 H21L 109.5 . . ?
C217 C219 H21M 109.5 . . ?
C217 C219 H21N 109.5 . . ?
H21L C219 H21M 109.5 . . ?
H21L C219 H21N 109.5 . . ?
H21M C219 H21N 109.5 . . ?
Cl1 C361 Cl4 109.8(7) . . ?
Cl1 C361 Cl6 108.0(7) . . ?
Cl1 C361 D361 108.9 . . ?
Cl4 C361 Cl6 112.2(7) . . ?
Cl4 C361 D361 108.9 . . ?
Cl6 C361 D361 108.9 . . ?
Cl5 C362 D362 107.1 . . ?
Cl8 C362 Cl5 110.3(10) . . ?
Cl8 C362 D362 107.1 . . ?
Cl9 C362 Cl5 110.5(9) . . ?
Cl9 C362 Cl8 114.5(10) . . ?
Cl9 C362 D362 107.1 . . ?
C303 C301 C311 104.7(12) . . ?
C312 C301 C303 125.7(14) . . ?
C312 C301 C311 117.8(14) . . ?
C303 C302 C304 130.5(13) . . ?
C303 C302 C305 111.0(13) . . ?
C305 C302 C304 104.5(11) . . ?
C302 C303 C301 125.4(14) . . ?
C302 C303 C306 114.3(13) . . ?
C306 C303 C301 109.5(12) . . ?
C302 C304 C307 108.9(11) . . ?
C308 C304 C302 112.6(12) . . ?
C308 C304 C307 126.9(13) . . ?
C302 C305 C310 112.7(11) . . ?
C309 C305 C302 120.8(13) . . ?
C309 C305 C310 116.0(12) . . ?
C303 C306 C314 116.7(13) . . ?
C313 C306 C303 108.9(12) . . ?
C313 C306 C314 122.5(13) . . ?
C310 C307 C304 109.7(11) . . ?
C315 C307 C304 119.9(12) . . ?
C315 C307 C310 119.4(12) . . ?
C304 C308 C314 118.7(13) . . ?
C304 C308 C316 108.8(12) . . ?
C314 C308 C316 117.8(12) . . ?
C305 C309 C312 130.4(14) . . ?
C305 C309 C317 120.9(13) . . ?
C312 C309 C317 96.7(12) . . ?
C307 C310 C305 104.2(11) . . ?
C307 C310 C318 119.8(12) . . ?
C318 C310 C305 121.6(12) . . ?
C313 C311 C301 111.3(13) . . ?
C319 C311 C301 122.7(14) . . ?
C319 C311 C313 116.1(14) . . ?
C301 C312 C320 122.1(14) . . ?
C309 C312 C301 106.3(13) . . ?
C309 C312 C320 116.6(13) . . ?
C306 C313 C311 105.5(12) . . ?
C321 C313 C306 114.0(13) . . ?
C321 C313 C311 128.1(13) . . ?
C306 C314 C308 126.3(13) . . ?
C322 C314 C306 122.3(13) . . ?
C322 C314 C308 99.4(11) . . ?
C307 C315 C323 120.2(12) . . ?
C307 C315 C324 117.1(12) . . ?
C323 C315 C324 110.9(11) . . ?
C324 C316 C308 128.9(13) . . ?
C324 C316 C325 122.0(13) . . ?
C325 C316 C308 100.1(11) . . ?
C309 C317 C327 117.5(13) . . ?
C326 C317 C309 124.3(14) . . ?
C326 C317 C327 107.2(14) . . ?
C310 C318 C328 121.5(12) . . ?
C326 C318 C310 123.0(13) . . ?
C326 C318 C328 105.3(11) . . ?
C311 C319 C329 115.5(14) . . ?
C311 C319 C330 116.6(14) . . ?
C330 C319 C329 114.9(13) . . ?
C327 C320 C312 104.9(12) . . ?
C327 C320 C330 127.4(14) . . ?
C330 C320 C312 116.8(14) . . ?
C313 C321 C331 116.0(12) . . ?
C313 C321 C332 124.3(13) . . ?
C332 C321 C331 105.7(11) . . ?
C314 C322 C325 111.7(12) . . ?
C332 C322 C314 116.2(13) . . ?
C332 C322 C325 118.3(13) . . ?
C315 C323 C328 121.6(12) . . ?
C315 C323 C333 102.6(11) . . ?
C328 C323 C333 123.4(13) . . ?
C316 C324 C315 118.2(12) . . ?
C316 C324 C334 117.8(12) . . ?
C334 C324 C315 109.0(11) . . ?
C316 C325 C322 110.1(12) . . ?
C335 C325 C316 122.4(13) . . ?
C335 C325 C322 116.9(13) . . ?
C317 C326 C318 114.0(13) . . ?
C317 C326 C336 120.3(14) . . ?
C318 C326 C336 112.2(12) . . ?
C320 C327 C317 103.8(13) . . ?
C320 C327 C337 108.5(14) . . ?
C337 C327 C317 136.0(16) . . ?
C318 C328 C338 108.5(11) . . ?
C323 C328 C318 117.4(12) . . ?
C323 C328 C338 121.7(13) . . ?
C331 C329 C319 128.3(13) . . ?
C339 C329 C319 100.4(12) . . ?
C339 C329 C331 119.9(13) . . ?
C320 C330 C319 123.7(15) . . ?
C340 C330 C319 103.6(13) . . ?
C340 C330 C320 118.2(14) . . ?
C329 C331 C321 115.4(12) . . ?
C329 C331 C341 121.2(12) . . ?
C341 C331 C321 112.9(11) . . ?
C321 C332 C342 106.5(11) . . ?
C322 C332 C321 120.4(13) . . ?
C322 C332 C342 121.8(13) . . ?
C334 C333 C323 113.4(11) . . ?
C343 C333 C323 118.4(12) . . ?
C343 C333 C334 117.6(12) . . ?
C324 C334 C333 104.1(11) . . ?
C324 C334 C344 118.3(12) . . ?
C333 C334 C344 124.8(13) . . ?
C325 C335 C344 113.3(12) . . ?
C325 C335 C345 127.3(13) . . ?
C344 C335 C345 107.2(11) . . ?
C326 C336 C338 104.3(12) . . ?
C346 C336 C326 127.5(15) . . ?
C346 C336 C338 116.6(14) . . ?
C346 C337 C327 112.2(15) . . ?
C347 C337 C327 129.2(16) . . ?
C347 C337 C346 104.7(13) . . ?
C336 C338 C328 109.6(12) . . ?
C348 C338 C328 110.0(13) . . ?
C348 C338 C336 127.2(14) . . ?
C329 C339 C340 112.8(12) . . ?
C349 C339 C329 120.0(13) . . ?
C349 C339 C340 115.4(13) . . ?
C330 C340 C339 108.0(12) . . ?
C330 C340 C347 119.6(14) . . ?
C347 C340 C339 120.5(14) . . ?
C331 C341 C342 102.6(10) . . ?
C331 C341 C350 117.9(11) . . ?
C342 C341 C350 125.3(12) . . ?
C341 C342 C332 112.3(11) . . ?
C345 C342 C332 122.6(13) . . ?
C345 C342 C341 113.8(12) . . ?
C333 C343 C348 113.8(12) . . ?
C333 C343 C351 117.7(12) . . ?
C348 C343 C351 115.6(12) . . ?
C334 C344 C335 126.0(13) . . ?
C334 C344 C352 117.2(12) . . ?
C335 C344 C352 103.8(11) . . ?
C335 C345 C353 113.2(11) . . ?
C342 C345 C335 112.7(12) . . ?
C342 C345 C353 121.5(12) . . ?
C336 C346 C337 115.6(15) . . ?
C336 C346 C354 116.4(15) . . ?
C337 C346 C354 115.9(14) . . ?
C337 C347 C340 116.2(15) . . ?
C337 C347 C355 105.3(13) . . ?
C340 C347 C355 126.8(15) . . ?
C343 C348 C338 132.1(13) . . ?
C356 C348 C338 115.0(13) . . ?
C356 C348 C343 100.9(12) . . ?
C339 C349 C350 119.5(12) . . ?
C339 C349 C357 120.6(12) . . ?
C350 C349 C357 106.2(11) . . ?
C349 C350 C341 121.5(11) . . ?
C349 C350 C358 107.8(10) . . ?
C358 C350 C341 119.9(11) . . ?
C352 C351 C343 124.7(12) . . ?
C352 C351 C359 121.5(13) . . ?
C359 C351 C343 102.7(11) . . ?
C351 C352 C344 117.7(12) . . ?
C351 C352 C353 115.6(12) . . ?
C353 C352 C344 115.6(11) . . ?
C352 C353 C345 100.1(10) . . ?
C358 C353 C345 123.8(12) . . ?
C358 C353 C352 121.9(12) . . ?
C346 C354 C355 98.5(12) . . ?
C346 C354 C356 126.5(14) . . ?
C355 C354 C356 123.4(14) . . ?
C354 C355 C347 115.2(13) . . ?
C357 C355 C347 109.5(14) . . ?
C357 C355 C354 121.8(14) . . ?
C348 C356 C354 117.8(13) . . ?
C348 C356 C359 112.1(12) . . ?
C354 C356 C359 118.2(13) . . ?
C349 C357 C360 111.2(11) . . ?
C355 C357 C349 126.8(13) . . ?
C355 C357 C360 111.4(13) . . ?
C350 C358 C360 110.6(10) . . ?
C353 C358 C350 115.1(11) . . ?
C353 C358 C360 123.1(12) . . ?
C351 C359 C356 108.3(12) . . ?
C360 C359 C351 123.8(13) . . ?
C360 C359 C356 114.4(12) . . ?
C358 C360 C357 104.2(11) . . ?
C359 C360 C357 130.2(13) . . ?
C359 C360 C358 113.6(12) . . ?
N16 Au14 Au15 120.6(3) . . ?
N16 Au14 Au13 61.3(2) . . ?
N17 Au14 N16 177.3(4) . . ?
N17 Au14 Au15 62.0(3) . . ?
N17 Au14 Au13 121.3(3) . . ?
Au13 Au14 Au15 59.36(14) . . ?
N13 Au15 N18 172.4(5) . . ?
N13 Au15 Au14 117.9(3) . . ?
N13 Au15 Au13 58.6(3) . . ?
N18 Au15 Au14 57.8(3) . . ?
N18 Au15 Au13 117.7(3) . . ?
Au13 Au15 Au14 59.92(14) . . ?
N14 Au13 N15 176.0(4) . . ?
N14 Au13 Au14 120.8(3) . . ?
N14 Au13 Au15 60.2(3) . . ?
N15 Au13 Au14 61.7(2) . . ?
N15 Au13 Au15 122.4(3) . . ?
Au15 Au13 Au14 60.73(15) . . ?
N38 Au17 C86 164.7(4) . . ?
N38 Au17 Au16 116.5(3) . . ?
N38 Au17 Au18 57.5(3) . . ?
N39 Au17 N38 170.8(5) . . ?
N39 Au17 C86 24.6(4) . . ?
N39 Au17 Au16 54.4(4) . . ?
N39 Au17 Au18 113.4(4) . . ?
C86 Au17 Au16 78.8(3) . . ?
C86 Au17 Au18 137.6(3) . . ?
Au18 Au17 Au16 59.01(16) . . ?
N36 Au16 N40 163.7(6) . . ?
N36 Au16 C87 24.4(4) . . ?
N36 Au16 Au17 51.0(5) . . ?
N36 Au16 Au18 110.1(5) . . ?
N40 Au16 C87 167.7(5) . . ?
N40 Au16 Au17 114.0(3) . . ?
N40 Au16 Au18 54.4(3) . . ?
C87 Au16 Au17 75.4(3) . . ?
C87 Au16 Au18 133.9(3) . . ?
Au18 Au16 Au17 59.68(18) . . ?
N35 Au18 N37 154.2(8) . . ?
N35 Au18 Au17 133.6(5) . . ?
N35 Au18 Au16 72.5(5) . . ?
N37 Au18 Au17 71.6(4) . . ?
N37 Au18 Au16 132.9(4) . . ?
Au16 Au18 Au17 61.32(18) . . ?
N7 Au19 N12 176.2(3) . . ?
N7 Au19 Au20 60.19(19) . . ?
N7 Au19 Au21 120.8(2) . . ?
N12 Au19 Au20 120.56(19) . . ?
N12 Au19 Au21 60.00(18) . . ?
Au21 Au19 Au20 60.60(7) . . ?
N8 Au20 N9 178.8(3) . . ?
N8 Au20 Au19 61.24(19) . . ?
N8 Au20 Au21 120.8(2) . . ?
N9 Au20 Au19 119.5(2) . . ?
N9 Au20 Au21 59.9(2) . . ?
Au19 Au20 Au21 59.63(6) . . ?
N10 Au21 Au19 119.8(2) . . ?
N10 Au21 Au20 60.5(2) . . ?
N11 Au21 N10 178.2(3) . . ?
N11 Au21 Au19 61.11(19) . . ?
N11 Au21 Au20 120.2(2) . . ?
Au19 Au21 Au20 59.76(7) . . ?
N4 Au22 N5 175.9(4) . . ?
N4 Au22 Au23 122.3(3) . . ?
N4 Au22 Au24 61.6(2) . . ?
N5 Au22 Au23 61.6(2) . . ?
N5 Au22 Au24 122.3(3) . . ?
Au23 Au22 Au24 60.72(10) . . ?
N1 Au23 N6 179.3(4) . . ?
N1 Au23 Au22 119.8(3) . . ?
N1 Au23 Au24 60.1(2) . . ?
N6 Au23 Au22 59.6(2) . . ?
N6 Au23 Au24 119.2(3) . . ?
Au22 Au23 Au24 59.68(10) . . ?
N2 Au24 N3 177.4(4) . . ?
N2 Au24 Au22 117.7(3) . . ?
N2 Au24 Au23 58.1(3) . . ?
N3 Au24 Au22 59.8(2) . . ?
N3 Au24 Au23 119.3(3) . . ?
Au22 Au24 Au23 59.60(10) . . ?

loop_
_geom_bond_atom_site_label_1
_geom_bond_atom_site_label_2
_geom_bond_distance
_geom_bond_site_symmetry_2
_geom_bond_publ_flag
Au1 Au2 3.345(2) . ?
Au1 Au3 3.3519(17) . ?
Au1 N1 2.014(7) . ?
Au1 N6 1.975(7) . ?
Au2 Au3 3.3152(14) . ?
Au2 N2 2.006(8) . ?
Au2 N3 1.987(7) . ?
Au3 N4 1.982(7) . ?
Au3 N5 1.998(7) . ?
Au4 Au5 3.328(2) . ?
Au4 Au6 3.3250(14) . ?
Au4 N7 1.994(7) . ?
Au4 N12 1.987(6) . ?
Au5 Au6 3.3678(15) . ?
Au5 N8 1.994(6) . ?
Au5 N9 1.987(7) . ?
Au6 N10 1.990(7) . ?
Au6 N11 2.009(6) . ?
Au7 Au8 3.3578(14) . ?
Au7 Au9 3.3409(9) . ?
Au7 N13 2.000(8) . ?
Au7 N18 1.993(7) . ?
Au8 Au9 3.3460(12) . ?
Au8 N14 2.020(7) . ?
Au8 N15 1.996(7) . ?
Au9 N16 2.005(7) . ?
Au9 N17 2.038(8) . ?
Au10 Au11 3.3314(10) . ?
Au10 Au12 3.3097(12) . ?
Au10 N35 1.997(8) . ?
Au10 N37 1.989(8) . ?
Au11 Au12 3.3696(12) . ?
Au11 N36 2.013(9) . ?
Au11 N40 1.986(9) . ?
Au12 N38 1.969(9) . ?
Au12 N39 2.030(9) . ?
N1 N2 1.345(10) . ?
N1 C1 1.338(11) . ?
N1 Au23 1.949(8) . ?
N2 C3 1.329(11) . ?
N2 Au24 1.996(8) . ?
N3 N4 1.383(10) . ?
N3 C58 1.367(11) . ?
N3 Au24 1.997(8) . ?
N4 C60 1.346(11) . ?
N4 Au22 1.990(8) . ?
N5 N6 1.353(10) . ?
N5 C112 1.338(11) . ?
N5 Au22 1.991(8) . ?
N6 C114 1.352(12) . ?
N6 Au23 2.040(8) . ?
N7 N8 1.388(8) . ?
N7 C33 1.345(10) . ?
N7 Au19 1.989(7) . ?
N8 C32 1.339(10) . ?
N8 Au20 1.980(7) . ?
N9 N10 1.383(10) . ?
N9 C168 1.358(9) . ?
N9 Au20 2.000(7) . ?
N10 C166 1.341(10) . ?
N10 Au21 2.000(7) . ?
N11 N12 1.382(8) . ?
N11 C140 1.342(10) . ?
N11 Au21 1.999(7) . ?
N12 C141 1.353(9) . ?
N12 Au19 1.991(6) . ?
N13 N14 1.341(11) . ?
N13 C51 1.353(11) . ?
N13 Au15 1.946(9) . ?
N14 C50 1.344(11) . ?
N14 Au13 1.946(9) . ?
N15 N16 1.359(9) . ?
N15 C104 1.337(11) . ?
N15 Au13 2.071(8) . ?
N16 C105 1.332(10) . ?
N16 Au14 2.072(9) . ?
N17 N18 1.340(10) . ?
N17 C194 1.333(11) . ?
N17 Au14 1.972(9) . ?
N18 C195 1.349(11) . ?
N18 Au15 2.055(9) . ?
N19 C19 1.045(17) . ?
N19 C20 1.477(13) . ?
N20 C21 1.476(12) . ?
N20 C22 1.463(12) . ?
N20 C40 1.436(12) . ?
N21 C23 1.457(12) . ?
N21 C24 1.250(11) . ?
N22 C41 1.451(12) . ?
N22 C42 1.232(14) . ?
N23 C73 1.259(12) . ?
N23 C74 1.459(13) . ?
N24 C75 1.465(14) . ?
N24 C76 1.474(13) . ?
N24 C94 1.434(13) . ?
N25 C95 1.489(14) . ?
N25 C96 1.245(12) . ?
N26 C77 1.455(14) . ?
N26 C78 1.248(14) . ?
N27 C127 1.288(14) . ?
N27 C128 1.494(14) . ?
N28 C129 1.451(12) . ?
N28 C130 1.465(12) . ?
N28 C148 1.444(13) . ?
N29 C149 1.433(12) . ?
N29 C150 1.254(13) . ?
N30 C131 1.476(11) . ?
N30 C132 1.264(12) . ?
N31 C181 1.259(11) . ?
N31 C182 1.439(12) . ?
N32 C183 1.503(12) . ?
N32 C184 1.464(12) . ?
N32 C202 1.440(12) . ?
N33 C185 1.401(13) . ?
N33 C186 1.173(13) . ?
N34 C203 1.471(14) . ?
N34 C204 1.184(12) . ?
N35 N40 1.348(12) . ?
N35 C212 1.336(13) . ?
N35 Au18 1.970(10) . ?
N36 N39 1.367(10) . ?
N36 C87 1.337(13) . ?
N36 Au16 1.708(11) . ?
N37 N38 1.372(12) . ?
N37 C159 1.355(13) . ?
N37 Au18 2.118(11) . ?
N38 C158 1.359(11) . ?
N38 Au17 2.386(16) . ?
N39 C86 1.352(13) . ?
N39 Au17 1.624(15) . ?
N40 C213 1.348(12) . ?
N40 Au16 2.330(13) . ?
C1 C2 1.372(14) . ?
C1 C4 1.511(15) . ?
C2 C3 1.404(14) . ?
C2 C13 1.500(10) . ?
C3 C9 1.511(15) . ?
C4 H4A 1.0000 . ?
C4 H4B 1.0000 . ?
C4 C5 1.516(15) . ?
C4 C6 1.529(15) . ?
C4 C7 1.488(15) . ?
C4 C8 1.493(15) . ?
C5 H5A 0.9800 . ?
C5 H5B 0.9800 . ?
C5 H5C 0.9800 . ?
C6 H6A 0.9800 . ?
C6 H6B 0.9800 . ?
C6 H6C 0.9800 . ?
C7 H7A 0.9800 . ?
C7 H7B 0.9800 . ?
C7 H7C 0.9800 . ?
C8 H8A 0.9800 . ?
C8 H8B 0.9800 . ?
C8 H8C 0.9800 . ?
C9 H9A 1.0000 . ?
C9 H9B 1.0000 . ?
C9 C10 1.547(16) . ?
C9 C11 1.489(18) . ?
C9 C12 1.498(16) . ?
C10 H10A 0.9800 . ?
C10 H10B 0.9800 . ?
C10 H10C 0.9800 . ?
C11 H11A 0.9800 . ?
C11 H11B 0.9800 . ?
C11 H11C 0.9800 . ?
C12 H12A 0.9800 . ?
C12 H12B 0.9800 . ?
C12 H12C 0.9800 . ?
C13 C18 1.3900 . ?
C13 C14 1.3900 . ?
C18 H18 0.9500 . ?
C18 C17 1.3900 . ?
C17 H17 0.9500 . ?
C17 C16 1.3900 . ?
C16 C15 1.3900 . ?
C16 C19 1.515(14) . ?
C15 H15 0.9500 . ?
C15 C14 1.3900 . ?
C14 H14 0.9500 . ?
C19 H19 0.9500 . ?
C20 H20A 0.9900 . ?
C20 H20B 0.9900 . ?
C20 C21 1.508(15) . ?
C21 H21A 0.9900 . ?
C21 H21B 0.9900 . ?
C22 H22A 0.9900 . ?
C22 H22B 0.9900 . ?
C22 C23 1.538(13) . ?
C23 H23A 0.9900 . ?
C23 H23B 0.9900 . ?
C24 H24 0.9500 . ?
C24 C25 1.496(9) . ?
C28 C27 1.3900 . ?
C28 C29 1.3900 . ?
C28 C31 1.498(9) . ?
C27 H27 0.9500 . ?
C27 C26 1.3900 . ?
C26 H26 0.9500 . ?
C26 C25 1.3900 . ?
C25 C30 1.3900 . ?
C30 H30 0.9500 . ?
C30 C29 1.3900 . ?
C29 H29 0.9500 . ?
C31 C32 1.407(10) . ?
C31 C33 1.378(11) . ?
C32 C38 1.505(11) . ?
C33 C34 1.512(11) . ?
C34 H34 1.0000 . ?
C34 C35 1.535(15) . ?
C34 C36 1.506(15) . ?
C35 H35A 0.9800 . ?
C35 H35B 0.9800 . ?
C35 H35C 0.9800 . ?
C36 H36A 0.9800 . ?
C36 H36B 0.9800 . ?
C36 H36C 0.9800 . ?
C37 H37A 0.9800 . ?
C37 H37B 0.9800 . ?
C37 H37C 0.9800 . ?
C37 C38 1.520(12) . ?
C38 H38 1.0000 . ?
C38 C39 1.543(14) . ?
C39 H39A 0.9800 . ?
C39 H39B 0.9800 . ?
C39 H39C 0.9800 . ?
C40 H40A 0.9900 . ?
C40 H40B 0.9900 . ?
C40 C41 1.558(15) . ?
C41 H41A 0.9900 . ?
C41 H41B 0.9900 . ?
C42 H42 0.9500 . ?
C42 C43 1.485(10) . ?
C46 C300 1.3900 . ?
C46 C45 1.3900 . ?
C46 C49 1.509(9) . ?
C300 H300 0.9500 . ?
C300 C48 1.3900 . ?
C48 H48 0.9500 . ?
C48 C43 1.3900 . ?
C43 C44 1.3900 . ?
C44 H44 0.9500 . ?
C44 C45 1.3900 . ?
C45 H45 0.9500 . ?
C49 C50 1.388(13) . ?
C49 C51 1.393(13) . ?
C50 C52 1.519(15) . ?
C51 C55 1.497(14) . ?
C52 H52 1.0000 . ?
C52 C53 1.503(19) . ?
C52 C54 1.513(17) . ?
C53 H53A 0.9800 . ?
C53 H53B 0.9800 . ?
C53 H53C 0.9800 . ?
C54 H54A 0.9800 . ?
C54 H54B 0.9800 . ?
C54 H54C 0.9800 . ?
C55 H55 1.0000 . ?
C55 C56 1.503(14) . ?
C55 C57 1.537(18) . ?
C56 H56A 0.9800 . ?
C56 H56B 0.9800 . ?
C56 H56C 0.9800 . ?
C57 H57A 0.9800 . ?
C57 H57B 0.9800 . ?
C57 H57C 0.9800 . ?
C58 C59 1.381(13) . ?
C58 C61 1.524(13) . ?
C59 C60 1.406(13) . ?
C59 C67 1.493(13) . ?
C60 C64 1.490(13) . ?
C61 H61 1.0000 . ?
C61 C62 1.520(16) . ?
C61 C63 1.489(16) . ?
C62 H62A 0.9800 . ?
C62 H62B 0.9800 . ?
C62 H62C 0.9800 . ?
C63 H63A 0.9800 . ?
C63 H63B 0.9800 . ?
C63 H63C 0.9800 . ?
C64 H64 1.0000 . ?
C64 C65 1.533(13) . ?
C64 C66 1.376(15) . ?
C65 H65A 0.9800 . ?
C65 H65B 0.9800 . ?
C65 H65C 0.9800 . ?
C66 H66A 0.9800 . ?
C66 H66B 0.9800 . ?
C66 H66C 0.9800 . ?
C67 C68 1.353(13) . ?
C67 C72 1.410(14) . ?
C68 H68 0.9500 . ?
C68 C69 1.393(13) . ?
C69 H69 0.9500 . ?
C69 C70 1.370(13) . ?
C70 C71 1.404(13) . ?
C70 C73 1.463(13) . ?
C71 H71 0.9500 . ?
C71 C72 1.366(13) . ?
C72 H72 0.9500 . ?
C73 H73 0.9500 . ?
C74 H74A 0.9900 . ?
C74 H74B 0.9900 . ?
C74 C75 1.509(15) . ?
C75 H75A 0.9900 . ?
C75 H75B 0.9900 . ?
C76 H76A 0.9900 . ?
C76 H76B 0.9900 . ?
C76 C77 1.530(15) . ?
C77 H77A 0.9900 . ?
C77 H77B 0.9900 . ?
C78 H78 0.9500 . ?
C78 C79 1.490(14) . ?
C79 C80 1.372(14) . ?
C79 C84 1.389(13) . ?
C80 H80 0.9500 . ?
C80 C81 1.389(15) . ?
C81 H81 0.9500 . ?
C81 C82 1.384(13) . ?
C82 C83 1.404(15) . ?
C82 C85 1.488(15) . ?
C83 H83 0.9500 . ?
C83 C84 1.362(15) . ?
C84 H84 0.9500 . ?
C85 C86 1.359(14) . ?
C85 C87 1.409(13) . ?
C86 C88 1.511(13) . ?
C86 Au17 2.649(17) . ?
C87 C91 1.538(14) . ?
C87 Au16 2.692(15) . ?
C88 H88 1.0000 . ?
C88 C89 1.479(15) . ?
C88 C90 1.511(13) . ?
C89 H89A 0.9800 . ?
C89 H89B 0.9800 . ?
C89 H89C 0.9800 . ?
C90 H90A 0.9800 . ?
C90 H90B 0.9800 . ?
C90 H90C 0.9800 . ?
C91 H91 1.0000 . ?
C91 C92 1.487(18) . ?
C91 C93 1.517(16) . ?
C92 H92A 0.9800 . ?
C92 H92B 0.9800 . ?
C92 H92C 0.9800 . ?
C93 H93A 0.9800 . ?
C93 H93B 0.9800 . ?
C93 H93C 0.9800 . ?
C94 H94A 0.9900 . ?
C94 H94B 0.9900 . ?
C94 C95 1.510(16) . ?
C95 H95A 0.9900 . ?
C95 H95B 0.9900 . ?
C96 H96 0.9500 . ?
C96 C97 1.476(13) . ?
C97 C98 1.391(13) . ?
C97 C102 1.369(13) . ?
C98 H98 0.9500 . ?
C98 C99 1.382(13) . ?
C99 H99 0.9500 . ?
C99 C100 1.392(12) . ?
C100 C101 1.370(12) . ?
C100 C103 1.496(12) . ?
C101 H101 0.9500 . ?
C101 C102 1.378(14) . ?
C102 H102 0.9500 . ?
C103 C104 1.401(12) . ?
C103 C105 1.373(12) . ?
C104 C106 1.498(12) . ?
C105 C109 1.510(11) . ?
C106 H106 1.0000 . ?
C106 C107 1.515(13) . ?
C106 C108 1.504(14) . ?
C107 H10D 0.9800 . ?
C107 H10E 0.9800 . ?
C107 H10F 0.9800 . ?
C108 H10G 0.9800 . ?
C108 H10H 0.9800 . ?
C108 H10I 0.9800 . ?
C109 H109 1.0000 . ?
C109 C110 1.539(12) . ?
C109 C111 1.528(12) . ?
C110 H11D 0.9800 . ?
C110 H11E 0.9800 . ?
C110 H11F 0.9800 . ?
C111 H11G 0.9800 . ?
C111 H11H 0.9800 . ?
C111 H11I 0.9800 . ?
C112 C113 1.392(13) . ?
C112 C115 1.482(12) . ?
C113 C114 1.375(13) . ?
C113 C121 1.496(11) . ?
C114 C118 1.488(13) . ?
C115 H115 1.0000 . ?
C115 C116 1.522(14) . ?
C115 C117 1.513(13) . ?
C116 H11J 0.9800 . ?
C116 H11K 0.9800 . ?
C116 H11L 0.9800 . ?
C117 H11M 0.9800 . ?
C117 H11N 0.9800 . ?
C117 H11O 0.9800 . ?
C118 H118 1.0000 . ?
C118 C119 1.457(12) . ?
C118 C120 1.468(12) . ?
C119 H11P 0.9800 . ?
C119 H11Q 0.9800 . ?
C119 H11R 0.9800 . ?
C120 H12D 0.9800 . ?
C120 H12E 0.9800 . ?
C120 H12F 0.9800 . ?
C121 C126 1.3900 . ?
C121 C122 1.3900 . ?
C126 H126 0.9500 . ?
C126 C125 1.3900 . ?
C125 H125 0.9500 . ?
C125 C124 1.3900 . ?
C124 C123 1.3900 . ?
C124 C127 1.481(13) . ?
C123 H123 0.9500 . ?
C123 C122 1.3900 . ?
C122 H122 0.9500 . ?
C127 H127 0.9500 . ?
C128 H12G 0.9900 . ?
C128 H12H 0.9900 . ?
C128 C129 1.489(14) . ?
C129 H12I 0.9900 . ?
C129 H12J 0.9900 . ?
C130 H13A 0.9900 . ?
C130 H13B 0.9900 . ?
C130 C131 1.497(15) . ?
C131 H13C 0.9900 . ?
C131 H13D 0.9900 . ?
C132 H132 0.9500 . ?
C132 C133 1.487(11) . ?
C133 C134 1.384(12) . ?
C133 C138 1.375(13) . ?
C134 H134 0.9500 . ?
C134 C135 1.371(11) . ?
C135 H135 0.9500 . ?
C135 C136 1.416(12) . ?
C136 C137 1.406(12) . ?
C136 C139 1.474(11) . ?
C137 H137 0.9500 . ?
C137 C138 1.405(12) . ?
C138 H138 0.9500 . ?
C139 C140 1.392(10) . ?
C139 C141 1.390(11) . ?
C140 C142 1.506(10) . ?
C141 C145 1.522(10) . ?
C142 H142 1.0000 . ?
C142 C143 1.532(12) . ?
C142 C144 1.526(12) . ?
C143 H14A 0.9800 . ?
C143 H14B 0.9800 . ?
C143 H14C 0.9800 . ?
C144 H14D 0.9800 . ?
C144 H14E 0.9800 . ?
C144 H14F 0.9800 . ?
C145 H145 1.0000 . ?
C145 C146 1.536(13) . ?
C145 C147 1.540(13) . ?
C146 H14G 0.9800 . ?
C146 H14H 0.9800 . ?
C146 H14I 0.9800 . ?
C147 H14J 0.9800 . ?
C147 H14K 0.9800 . ?
C147 H14L 0.9800 . ?
C148 H14M 0.9900 . ?
C148 H14N 0.9900 . ?
C148 C149 1.555(14) . ?
C149 H14O 0.9900 . ?
C149 H14P 0.9900 . ?
C150 H150 0.9500 . ?
C150 C151 1.501(13) . ?
C151 C152 1.405(13) . ?
C151 C156 1.334(14) . ?
C152 H152 0.9500 . ?
C152 C153 1.373(14) . ?
C153 H153 0.9500 . ?
C153 C154 1.433(14) . ?
C154 C155 1.386(12) . ?
C154 C157 1.445(13) . ?
C155 H155 0.9500 . ?
C155 C156 1.397(13) . ?
C156 H156 0.9500 . ?
C157 C158 1.447(15) . ?
C157 C159 1.402(13) . ?
C158 C160 1.498(14) . ?
C159 C163 1.488(15) . ?
C160 H160 1.0000 . ?
C160 C161 1.510(15) . ?
C160 C162 1.500(16) . ?
C161 H16A 0.9800 . ?
C161 H16B 0.9800 . ?
C161 H16C 0.9800 . ?
C162 H16D 0.9800 . ?
C162 H16E 0.9800 . ?
C162 H16F 0.9800 . ?
C163 H163 1.0000 . ?
C163 C164 1.510(14) . ?
C163 C165 1.502(14) . ?
C164 H16G 0.9800 . ?
C164 H16H 0.9800 . ?
C164 H16I 0.9800 . ?
C165 H16J 0.9800 . ?
C165 H16K 0.9800 . ?
C165 H16L 0.9800 . ?
C166 C167 1.414(12) . ?
C166 C169 1.497(13) . ?
C167 C168 1.382(12) . ?
C167 C175 1.494(8) . ?
C168 C172 1.494(12) . ?
C169 H169 1.0000 . ?
C169 C170 1.529(16) . ?
C169 C171 1.492(15) . ?
C170 H17A 0.9800 . ?
C170 H17B 0.9800 . ?
C170 H17C 0.9800 . ?
C171 H17D 0.9800 . ?
C171 H17E 0.9800 . ?
C171 H17F 0.9800 . ?
C172 H172 1.0000 . ?
C172 C173 1.518(11) . ?
C172 C174 1.532(13) . ?
C173 H17G 0.9800 . ?
C173 H17H 0.9800 . ?
C173 H17I 0.9800 . ?
C174 H17J 0.9800 . ?
C174 H17K 0.9800 . ?
C174 H17L 0.9800 . ?
C175 C180 1.3900 . ?
C175 C176 1.3900 . ?
C180 H180 0.9500 . ?
C180 C179 1.3900 . ?
C179 H179 0.9500 . ?
C179 C178 1.3900 . ?
C178 C177 1.3900 . ?
C178 C181 1.489(9) . ?
C177 H177 0.9500 . ?
C177 C176 1.3900 . ?
C176 H176 0.9500 . ?
C181 H181 0.9500 . ?
C182 H18A 0.9900 . ?
C182 H18B 0.9900 . ?
C182 C183 1.540(14) . ?
C183 H18C 0.9900 . ?
C183 H18D 0.9900 . ?
C184 H18E 0.9900 . ?
C184 H18F 0.9900 . ?
C184 C185 1.493(13) . ?
C185 H18G 0.9900 . ?
C185 H18H 0.9900 . ?
C186 H186 0.9500 . ?
C186 C187 1.536(9) . ?
C190 C191 1.3900 . ?
C190 C189 1.3900 . ?
C190 C193 1.543(11) . ?
C191 H191 0.9500 . ?
C191 C192 1.3900 . ?
C192 H192 0.9500 . ?
C192 C187 1.3900 . ?
C187 C188 1.3900 . ?
C188 H188 0.9500 . ?
C188 C189 1.3900 . ?
C189 H189 0.9500 . ?
C193 C194 1.379(12) . ?
C193 C195 1.383(12) . ?
C194 C196 1.505(13) . ?
C195 C199 1.504(12) . ?
C196 H196 1.0000 . ?
C196 C197 1.493(19) . ?
C196 C198 1.546(15) . ?
C197 H19A 0.9800 . ?
C197 H19B 0.9800 . ?
C197 H19C 0.9800 . ?
C198 H19D 0.9800 . ?
C198 H19E 0.9800 . ?
C198 H19F 0.9800 . ?
C199 H199 1.0000 . ?
C199 C200 1.529(13) . ?
C199 C201 1.523(17) . ?
C200 H20C 0.9800 . ?
C200 H20D 0.9800 . ?
C200 H20E 0.9800 . ?
C201 H20F 0.9800 . ?
C201 H20G 0.9800 . ?
C201 H20H 0.9800 . ?
C202 H20I 0.9900 . ?
C202 H20J 0.9900 . ?
C202 C203 1.513(15) . ?
C203 H20K 0.9900 . ?
C203 H20L 0.9900 . ?
C204 H204 0.9500 . ?
C204 C205 1.543(11) . ?
C208 C209 1.3900 . ?
C208 C207 1.3900 . ?
C208 C211 1.520(11) . ?
C209 H209 0.9500 . ?
C209 C210 1.3900 . ?
C210 H210 0.9500 . ?
C210 C205 1.3900 . ?
C205 C206 1.3900 . ?
C206 H206 0.9500 . ?
C206 C207 1.3900 . ?
C207 H207 0.9500 . ?
C211 C212 1.420(14) . ?
C211 C213 1.330(14) . ?
C212 C214 1.472(16) . ?
C213 C217 1.520(15) . ?
C214 H214 1.0000 . ?
C214 C215 1.53(2) . ?
C214 C216 1.53(2) . ?
C215 H21C 0.9800 . ?
C215 H21D 0.9800 . ?
C215 H21E 0.9800 . ?
C216 H21F 0.9800 . ?
C216 H21G 0.9800 . ?
C216 H21H 0.9800 . ?
C217 H217 1.0000 . ?
C217 C218 1.489(17) . ?
C217 C219 1.490(18) . ?
C218 H21I 0.9800 . ?
C218 H21J 0.9800 . ?
C218 H21K 0.9800 . ?
C219 H21L 0.9800 . ?
C219 H21M 0.9800 . ?
C219 H21N 0.9800 . ?
Cl1 C361 1.730(12) . ?
Cl4 C361 1.767(14) . ?
Cl6 C361 1.772(15) . ?
C361 D361 1.0000 . ?
Cl5 C362 1.771(17) . ?
Cl8 C362 1.722(16) . ?
Cl9 C362 1.698(18) . ?
C362 D362 1.0000 . ?
C301 C303 1.426(7) . ?
C301 C311 1.433(7) . ?
C301 C312 1.423(7) . ?
C302 C303 1.420(7) . ?
C302 C304 1.426(7) . ?
C302 C305 1.425(7) . ?
C303 C306 1.422(7) . ?
C304 C307 1.438(7) . ?
C304 C308 1.411(7) . ?
C305 C309 1.422(7) . ?
C305 C310 1.432(7) . ?
C306 C313 1.422(7) . ?
C306 C314 1.423(7) . ?
C307 C310 1.419(7) . ?
C307 C315 1.419(7) . ?
C308 C314 1.426(7) . ?
C308 C316 1.431(7) . ?
C309 C312 1.422(7) . ?
C309 C317 1.425(7) . ?
C310 C318 1.427(7) . ?
C311 C313 1.425(7) . ?
C311 C319 1.418(7) . ?
C312 C320 1.432(7) . ?
C313 C321 1.421(7) . ?
C314 C322 1.422(7) . ?
C315 C323 1.419(7) . ?
C315 C324 1.426(7) . ?
C316 C324 1.416(7) . ?
C316 C325 1.427(7) . ?
C317 C326 1.420(7) . ?
C317 C327 1.428(7) . ?
C318 C326 1.425(7) . ?
C318 C328 1.429(7) . ?
C319 C329 1.437(7) . ?
C319 C330 1.429(7) . ?
C320 C327 1.420(7) . ?
C320 C330 1.420(7) . ?
C321 C331 1.433(7) . ?
C321 C332 1.427(7) . ?
C322 C325 1.429(7) . ?
C322 C332 1.419(7) . ?
C323 C328 1.422(7) . ?
C323 C333 1.440(7) . ?
C324 C334 1.419(7) . ?
C325 C335 1.424(7) . ?
C326 C336 1.431(7) . ?
C327 C337 1.422(7) . ?
C328 C338 1.437(7) . ?
C329 C331 1.423(7) . ?
C329 C339 1.422(7) . ?
C330 C340 1.418(7) . ?
C331 C341 1.424(7) . ?
C332 C342 1.434(7) . ?
C333 C334 1.425(7) . ?
C333 C343 1.417(7) . ?
C334 C344 1.425(7) . ?
C335 C344 1.428(7) . ?
C335 C345 1.433(7) . ?
C336 C338 1.432(7) . ?
C336 C346 1.416(7) . ?
C337 C346 1.421(7) . ?
C337 C347 1.419(7) . ?
C338 C348 1.428(7) . ?
C339 C340 1.426(7) . ?
C339 C349 1.418(7) . ?
C340 C347 1.421(7) . ?
C341 C342 1.425(7) . ?
C341 C350 1.429(7) . ?
C342 C345 1.418(7) . ?
C343 C348 1.427(7) . ?
C343 C351 1.431(7) . ?
C344 C352 1.432(7) . ?
C345 C353 1.434(7) . ?
C346 C354 1.422(7) . ?
C347 C355 1.427(7) . ?
C348 C356 1.422(7) . ?
C349 C350 1.424(7) . ?
C349 C357 1.433(7) . ?
C350 C358 1.428(7) . ?
C351 C352 1.414(7) . ?
C351 C359 1.430(7) . ?
C352 C353 1.428(7) . ?
C353 C358 1.426(7) . ?
C354 C355 1.422(7) . ?
C354 C356 1.424(7) . ?
C355 C357 1.414(7) . ?
C356 C359 1.434(7) . ?
C357 C360 1.435(7) . ?
C358 C360 1.430(7) . ?
C359 C360 1.423(7) . ?
Au14 Au15 3.359(6) . ?
Au14 Au13 3.332(6) . ?
Au15 Au13 3.313(7) . ?
Au17 Au16 3.372(9) . ?
Au17 Au18 3.318(7) . ?
Au16 Au18 3.295(8) . ?
Au19 Au20 3.330(3) . ?
Au19 Au21 3.326(3) . ?
Au20 Au21 3.358(3) . ?
Au22 Au23 3.332(4) . ?
Au22 Au24 3.335(4) . ?
Au23 Au24 3.370(5) . ?

loop_
_geom_torsion_atom_site_label_1
_geom_torsion_atom_site_label_2
_geom_torsion_atom_site_label_3
_geom_torsion_atom_site_label_4
_geom_torsion
_geom_torsion_site_symmetry_1
_geom_torsion_site_symmetry_2
_geom_torsion_site_symmetry_3
_geom_torsion_site_symmetry_4
_geom_torsion_publ_flag
Au1 N1 N2 Au2 1.3(9) . . . . ?
Au1 N1 N2 C3 176.6(7) . . . . ?
Au1 N1 C1 C2 -177.2(7) . . . . ?
Au1 N1 C1 C4 3.6(15) . . . . ?
Au1 N6 C114 C113 174.2(7) . . . . ?
Au1 N6 C114 C118 -3.1(14) . . . . ?
Au2 N2 C3 C2 175.4(7) . . . . ?
Au2 N2 C3 C9 -9.4(15) . . . . ?
Au2 N3 N4 Au3 -0.2(9) . . . . ?
Au2 N3 N4 C60 173.4(6) . . . . ?
Au2 N3 C58 C59 -170.8(7) . . . . ?
Au2 N3 C58 C61 13.7(15) . . . . ?
Au3 N4 C60 C59 171.1(7) . . . . ?
Au3 N4 C60 C64 -5.6(14) . . . . ?
Au3 N5 N6 Au1 -4.1(8) . . . . ?
Au3 N5 N6 C114 172.9(6) . . . . ?
Au3 N5 C112 C113 -170.3(6) . . . . ?
Au3 N5 C112 C115 8.7(13) . . . . ?
Au4 N7 N8 Au5 0.0(7) . . . . ?
Au4 N7 N8 C32 179.5(5) . . . . ?
Au4 N7 C33 C31 178.7(6) . . . . ?
Au4 N7 C33 C34 -6.6(13) . . . . ?
Au4 N12 C141 C139 -161.8(6) . . . . ?
Au4 N12 C141 C145 16.8(12) . . . . ?
Au5 N8 C32 C31 -178.1(6) . . . . ?
Au5 N8 C32 C38 -0.9(13) . . . . ?
Au5 N9 N10 Au6 -15.0(8) . . . . ?
Au5 N9 N10 C166 176.0(6) . . . . ?
Au5 N9 C168 C167 -174.3(6) . . . . ?
Au5 N9 C168 C172 6.0(12) . . . . ?
Au6 N10 C166 C167 -168.8(6) . . . . ?
Au6 N10 C166 C169 12.8(14) . . . . ?
Au6 N11 N12 Au4 -16.8(7) . . . . ?
Au6 N11 N12 C141 177.9(5) . . . . ?
Au6 N11 C140 C139 -177.9(6) . . . . ?
Au6 N11 C140 C142 1.0(11) . . . . ?
Au7 N13 N14 Au8 -9.7(9) . . . . ?
Au7 N13 N14 C50 178.1(6) . . . . ?
Au7 N13 C51 C49 -177.1(7) . . . . ?
Au7 N13 C51 C55 1.2(14) . . . . ?
Au7 N18 C195 C193 -173.9(6) . . . . ?
Au7 N18 C195 C199 7.4(14) . . . . ?
Au8 N14 C50 C49 -172.0(6) . . . . ?
Au8 N14 C50 C52 7.6(14) . . . . ?
Au8 N15 N16 Au9 8.8(8) . . . . ?
Au8 N15 N16 C105 -171.0(5) . . . . ?
Au8 N15 C104 C103 169.8(6) . . . . ?
Au8 N15 C104 C106 -10.0(12) . . . . ?
Au9 N16 C105 C103 179.6(6) . . . . ?
Au9 N16 C105 C109 2.5(12) . . . . ?
Au9 N17 N18 Au7 0.2(9) . . . . ?
Au9 N17 N18 C195 -174.6(6) . . . . ?
Au9 N17 C194 C193 173.9(7) . . . . ?
Au9 N17 C194 C196 -8.1(14) . . . . ?
Au10 N35 N40 Au11 0.4(11) . . . . ?
Au10 N35 N40 C213 -175.7(7) . . . . ?
Au10 N35 C212 C211 174.3(7) . . . . ?
Au10 N35 C212 C214 -7.1(16) . . . . ?
Au10 N37 N38 Au12 8.3(9) . . . . ?
Au10 N37 N38 C158 178.8(6) . . . . ?
Au10 N37 C159 C157 -178.7(7) . . . . ?
Au10 N37 C159 C163 -3.2(14) . . . . ?
Au11 N36 N39 Au12 -11.4(9) . . . . ?
Au11 N36 N39 C86 179.1(6) . . . . ?
Au11 N36 C87 C85 -178.9(7) . . . . ?
Au11 N36 C87 C91 1.2(16) . . . . ?
Au11 N40 C213 C211 -173.6(8) . . . . ?
Au11 N40 C213 C217 4.7(17) . . . . ?
Au12 N38 C158 C157 168.9(7) . . . . ?
Au12 N38 C158 C160 -12.3(14) . . . . ?
Au12 N39 C86 C85 -168.2(7) . . . . ?
Au12 N39 C86 C88 10.8(14) . . . . ?
N1 N2 C3 C2 0.8(11) . . . . ?
N1 N2 C3 C9 176.1(9) . . . . ?
N1 C1 C2 C3 2.0(12) . . . . ?
N1 C1 C2 C13 178.3(8) . . . . ?
N1 C1 C4 C5 -112.5(17) . . . . ?
N1 C1 C4 C6 107.5(17) . . . . ?
N1 C1 C4 C7 65.8(17) . . . . ?
N1 C1 C4 C8 -72.3(16) . . . . ?
N2 N1 C1 C2 -1.5(11) . . . . ?
N2 N1 C1 C4 179.3(9) . . . . ?
N2 C3 C9 C10 -118(2) . . . . ?
N2 C3 C9 C11 123.0(13) . . . . ?
N2 C3 C9 C12 -73(2) . . . . ?
N3 N4 C60 C59 -1.4(10) . . . . ?
N3 N4 C60 C64 -178.1(8) . . . . ?
N3 C58 C59 C60 -1.8(11) . . . . ?
N3 C58 C59 C67 174.7(9) . . . . ?
N3 C58 C61 C62 57.5(14) . . . . ?
N3 C58 C61 C63 -71.0(13) . . . . ?
N4 N3 C58 C59 1.0(11) . . . . ?
N4 N3 C58 C61 -174.5(9) . . . . ?
N4 C60 C64 C65 -62.4(13) . . . . ?
N4 C60 C64 C66 74.3(14) . . . . ?
N5 N6 C114 C113 -2.2(10) . . . . ?
N5 N6 C114 C118 -179.6(8) . . . . ?
N5 C112 C113 C114 -1.9(11) . . . . ?
N5 C112 C113 C121 172.3(8) . . . . ?
N5 C112 C115 C116 -94.8(12) . . . . ?
N5 C112 C115 C117 134.5(10) . . . . ?
N6 N5 C112 C113 0.5(10) . . . . ?
N6 N5 C112 C115 179.6(8) . . . . ?
N6 C114 C118 C119 -80.2(15) . . . . ?
N6 C114 C118 C120 69.1(15) . . . . ?
N7 N8 C32 C31 2.5(9) . . . . ?
N7 N8 C32 C38 179.7(8) . . . . ?
N7 C33 C34 C35 130.2(9) . . . . ?
N7 C33 C34 C36 -104.4(10) . . . . ?
N8 N7 C33 C31 0.0(10) . . . . ?
N8 N7 C33 C34 174.6(8) . . . . ?
N8 C32 C38 C37 -53.1(12) . . . . ?
N8 C32 C38 C39 71.7(11) . . . . ?
N9 N10 C166 C167 -1.8(10) . . . . ?
N9 N10 C166 C169 179.7(8) . . . . ?
N9 C168 C172 C173 146.5(8) . . . . ?
N9 C168 C172 C174 -85.3(10) . . . . ?
N10 N9 C168 C167 -0.6(9) . . . . ?
N10 N9 C168 C172 179.6(7) . . . . ?
N10 C166 C167 C168 1.4(10) . . . . ?
N10 C166 C167 C175 179.1(7) . . . . ?
N10 C166 C169 C170 54.5(13) . . . . ?
N10 C166 C169 C171 -69.9(13) . . . . ?
N11 N12 C141 C139 1.1(9) . . . . ?
N11 N12 C141 C145 179.7(7) . . . . ?
N11 C140 C142 C143 149.8(7) . . . . ?
N11 C140 C142 C144 -85.0(9) . . . . ?
N12 N11 C140 C139 1.8(9) . . . . ?
N12 N11 C140 C142 -179.3(7) . . . . ?
N12 C141 C145 C146 -73.9(10) . . . . ?
N12 C141 C145 C147 50.9(10) . . . . ?
N13 N14 C50 C49 -0.8(11) . . . . ?
N13 N14 C50 C52 178.8(9) . . . . ?
N13 C51 C55 C56 148.1(10) . . . . ?
N13 C51 C55 C57 -86.0(12) . . . . ?
N14 N13 C51 C49 0.3(11) . . . . ?
N14 N13 C51 C55 178.7(9) . . . . ?
N14 C50 C52 C53 -96.3(12) . . . . ?
N14 C50 C52 C54 132.4(13) . . . . ?
N15 N16 C105 C103 -0.6(9) . . . . ?
N15 N16 C105 C109 -177.7(7) . . . . ?
N15 C104 C106 C107 76.1(12) . . . . ?
N15 C104 C106 C108 -54.0(12) . . . . ?
N16 N15 C104 C103 -0.4(9) . . . . ?
N16 N15 C104 C106 179.8(7) . . . . ?
N16 C105 C109 C110 67.4(10) . . . . ?
N16 C105 C109 C111 -58.4(11) . . . . ?
N17 N18 C195 C193 -0.1(10) . . . . ?
N17 N18 C195 C199 -178.7(8) . . . . ?
N17 C194 C196 C197 102.0(12) . . . . ?
N17 C194 C196 C198 -132.6(11) . . . . ?
N18 N17 C194 C193 -0.1(11) . . . . ?
N18 N17 C194 C196 177.9(9) . . . . ?
N18 C195 C199 C200 -60.3(13) . . . . ?
N18 C195 C199 C201 66.9(13) . . . . ?
N19 C20 C21 N20 74.5(12) . . . . ?
N20 C22 C23 N21 78.9(11) . . . . ?
N20 C40 C41 N22 75.5(12) . . . . ?
N21 C24 C25 C26 13.8(10) . . . . ?
N21 C24 C25 C30 -167.3(7) . . . . ?
N22 C42 C43 C48 4.9(14) . . . . ?
N22 C42 C43 C44 -177.6(9) . . . . ?
N23 C74 C75 N24 79.3(11) . . . . ?
N24 C76 C77 N26 79.2(12) . . . . ?
N24 C94 C95 N25 81.2(12) . . . . ?
N25 C96 C97 C98 -174.0(11) . . . . ?
N25 C96 C97 C102 7.3(16) . . . . ?
N26 C78 C79 C80 179.3(10) . . . . ?
N26 C78 C79 C84 -4.2(15) . . . . ?
N27 C128 C129 N28 83.2(12) . . . . ?
N28 C130 C131 N30 69.1(11) . . . . ?
N28 C148 C149 N29 82.9(11) . . . . ?
N29 C150 C151 C152 22.9(16) . . . . ?
N29 C150 C151 C156 -158.5(11) . . . . ?
N30 C132 C133 C134 -4.2(13) . . . . ?
N30 C132 C133 C138 173.5(9) . . . . ?
N31 C182 C183 N32 77.0(11) . . . . ?
N32 C184 C185 N33 88.9(12) . . . . ?
N32 C202 C203 N34 86.1(11) . . . . ?
N33 C186 C187 C192 -156.8(12) . . . . ?
N33 C186 C187 C188 20.3(17) . . . . ?
N34 C204 C205 C210 7.6(15) . . . . ?
N34 C204 C205 C206 -173.0(10) . . . . ?
N35 N40 C213 C211 1.7(13) . . . . ?
N35 N40 C213 C217 179.9(10) . . . . ?
N35 C212 C214 C215 -102.5(14) . . . . ?
N35 C212 C214 C216 132.5(13) . . . . ?
N36 N39 C86 C85 -0.4(11) . . . . ?
N36 N39 C86 C88 178.6(8) . . . . ?
N36 N39 C86 Au17 165.2(13) . . . . ?
N36 N39 Au17 C86 -162.7(14) . . . . ?
N36 N39 Au17 Au16 10.6(6) . . . . ?
N36 N39 Au17 Au18 9.7(9) . . . . ?
N36 C87 C91 C92 -88.9(15) . . . . ?
N36 C87 C91 C93 144.6(11) . . . . ?
N37 N38 C158 C157 0.4(10) . . . . ?
N37 N38 C158 C160 179.2(9) . . . . ?
N37 C159 C163 C164 70.8(13) . . . . ?
N37 C159 C163 C165 -55.9(12) . . . . ?
N38 N37 C159 C157 0.7(11) . . . . ?
N38 N37 C159 C163 176.1(8) . . . . ?
N38 C158 C160 C161 -58.3(14) . . . . ?
N38 C158 C160 C162 73.7(13) . . . . ?
N39 N36 C87 C85 -1.1(12) . . . . ?
N39 N36 C87 C91 179.0(9) . . . . ?
N39 N36 C87 Au16 172.2(13) . . . . ?
N39 N36 Au16 N40 37(2) . . . . ?
N39 N36 Au16 C87 -170.7(16) . . . . ?
N39 N36 Au16 Au17 10.9(7) . . . . ?
N39 N36 Au16 Au18 20.1(10) . . . . ?
N39 C86 C88 C89 137.0(10) . . . . ?
N39 C86 C88 C90 -95.6(11) . . . . ?
N40 N35 C212 C211 0.4(12) . . . . ?
N40 N35 C212 C214 179.0(11) . . . . ?
N40 C213 C217 C218 -63.1(15) . . . . ?
N40 C213 C217 C219 64.8(14) . . . . ?
C1 N1 N2 Au2 -174.9(6) . . . . ?
C1 N1 N2 C3 0.4(11) . . . . ?
C1 N1 N2 Au24 -173.7(7) . . . . ?
C1 C2 C3 N2 -1.7(12) . . . . ?
C1 C2 C3 C9 -176.2(12) . . . . ?
C1 C2 C13 C18 -88.0(11) . . . . ?
C1 C2 C13 C14 92.5(11) . . . . ?
C2 C1 C4 C5 68(2) . . . . ?
C2 C1 C4 C6 -71.6(19) . . . . ?
C2 C1 C4 C7 -113.3(17) . . . . ?
C2 C1 C4 C8 108.6(16) . . . . ?
C2 C3 C9 C10 56(3) . . . . ?
C2 C3 C9 C11 -63.1(18) . . . . ?
C2 C3 C9 C12 101(2) . . . . ?
C2 C13 C18 C17 -179.5(8) . . . . ?
C2 C13 C14 C15 179.5(8) . . . . ?
C3 C2 C13 C18 87.5(11) . . . . ?
C3 C2 C13 C14 -92.0(11) . . . . ?
C4 C1 C2 C3 -178.9(10) . . . . ?
C4 C1 C2 C13 -2.6(18) . . . . ?
C13 C2 C3 N2 -178.0(8) . . . . ?
C13 C2 C3 C9 7.5(18) . . . . ?
C13 C18 C17 C16 0.0 . . . . ?
C18 C13 C14 C15 0.0 . . . . ?
C18 C17 C16 C15 0.0 . . . . ?
C18 C17 C16 C19 -177.3(10) . . . . ?
C17 C16 C15 C14 0.0 . . . . ?
C17 C16 C19 N19 -22(2) . . . . ?
C16 C15 C14 C13 0.0 . . . . ?
C15 C16 C19 N19 160.1(17) . . . . ?
C14 C13 C18 C17 0.0 . . . . ?
C19 N19 C20 C21 115.3(17) . . . . ?
C19 C16 C15 C14 177.6(9) . . . . ?
C20 N19 C19 C16 175.3(12) . . . . ?
C21 N20 C22 C23 -155.5(8) . . . . ?
C21 N20 C40 C41 74.8(9) . . . . ?
C22 N20 C21 C20 79.4(9) . . . . ?
C22 N20 C40 C41 -164.4(8) . . . . ?
C23 N21 C24 C25 -177.4(7) . . . . ?
C24 N21 C23 C22 -88.6(11) . . . . ?
C24 C25 C30 C29 -178.9(6) . . . . ?
C28 C27 C26 C25 0.0 . . . . ?
C28 C31 C32 N8 176.0(7) . . . . ?
C28 C31 C32 C38 -1.1(13) . . . . ?
C28 C31 C33 N7 -176.9(8) . . . . ?
C28 C31 C33 C34 9.5(17) . . . . ?
C27 C28 C29 C30 0.0 . . . . ?
C27 C28 C31 C32 80.4(9) . . . . ?
C27 C28 C31 C33 -101.6(10) . . . . ?
C27 C26 C25 C24 178.9(6) . . . . ?
C27 C26 C25 C30 0.0 . . . . ?
C26 C25 C30 C29 0.0 . . . . ?
C25 C30 C29 C28 0.0 . . . . ?
C29 C28 C27 C26 0.0 . . . . ?
C29 C28 C31 C32 -95.9(8) . . . . ?
C29 C28 C31 C33 82.1(10) . . . . ?
C31 C28 C27 C26 -176.3(6) . . . . ?
C31 C28 C29 C30 176.3(6) . . . . ?
C31 C32 C38 C37 123.7(10) . . . . ?
C31 C32 C38 C39 -111.5(10) . . . . ?
C31 C33 C34 C35 -56.6(14) . . . . ?
C31 C33 C34 C36 68.8(14) . . . . ?
C32 C31 C33 N7 1.4(10) . . . . ?
C32 C31 C33 C34 -172.2(10) . . . . ?
C33 N7 N8 Au5 178.9(5) . . . . ?
C33 N7 N8 C32 -1.6(9) . . . . ?
C33 N7 N8 Au20 -179.8(6) . . . . ?
C33 C31 C32 N8 -2.4(10) . . . . ?
C33 C31 C32 C38 -179.6(8) . . . . ?
C40 N20 C21 C20 -159.2(8) . . . . ?
C40 N20 C22 C23 83.4(9) . . . . ?
C41 N22 C42 C43 -175.4(9) . . . . ?
C42 N22 C41 C40 -117.5(12) . . . . ?
C42 C43 C44 C45 -177.4(8) . . . . ?
C46 C300 C48 C43 0.0 . . . . ?
C46 C49 C50 N14 -178.4(8) . . . . ?
C46 C49 C50 C52 2.1(18) . . . . ?
C46 C49 C51 N13 178.6(8) . . . . ?
C46 C49 C51 C55 0.6(18) . . . . ?
C300 C46 C45 C44 0.0 . . . . ?
C300 C46 C49 C50 104.6(10) . . . . ?
C300 C46 C49 C51 -74.7(11) . . . . ?
C300 C48 C43 C42 177.4(8) . . . . ?
C300 C48 C43 C44 0.0 . . . . ?
C48 C43 C44 C45 0.0 . . . . ?
C43 C44 C45 C46 0.0 . . . . ?
C45 C46 C300 C48 0.0 . . . . ?
C45 C46 C49 C50 -74.7(11) . . . . ?
C45 C46 C49 C51 106.0(10) . . . . ?
C49 C46 C300 C48 -179.3(7) . . . . ?
C49 C46 C45 C44 179.3(7) . . . . ?
C49 C50 C52 C53 83.1(15) . . . . ?
C49 C50 C52 C54 -48.1(18) . . . . ?
C49 C51 C55 C56 -34.0(18) . . . . ?
C49 C51 C55 C57 91.8(13) . . . . ?
C50 C49 C51 N13 -0.8(11) . . . . ?
C50 C49 C51 C55 -178.8(11) . . . . ?
C51 N13 N14 Au8 172.5(6) . . . . ?
C51 N13 N14 C50 0.3(10) . . . . ?
C51 N13 N14 Au13 173.1(6) . . . . ?
C51 C49 C50 N14 1.0(11) . . . . ?
C51 C49 C50 C52 -178.6(11) . . . . ?
C58 N3 N4 Au3 -173.3(6) . . . . ?
C58 N3 N4 C60 0.3(10) . . . . ?
C58 N3 N4 Au22 -172.0(6) . . . . ?
C58 C59 C60 N4 2.0(11) . . . . ?
C58 C59 C60 C64 178.3(10) . . . . ?
C58 C59 C67 C68 -58.8(14) . . . . ?
C58 C59 C67 C72 126.7(11) . . . . ?
C59 C58 C61 C62 -117.0(12) . . . . ?
C59 C58 C61 C63 114.5(12) . . . . ?
C59 C60 C64 C65 121.8(11) . . . . ?
C59 C60 C64 C66 -101.6(15) . . . . ?
C59 C67 C68 C69 -178.5(10) . . . . ?
C59 C67 C72 C71 177.8(10) . . . . ?
C60 C59 C67 C68 117.0(12) . . . . ?
C60 C59 C67 C72 -57.5(15) . . . . ?
C61 C58 C59 C60 173.3(10) . . . . ?
C61 C58 C59 C67 -10.2(17) . . . . ?
C67 C59 C60 N4 -174.5(9) . . . . ?
C67 C59 C60 C64 1.8(17) . . . . ?
C67 C68 C69 C70 -0.6(17) . . . . ?
C68 C67 C72 C71 3.1(15) . . . . ?
C68 C69 C70 C71 5.3(15) . . . . ?
C68 C69 C70 C73 -176.1(9) . . . . ?
C69 C70 C71 C72 -5.9(15) . . . . ?
C69 C70 C73 N23 165.9(10) . . . . ?
C70 C71 C72 C67 1.7(16) . . . . ?
C71 C70 C73 N23 -15.6(14) . . . . ?
C72 C67 C68 C69 -3.7(16) . . . . ?
C73 N23 C74 C75 -122.1(11) . . . . ?
C73 C70 C71 C72 175.5(9) . . . . ?
C74 N23 C73 C70 -176.0(9) . . . . ?
C75 N24 C76 C77 81.5(11) . . . . ?
C75 N24 C94 C95 -152.2(10) . . . . ?
C76 N24 C75 C74 -146.4(9) . . . . ?
C76 N24 C94 C95 82.0(12) . . . . ?
C77 N26 C78 C79 -177.8(9) . . . . ?
C78 N26 C77 C76 -123.4(11) . . . . ?
C78 C79 C80 C81 -179.8(9) . . . . ?
C78 C79 C84 C83 179.5(9) . . . . ?
C79 C80 C81 C82 -1.6(16) . . . . ?
C80 C79 C84 C83 -3.9(15) . . . . ?
C80 C81 C82 C83 -0.2(14) . . . . ?
C80 C81 C82 C85 176.8(9) . . . . ?
C81 C82 C83 C84 -0.2(15) . . . . ?
C81 C82 C85 C86 -80.4(14) . . . . ?
C81 C82 C85 C87 99.9(13) . . . . ?
C82 C83 C84 C79 2.2(16) . . . . ?
C82 C85 C86 N39 180.0(9) . . . . ?
C82 C85 C86 C88 1.1(18) . . . . ?
C82 C85 C86 Au17 169.2(8) . . . . ?
C82 C85 C87 N36 -179.4(10) . . . . ?
C82 C85 C87 C91 0.5(19) . . . . ?
C82 C85 C87 Au16 175.1(8) . . . . ?
C83 C82 C85 C86 96.5(13) . . . . ?
C83 C82 C85 C87 -83.2(14) . . . . ?
C84 C79 C80 C81 3.6(15) . . . . ?
C85 C82 C83 C84 -177.2(9) . . . . ?
C85 C86 C88 C89 -44.2(15) . . . . ?
C85 C86 C88 C90 83.2(14) . . . . ?
C85 C87 C91 C92 91.2(16) . . . . ?
C85 C87 C91 C93 -35.2(18) . . . . ?
C86 N39 Au17 Au16 173.4(10) . . . . ?
C86 N39 Au17 Au18 172.5(7) . . . . ?
C86 C85 C87 N36 0.9(12) . . . . ?
C86 C85 C87 C91 -179.3(11) . . . . ?
C86 C85 C87 Au16 -4.6(15) . . . . ?
C87 N36 N39 Au12 170.5(7) . . . . ?
C87 N36 N39 C86 1.0(11) . . . . ?
C87 N36 N39 Au17 166.3(8) . . . . ?
C87 N36 Au16 N40 -152.5(18) . . . . ?
C87 N36 Au16 Au17 -178.4(11) . . . . ?
C87 N36 Au16 Au18 -169.3(8) . . . . ?
C87 C85 C86 N39 -0.3(11) . . . . ?
C87 C85 C86 C88 -179.1(10) . . . . ?
C87 C85 C86 Au17 -11.1(14) . . . . ?
C94 N24 C75 C74 88.4(11) . . . . ?
C94 N24 C76 C77 -152.0(9) . . . . ?
C95 N25 C96 C97 -179.6(9) . . . . ?
C96 N25 C95 C94 -103.7(12) . . . . ?
C96 C97 C98 C99 -176.6(10) . . . . ?
C96 C97 C102 C101 175.5(11) . . . . ?
C97 C98 C99 C100 0.0(17) . . . . ?
C98 C97 C102 C101 -3.2(17) . . . . ?
C98 C99 C100 C101 -1.3(16) . . . . ?
C98 C99 C100 C103 174.4(9) . . . . ?
C99 C100 C101 C102 0.3(17) . . . . ?
C99 C100 C103 C104 83.8(12) . . . . ?
C99 C100 C103 C105 -91.2(11) . . . . ?
C100 C101 C102 C97 2.0(19) . . . . ?
C100 C103 C104 N15 -175.8(8) . . . . ?
C100 C103 C104 C106 4.0(15) . . . . ?
C100 C103 C105 N16 176.1(8) . . . . ?
C100 C103 C105 C109 -6.8(14) . . . . ?
C101 C100 C103 C104 -100.9(12) . . . . ?
C101 C100 C103 C105 84.2(13) . . . . ?
C102 C97 C98 C99 2.2(16) . . . . ?
C103 C100 C101 C102 -175.1(10) . . . . ?
C103 C104 C106 C107 -103.6(11) . . . . ?
C103 C104 C106 C108 126.2(10) . . . . ?
C103 C105 C109 C110 -109.3(10) . . . . ?
C103 C105 C109 C111 125.0(9) . . . . ?
C104 N15 N16 Au9 -179.6(5) . . . . ?
C104 N15 N16 C105 0.6(9) . . . . ?
C104 N15 N16 Au14 179.9(5) . . . . ?
C104 C103 C105 N16 0.4(9) . . . . ?
C104 C103 C105 C109 177.4(8) . . . . ?
C105 C103 C104 N15 0.0(9) . . . . ?
C105 C103 C104 C106 179.8(8) . . . . ?
C112 N5 N6 Au1 -175.9(6) . . . . ?
C112 N5 N6 C114 1.1(10) . . . . ?
C112 N5 N6 Au23 -175.1(6) . . . . ?
C112 C113 C114 N6 2.5(11) . . . . ?
C112 C113 C114 C118 179.7(10) . . . . ?
C112 C113 C121 C126 108.9(10) . . . . ?
C112 C113 C121 C122 -71.6(11) . . . . ?
C113 C112 C115 C116 84.0(14) . . . . ?
C113 C112 C115 C117 -46.7(15) . . . . ?
C113 C114 C118 C119 103.0(15) . . . . ?
C113 C114 C118 C120 -107.7(14) . . . . ?
C113 C121 C126 C125 179.4(8) . . . . ?
C113 C121 C122 C123 -179.5(8) . . . . ?
C114 C113 C121 C126 -78.1(12) . . . . ?
C114 C113 C121 C122 101.4(10) . . . . ?
C115 C112 C113 C114 179.2(10) . . . . ?
C115 C112 C113 C121 -6.7(16) . . . . ?
C121 C113 C114 N6 -171.5(9) . . . . ?
C121 C113 C114 C118 5.6(17) . . . . ?
C121 C126 C125 C124 0.0 . . . . ?
C126 C121 C122 C123 0.0 . . . . ?
C126 C125 C124 C123 0.0 . . . . ?
C126 C125 C124 C127 176.1(9) . . . . ?
C125 C124 C123 C122 0.0 . . . . ?
C125 C124 C127 N27 -0.1(15) . . . . ?
C124 C123 C122 C121 0.0 . . . . ?
C123 C124 C127 N27 176.0(9) . . . . ?
C122 C121 C126 C125 0.0 . . . . ?
C127 N27 C128 C129 -121.1(11) . . . . ?
C127 C124 C123 C122 -176.2(9) . . . . ?
C128 N27 C127 C124 -179.2(9) . . . . ?
C129 N28 C130 C131 87.4(10) . . . . ?
C129 N28 C148 C149 -162.2(8) . . . . ?
C130 N28 C129 C128 -143.3(9) . . . . ?
C130 N28 C148 C149 73.9(10) . . . . ?
C131 N30 C132 C133 -175.8(8) . . . . ?
C132 N30 C131 C130 -138.4(9) . . . . ?
C132 C133 C134 C135 176.2(8) . . . . ?
C132 C133 C138 C137 -177.1(9) . . . . ?
C133 C134 C135 C136 0.8(12) . . . . ?
C134 C133 C138 C137 0.7(14) . . . . ?
C134 C135 C136 C137 0.5(12) . . . . ?
C134 C135 C136 C139 -176.5(7) . . . . ?
C135 C136 C137 C138 -1.2(13) . . . . ?
C135 C136 C139 C140 -67.0(11) . . . . ?
C135 C136 C139 C141 113.2(9) . . . . ?
C136 C137 C138 C133 0.6(16) . . . . ?
C136 C139 C140 N11 179.2(8) . . . . ?
C136 C139 C140 C142 0.5(15) . . . . ?
C136 C139 C141 N12 179.7(7) . . . . ?
C136 C139 C141 C145 1.2(14) . . . . ?
C137 C136 C139 C140 116.1(10) . . . . ?
C137 C136 C139 C141 -63.7(11) . . . . ?
C138 C133 C134 C135 -1.5(13) . . . . ?
C139 C136 C137 C138 175.9(9) . . . . ?
C139 C140 C142 C143 -31.7(13) . . . . ?
C139 C140 C142 C144 93.6(11) . . . . ?
C139 C141 C145 C146 104.4(10) . . . . ?
C139 C141 C145 C147 -130.7(9) . . . . ?
C140 N11 N12 Au4 163.5(5) . . . . ?
C140 N11 N12 C141 -1.8(8) . . . . ?
C140 N11 N12 Au19 163.2(5) . . . . ?
C140 C139 C141 N12 -0.1(9) . . . . ?
C140 C139 C141 C145 -178.6(8) . . . . ?
C141 C139 C140 N11 -1.0(9) . . . . ?
C141 C139 C140 C142 -179.7(9) . . . . ?
C148 N28 C129 C128 91.8(10) . . . . ?
C148 N28 C130 C131 -148.3(8) . . . . ?
C149 N29 C150 C151 175.5(9) . . . . ?
C150 N29 C149 C148 -88.0(12) . . . . ?
C150 C151 C152 C153 -176.3(10) . . . . ?
C150 C151 C156 C155 175.0(9) . . . . ?
C151 C152 C153 C154 -0.1(16) . . . . ?
C152 C151 C156 C155 -6.3(15) . . . . ?
C152 C153 C154 C155 -3.4(15) . . . . ?
C152 C153 C154 C157 -176.5(10) . . . . ?
C153 C154 C155 C156 2.2(14) . . . . ?
C153 C154 C157 C158 -131.5(11) . . . . ?
C153 C154 C157 C159 55.3(14) . . . . ?
C154 C155 C156 C151 2.7(15) . . . . ?
C154 C157 C158 N38 -174.6(9) . . . . ?
C154 C157 C158 C160 6.7(16) . . . . ?
C154 C157 C159 N37 173.9(9) . . . . ?
C154 C157 C159 C163 -1.3(17) . . . . ?
C155 C154 C157 C158 55.8(14) . . . . ?
C155 C154 C157 C159 -117.4(12) . . . . ?
C156 C151 C152 C153 5.0(16) . . . . ?
C157 C154 C155 C156 175.1(9) . . . . ?
C157 C158 C160 C161 120.2(12) . . . . ?
C157 C158 C160 C162 -107.8(13) . . . . ?
C157 C159 C163 C164 -114.6(11) . . . . ?
C157 C159 C163 C165 118.7(11) . . . . ?
C158 C157 C159 N37 -0.4(10) . . . . ?
C158 C157 C159 C163 -175.6(9) . . . . ?
C159 N37 N38 Au12 -171.2(6) . . . . ?
C159 N37 N38 C158 -0.7(10) . . . . ?
C159 N37 N38 Au17 -167.8(6) . . . . ?
C159 C157 C158 N38 0.0(10) . . . . ?
C159 C157 C158 C160 -178.6(10) . . . . ?
C166 C167 C168 N9 -0.5(10) . . . . ?
C166 C167 C168 C172 179.2(9) . . . . ?
C166 C167 C175 C180 -64.4(10) . . . . ?
C166 C167 C175 C176 111.1(9) . . . . ?
C167 C166 C169 C170 -123.6(10) . . . . ?
C167 C166 C169 C171 112.0(11) . . . . ?
C167 C168 C172 C173 -33.2(14) . . . . ?
C167 C168 C172 C174 95.1(11) . . . . ?
C167 C175 C180 C179 175.5(7) . . . . ?
C167 C175 C176 C177 -175.5(7) . . . . ?
C168 N9 N10 Au6 170.5(5) . . . . ?
C168 N9 N10 C166 1.6(9) . . . . ?
C168 N9 N10 Au21 171.1(5) . . . . ?
C168 C167 C175 C180 112.6(9) . . . . ?
C168 C167 C175 C176 -71.9(11) . . . . ?
C169 C166 C167 C168 179.8(9) . . . . ?
C169 C166 C167 C175 -2.6(15) . . . . ?
C175 C167 C168 N9 -177.9(8) . . . . ?
C175 C167 C168 C172 1.8(16) . . . . ?
C175 C180 C179 C178 0.0 . . . . ?
C180 C175 C176 C177 0.0 . . . . ?
C180 C179 C178 C177 0.0 . . . . ?
C180 C179 C178 C181 -177.9(7) . . . . ?
C179 C178 C177 C176 0.0 . . . . ?
C179 C178 C181 N31 173.7(8) . . . . ?
C178 C177 C176 C175 0.0 . . . . ?
C177 C178 C181 N31 -4.2(12) . . . . ?
C176 C175 C180 C179 0.0 . . . . ?
C181 N31 C182 C183 -108.2(11) . . . . ?
C181 C178 C177 C176 177.9(7) . . . . ?
C182 N31 C181 C178 -176.1(8) . . . . ?
C183 N32 C184 C185 77.4(10) . . . . ?
C183 N32 C202 C203 -164.0(8) . . . . ?
C184 N32 C183 C182 -155.7(8) . . . . ?
C184 N32 C202 C203 76.8(10) . . . . ?
C185 N33 C186 C187 -171.1(10) . . . . ?
C186 N33 C185 C184 -100.1(14) . . . . ?
C186 C187 C188 C189 -176.9(9) . . . . ?
C190 C191 C192 C187 0.0 . . . . ?
C190 C193 C194 N17 -174.1(9) . . . . ?
C190 C193 C194 C196 8.1(18) . . . . ?
C190 C193 C195 N18 174.6(8) . . . . ?
C190 C193 C195 C199 -6.8(15) . . . . ?
C191 C190 C189 C188 0.0 . . . . ?
C191 C190 C193 C194 73.4(11) . . . . ?
C191 C190 C193 C195 -99.8(10) . . . . ?
C191 C192 C187 C186 177.3(8) . . . . ?
C191 C192 C187 C188 0.0 . . . . ?
C192 C187 C188 C189 0.0 . . . . ?
C187 C188 C189 C190 0.0 . . . . ?
C189 C190 C191 C192 0.0 . . . . ?
C189 C190 C193 C194 -108.6(10) . . . . ?
C189 C190 C193 C195 78.1(10) . . . . ?
C193 C190 C191 C192 178.0(6) . . . . ?
C193 C190 C189 C188 -177.9(6) . . . . ?
C193 C194 C196 C197 -80.5(14) . . . . ?
C193 C194 C196 C198 44.9(17) . . . . ?
C193 C195 C199 C200 121.3(11) . . . . ?
C193 C195 C199 C201 -111.5(13) . . . . ?
C194 N17 N18 Au7 174.9(6) . . . . ?
C194 N17 N18 C195 0.1(10) . . . . ?
C194 N17 N18 Au15 179.1(6) . . . . ?
C194 C193 C195 N18 0.0(11) . . . . ?
C194 C193 C195 C199 178.6(9) . . . . ?
C195 C193 C194 N17 0.1(11) . . . . ?
C195 C193 C194 C196 -177.7(11) . . . . ?
C202 N32 C183 C182 82.6(9) . . . . ?
C202 N32 C184 C185 -162.0(9) . . . . ?
C203 N34 C204 C205 -171.4(9) . . . . ?
C204 N34 C203 C202 -113.5(12) . . . . ?
C204 C205 C206 C207 -179.5(9) . . . . ?
C208 C209 C210 C205 0.0 . . . . ?
C208 C211 C212 N35 -172.8(10) . . . . ?
C208 C211 C212 C214 9(2) . . . . ?
C208 C211 C213 N40 172.2(9) . . . . ?
C208 C211 C213 C217 -6(2) . . . . ?
C209 C208 C207 C206 0.0 . . . . ?
C209 C208 C211 C212 -75.4(12) . . . . ?
C209 C208 C211 C213 112.3(11) . . . . ?
C209 C210 C205 C204 179.5(9) . . . . ?
C209 C210 C205 C206 0.0 . . . . ?
C210 C205 C206 C207 0.0 . . . . ?
C205 C206 C207 C208 0.0 . . . . ?
C207 C208 C209 C210 0.0 . . . . ?
C207 C208 C211 C212 104.6(11) . . . . ?
C207 C208 C211 C213 -67.7(13) . . . . ?
C211 C208 C209 C210 180.0(8) . . . . ?
C211 C208 C207 C206 -180.0(8) . . . . ?
C211 C212 C214 C215 75.6(18) . . . . ?
C211 C212 C214 C216 -49.4(19) . . . . ?
C211 C213 C217 C218 114.8(14) . . . . ?
C211 C213 C217 C219 -117.4(14) . . . . ?
C212 N35 N40 Au11 174.9(7) . . . . ?
C212 N35 N40 C213 -1.3(12) . . . . ?
C212 N35 N40 Au16 177.7(7) . . . . ?
C212 C211 C213 N40 -1.4(13) . . . . ?
C212 C211 C213 C217 -179.5(12) . . . . ?
C213 C211 C212 N35 0.6(13) . . . . ?
C213 C211 C212 C214 -177.7(13) . . . . ?
C301 C303 C306 C313 -0.6(15) . . . . ?
C301 C303 C306 C314 -144.5(11) . . . . ?
C301 C311 C313 C306 -0.2(16) . . . . ?
C301 C311 C313 C321 138.8(14) . . . . ?
C301 C311 C319 C329 -138.5(16) . . . . ?
C301 C311 C319 C330 1(2) . . . . ?
C301 C312 C320 C327 139.2(16) . . . . ?
C301 C312 C320 C330 -8(2) . . . . ?
C302 C303 C306 C313 146.0(11) . . . . ?
C302 C303 C306 C314 2.1(17) . . . . ?
C302 C304 C307 C310 -0.7(15) . . . . ?
C302 C304 C307 C315 143.1(12) . . . . ?
C302 C304 C308 C314 -4.6(18) . . . . ?
C302 C304 C308 C316 -142.9(12) . . . . ?
C302 C305 C309 C312 4(3) . . . . ?
C302 C305 C309 C317 137.9(15) . . . . ?
C302 C305 C310 C307 0.1(15) . . . . ?
C302 C305 C310 C318 -139.1(13) . . . . ?
C303 C301 C311 C313 -0.1(17) . . . . ?
C303 C301 C311 C319 144.2(15) . . . . ?
C303 C301 C312 C309 5(2) . . . . ?
C303 C301 C312 C320 -132.7(16) . . . . ?
C303 C302 C304 C307 -134.4(14) . . . . ?
C303 C302 C304 C308 12(2) . . . . ?
C303 C302 C305 C309 1.1(19) . . . . ?
C303 C302 C305 C310 144.4(12) . . . . ?
C303 C306 C313 C311 0.5(15) . . . . ?
C303 C306 C313 C321 -145.1(12) . . . . ?
C303 C306 C314 C308 3.5(19) . . . . ?
C303 C306 C314 C322 138.3(14) . . . . ?
C304 C302 C303 C301 130.0(16) . . . . ?
C304 C302 C303 C306 -10(2) . . . . ?
C304 C302 C305 C309 -143.8(13) . . . . ?
C304 C302 C305 C310 -0.5(15) . . . . ?
C304 C307 C310 C305 0.4(14) . . . . ?
C304 C307 C310 C318 140.5(12) . . . . ?
C304 C307 C315 C323 -137.9(14) . . . . ?
C304 C307 C315 C324 2(2) . . . . ?
C304 C308 C314 C306 -2(2) . . . . ?
C304 C308 C314 C322 -144.7(14) . . . . ?
C304 C308 C316 C324 1(2) . . . . ?
C304 C308 C316 C325 147.6(13) . . . . ?
C305 C302 C303 C301 -3.0(19) . . . . ?
C305 C302 C303 C306 -143.4(12) . . . . ?
C305 C302 C304 C307 0.7(14) . . . . ?
C305 C302 C304 C308 146.8(12) . . . . ?
C305 C309 C312 C301 -7(2) . . . . ?
C305 C309 C312 C320 133.1(17) . . . . ?
C305 C309 C317 C326 1(3) . . . . ?
C305 C309 C317 C327 -138.6(16) . . . . ?
C305 C310 C318 C326 -4(2) . . . . ?
C305 C310 C318 C328 135.8(15) . . . . ?
C306 C313 C321 C331 140.6(13) . . . . ?
C306 C313 C321 C332 6.2(19) . . . . ?
C306 C314 C322 C325 -137.7(14) . . . . ?
C306 C314 C322 C332 2(2) . . . . ?
C307 C304 C308 C314 134.1(14) . . . . ?
C307 C304 C308 C316 -4(2) . . . . ?
C307 C310 C318 C326 -137.3(15) . . . . ?
C307 C310 C318 C328 3(2) . . . . ?
C307 C315 C323 C328 0(2) . . . . ?
C307 C315 C323 C333 142.6(13) . . . . ?
C307 C315 C324 C316 -4(2) . . . . ?
C307 C315 C324 C334 -142.6(13) . . . . ?
C308 C304 C307 C310 -140.6(14) . . . . ?
C308 C304 C307 C315 3(2) . . . . ?
C308 C314 C322 C325 6.9(17) . . . . ?
C308 C314 C322 C332 146.8(14) . . . . ?
C308 C316 C324 C315 3(2) . . . . ?
C308 C316 C324 C334 137.8(16) . . . . ?
C308 C316 C325 C322 -3.6(17) . . . . ?
C308 C316 C325 C335 -147.0(16) . . . . ?
C309 C305 C310 C307 145.3(13) . . . . ?
C309 C305 C310 C318 6(2) . . . . ?
C309 C312 C320 C327 6(2) . . . . ?
C309 C312 C320 C330 -140.8(15) . . . . ?
C309 C317 C326 C318 2(2) . . . . ?
C309 C317 C326 C336 -136.1(16) . . . . ?
C309 C317 C327 C320 -5(2) . . . . ?
C309 C317 C327 C337 132(2) . . . . ?
C310 C305 C309 C312 -137.8(17) . . . . ?
C310 C305 C309 C317 -4(2) . . . . ?
C310 C307 C315 C323 2(2) . . . . ?
C310 C307 C315 C324 142.0(13) . . . . ?
C310 C318 C326 C317 0(2) . . . . ?
C310 C318 C326 C336 141.3(14) . . . . ?
C310 C318 C328 C323 -1(2) . . . . ?
C310 C318 C328 C338 -143.7(13) . . . . ?
C311 C301 C303 C302 -141.6(14) . . . . ?
C311 C301 C303 C306 0.4(15) . . . . ?
C311 C301 C312 C309 141.6(14) . . . . ?
C311 C301 C312 C320 4(2) . . . . ?
C311 C313 C321 C331 4(2) . . . . ?
C311 C313 C321 C332 -129.9(16) . . . . ?
C311 C319 C329 C331 3(3) . . . . ?
C311 C319 C329 C339 144.9(15) . . . . ?
C311 C319 C330 C320 -5(3) . . . . ?
C311 C319 C330 C340 -142.9(15) . . . . ?
C312 C301 C303 C302 0(2) . . . . ?
C312 C301 C303 C306 141.9(15) . . . . ?
C312 C301 C311 C313 -145.3(14) . . . . ?
C312 C301 C311 C319 -1(2) . . . . ?
C312 C309 C317 C326 146.8(17) . . . . ?
C312 C309 C317 C327 8(2) . . . . ?
C312 C320 C327 C317 -0.8(19) . . . . ?
C312 C320 C327 C337 -150.4(15) . . . . ?
C312 C320 C330 C319 8(2) . . . . ?
C312 C320 C330 C340 140.6(16) . . . . ?
C313 C306 C314 C308 -135.1(15) . . . . ?
C313 C306 C314 C322 0(2) . . . . ?
C313 C311 C319 C329 4(2) . . . . ?
C313 C311 C319 C330 143.8(15) . . . . ?
C313 C321 C331 C329 2.7(19) . . . . ?
C313 C321 C331 C341 -142.7(13) . . . . ?
C313 C321 C332 C322 -5(2) . . . . ?
C313 C321 C332 C342 139.4(13) . . . . ?
C314 C306 C313 C311 141.8(13) . . . . ?
C314 C306 C313 C321 -3.7(19) . . . . ?
C314 C308 C316 C324 -137.8(15) . . . . ?
C314 C308 C316 C325 8.8(17) . . . . ?
C314 C322 C325 C316 -2.3(19) . . . . ?
C314 C322 C325 C335 143.4(14) . . . . ?
C314 C322 C332 C321 0(2) . . . . ?
C314 C322 C332 C342 -138.4(15) . . . . ?
C315 C307 C310 C305 -143.6(12) . . . . ?
C315 C307 C310 C318 -3.5(19) . . . . ?
C315 C323 C328 C318 0(2) . . . . ?
C315 C323 C328 C338 137.3(15) . . . . ?
C315 C323 C333 C334 -1.9(18) . . . . ?
C315 C323 C333 C343 -145.8(13) . . . . ?
C315 C324 C334 C333 -1.7(17) . . . . ?
C315 C324 C334 C344 141.9(14) . . . . ?
C316 C308 C314 C306 132.5(14) . . . . ?
C316 C308 C314 C322 -10.0(17) . . . . ?
C316 C324 C334 C333 -140.0(14) . . . . ?
C316 C324 C334 C344 3(2) . . . . ?
C316 C325 C335 C344 -4(2) . . . . ?
C316 C325 C335 C345 133.5(17) . . . . ?
C317 C309 C312 C301 -147.9(13) . . . . ?
C317 C309 C312 C320 -8.0(19) . . . . ?
C317 C326 C336 C338 142.5(15) . . . . ?
C317 C326 C336 C346 1(3) . . . . ?
C317 C327 C337 C346 10(3) . . . . ?
C317 C327 C337 C347 -123(2) . . . . ?
C318 C326 C336 C338 4.1(18) . . . . ?
C318 C326 C336 C346 -136.9(17) . . . . ?
C318 C328 C338 C336 0.0(17) . . . . ?
C318 C328 C338 C348 144.4(12) . . . . ?
C319 C311 C313 C306 -147.0(14) . . . . ?
C319 C311 C313 C321 -8(2) . . . . ?
C319 C329 C331 C321 -6(2) . . . . ?
C319 C329 C331 C341 135.9(16) . . . . ?
C319 C329 C339 C340 -4.6(18) . . . . ?
C319 C329 C339 C349 -145.8(14) . . . . ?
C319 C330 C340 C339 -0.1(19) . . . . ?
C319 C330 C340 C347 143.0(15) . . . . ?
C320 C327 C337 C346 145.4(16) . . . . ?
C320 C327 C337 C347 12(3) . . . . ?
C320 C330 C340 C339 -141.0(15) . . . . ?
C320 C330 C340 C347 2(2) . . . . ?
C321 C331 C341 C342 -0.4(17) . . . . ?
C321 C331 C341 C350 141.6(12) . . . . ?
C321 C332 C342 C341 -1.7(18) . . . . ?
C321 C332 C342 C345 -143.1(15) . . . . ?
C322 C325 C335 C344 -144.8(15) . . . . ?
C322 C325 C335 C345 -8(3) . . . . ?
C322 C332 C342 C341 141.8(15) . . . . ?
C322 C332 C342 C345 0(2) . . . . ?
C323 C315 C324 C316 138.7(14) . . . . ?
C323 C315 C324 C334 0.6(18) . . . . ?
C323 C328 C338 C336 -140.9(14) . . . . ?
C323 C328 C338 C348 4(2) . . . . ?
C323 C333 C334 C324 2.3(18) . . . . ?
C323 C333 C334 C344 -138.1(15) . . . . ?
C323 C333 C343 C348 -0.6(19) . . . . ?
C323 C333 C343 C351 139.3(14) . . . . ?
C324 C315 C323 C328 -142.3(14) . . . . ?
C324 C315 C323 C333 0.8(17) . . . . ?
C324 C316 C325 C322 146.2(15) . . . . ?
C324 C316 C325 C335 3(2) . . . . ?
C324 C334 C344 C335 -5(2) . . . . ?
C324 C334 C344 C352 -139.8(15) . . . . ?
C325 C316 C324 C315 -137.0(15) . . . . ?
C325 C316 C324 C334 -3(2) . . . . ?
C325 C322 C332 C321 137.3(15) . . . . ?
C325 C322 C332 C342 -1(2) . . . . ?
C325 C335 C344 C334 5(2) . . . . ?
C325 C335 C344 C352 144.4(14) . . . . ?
C325 C335 C345 C342 7(2) . . . . ?
C325 C335 C345 C353 -136.2(16) . . . . ?
C326 C317 C327 C320 -150.3(15) . . . . ?
C326 C317 C327 C337 -14(3) . . . . ?
C326 C318 C328 C323 145.2(14) . . . . ?
C326 C318 C328 C338 2.4(17) . . . . ?
C326 C336 C338 C328 -2.5(17) . . . . ?
C326 C336 C338 C348 -139.1(15) . . . . ?
C326 C336 C346 C337 -6(3) . . . . ?
C326 C336 C346 C354 135.7(17) . . . . ?
C327 C317 C326 C318 144.2(15) . . . . ?
C327 C317 C326 C336 7(2) . . . . ?
C327 C320 C330 C319 -130.5(19) . . . . ?
C327 C320 C330 C340 2(3) . . . . ?
C327 C337 C346 C336 1(2) . . . . ?
C327 C337 C346 C354 -140.8(16) . . . . ?
C327 C337 C347 C340 -9(3) . . . . ?
C327 C337 C347 C355 137(2) . . . . ?
C328 C318 C326 C317 -145.2(14) . . . . ?
C328 C318 C326 C336 -4.1(18) . . . . ?
C328 C323 C333 C334 140.3(15) . . . . ?
C328 C323 C333 C343 -4(2) . . . . ?
C328 C338 C348 C343 -9(2) . . . . ?
C328 C338 C348 C356 -143.6(13) . . . . ?
C329 C319 C330 C320 135.1(16) . . . . ?
C329 C319 C330 C340 -3(2) . . . . ?
C329 C331 C341 C342 -143.5(14) . . . . ?
C329 C331 C341 C350 -1(2) . . . . ?
C329 C339 C340 C330 3(2) . . . . ?
C329 C339 C340 C347 -139.6(15) . . . . ?
C329 C339 C349 C350 0(2) . . . . ?
C329 C339 C349 C357 135.5(15) . . . . ?
C330 C319 C329 C331 -137.6(16) . . . . ?
C330 C319 C329 C339 4.7(19) . . . . ?
C330 C320 C327 C317 141.3(17) . . . . ?
C330 C320 C327 C337 -8(3) . . . . ?
C330 C340 C347 C337 1(2) . . . . ?
C330 C340 C347 C355 -136.4(18) . . . . ?
C331 C321 C332 C322 -142.8(14) . . . . ?
C331 C321 C332 C342 1.3(16) . . . . ?
C331 C329 C339 C340 141.8(15) . . . . ?
C331 C329 C339 C349 1(2) . . . . ?
C331 C341 C342 C332 1.3(17) . . . . ?
C331 C341 C342 C345 146.2(14) . . . . ?
C331 C341 C350 C349 2.6(19) . . . . ?
C331 C341 C350 C358 -137.4(13) . . . . ?
C332 C321 C331 C329 144.8(13) . . . . ?
C332 C321 C331 C341 -0.6(17) . . . . ?
C332 C322 C325 C316 -141.2(15) . . . . ?
C332 C322 C325 C335 4(2) . . . . ?
C332 C342 C345 C335 -3(2) . . . . ?
C332 C342 C345 C353 136.6(15) . . . . ?
C333 C323 C328 C318 -135.7(15) . . . . ?
C333 C323 C328 C338 2(2) . . . . ?
C333 C334 C344 C335 130.3(17) . . . . ?
C333 C334 C344 C352 -4(2) . . . . ?
C333 C343 C348 C338 8(2) . . . . ?
C333 C343 C348 C356 146.6(12) . . . . ?
C333 C343 C351 C352 -1(2) . . . . ?
C333 C343 C351 C359 -145.1(13) . . . . ?
C334 C333 C343 C348 -143.0(13) . . . . ?
C334 C333 C343 C351 -3(2) . . . . ?
C334 C344 C352 C351 0(2) . . . . ?
C334 C344 C352 C353 142.6(14) . . . . ?
C335 C344 C352 C351 -143.8(13) . . . . ?
C335 C344 C352 C353 -1.1(18) . . . . ?
C335 C345 C353 C352 -3.4(17) . . . . ?
C335 C345 C353 C358 136.5(14) . . . . ?
C336 C338 C348 C343 127.5(17) . . . . ?
C336 C338 C348 C356 -7(2) . . . . ?
C336 C346 C354 C355 -147.1(16) . . . . ?
C336 C346 C354 C356 -4(2) . . . . ?
C337 C346 C354 C355 -6.0(19) . . . . ?
C337 C346 C354 C356 137.6(16) . . . . ?
C337 C347 C355 C354 -5(2) . . . . ?
C337 C347 C355 C357 -146.6(14) . . . . ?
C338 C336 C346 C337 -142.7(16) . . . . ?
C338 C336 C346 C354 -1(2) . . . . ?
C338 C348 C356 C354 1.8(18) . . . . ?
C338 C348 C356 C359 144.1(12) . . . . ?
C339 C329 C331 C321 -142.3(14) . . . . ?
C339 C329 C331 C341 0(2) . . . . ?
C339 C340 C347 C337 139.3(16) . . . . ?
C339 C340 C347 C355 2(3) . . . . ?
C339 C349 C350 C341 -2(2) . . . . ?
C339 C349 C350 C358 142.1(13) . . . . ?
C339 C349 C357 C355 1(2) . . . . ?
C339 C349 C357 C360 -140.4(13) . . . . ?
C340 C339 C349 C350 -139.7(14) . . . . ?
C340 C339 C349 C357 -5(2) . . . . ?
C340 C347 C355 C354 136.0(16) . . . . ?
C340 C347 C355 C357 -6(2) . . . . ?
C341 C342 C345 C335 -143.5(14) . . . . ?
C341 C342 C345 C353 -4(2) . . . . ?
C341 C350 C358 C353 -2.3(18) . . . . ?
C341 C350 C358 C360 142.7(12) . . . . ?
C342 C341 C350 C349 135.2(15) . . . . ?
C342 C341 C350 C358 -5(2) . . . . ?
C342 C345 C353 C352 -142.4(15) . . . . ?
C342 C345 C353 C358 -3(2) . . . . ?
C343 C333 C334 C324 146.5(13) . . . . ?
C343 C333 C334 C344 6(2) . . . . ?
C343 C348 C356 C354 -145.7(12) . . . . ?
C343 C348 C356 C359 -3.4(14) . . . . ?
C343 C351 C352 C344 3(2) . . . . ?
C343 C351 C352 C353 -139.8(14) . . . . ?
C343 C351 C359 C356 3.3(14) . . . . ?
C343 C351 C359 C360 141.5(13) . . . . ?
C344 C335 C345 C342 145.7(14) . . . . ?
C344 C335 C345 C353 3.0(19) . . . . ?
C344 C352 C353 C345 2.7(17) . . . . ?
C344 C352 C353 C358 -138.2(14) . . . . ?
C345 C335 C344 C334 -140.5(15) . . . . ?
C345 C335 C344 C352 -1.1(17) . . . . ?
C345 C353 C358 C350 6(2) . . . . ?
C345 C353 C358 C360 -134.3(14) . . . . ?
C346 C336 C338 C328 143.6(14) . . . . ?
C346 C336 C338 C348 7(2) . . . . ?
C346 C337 C347 C340 -145.0(16) . . . . ?
C346 C337 C347 C355 0.8(19) . . . . ?
C346 C354 C355 C347 6.5(18) . . . . ?
C346 C354 C355 C357 143.0(15) . . . . ?
C346 C354 C356 C348 3(2) . . . . ?
C346 C354 C356 C359 -136.6(16) . . . . ?
C347 C337 C346 C336 145.0(15) . . . . ?
C347 C337 C346 C354 4(2) . . . . ?
C347 C355 C357 C349 4(2) . . . . ?
C347 C355 C357 C360 145.3(13) . . . . ?
C348 C343 C351 C352 138.0(14) . . . . ?
C348 C343 C351 C359 -6.0(15) . . . . ?
C348 C356 C359 C351 0.1(15) . . . . ?
C348 C356 C359 C360 -142.5(12) . . . . ?
C349 C339 C340 C330 146.2(14) . . . . ?
C349 C339 C340 C347 4(2) . . . . ?
C349 C350 C358 C353 -147.2(12) . . . . ?
C349 C350 C358 C360 -2.2(14) . . . . ?
C349 C357 C360 C358 -1.0(15) . . . . ?
C349 C357 C360 C359 137.9(14) . . . . ?
C350 C341 C342 C332 -136.9(14) . . . . ?
C350 C341 C342 C345 8(2) . . . . ?
C350 C349 C357 C355 140.8(14) . . . . ?
C350 C349 C357 C360 -0.2(15) . . . . ?
C350 C358 C360 C357 2.0(14) . . . . ?
C350 C358 C360 C359 -144.9(11) . . . . ?
C351 C343 C348 C338 -133.0(16) . . . . ?
C351 C343 C348 C356 5.9(15) . . . . ?
C351 C352 C353 C345 146.2(13) . . . . ?
C351 C352 C353 C358 5(2) . . . . ?
C351 C359 C360 C357 -129.6(15) . . . . ?
C351 C359 C360 C358 6.4(19) . . . . ?
C352 C351 C359 C356 -142.1(13) . . . . ?
C352 C351 C359 C360 -4(2) . . . . ?
C352 C353 C358 C350 137.5(13) . . . . ?
C352 C353 C358 C360 -3(2) . . . . ?
C353 C358 C360 C357 143.7(13) . . . . ?
C353 C358 C360 C359 -3.2(18) . . . . ?
C354 C355 C357 C349 -134.4(15) . . . . ?
C354 C355 C357 C360 7(2) . . . . ?
C354 C356 C359 C351 142.2(12) . . . . ?
C354 C356 C359 C360 -0.4(17) . . . . ?
C355 C354 C356 C348 138.6(14) . . . . ?
C355 C354 C356 C359 -1(2) . . . . ?
C355 C357 C360 C358 -148.3(12) . . . . ?
C355 C357 C360 C359 -9(2) . . . . ?
C356 C354 C355 C347 -138.7(15) . . . . ?
C356 C354 C355 C357 -2(2) . . . . ?
C356 C359 C360 C357 6(2) . . . . ?
C356 C359 C360 C358 142.4(12) . . . . ?
C357 C349 C350 C341 -142.8(12) . . . . ?
C357 C349 C350 C358 1.4(14) . . . . ?
C359 C351 C352 C344 140.5(13) . . . . ?
C359 C351 C352 C353 -2.2(19) . . . . ?
Au14 N16 C105 C103 -179.8(6) . . . . ?
Au14 N16 C105 C109 3.1(12) . . . . ?
Au14 N17 N18 C195 -174.4(6) . . . . ?
Au14 N17 N18 Au15 4.5(9) . . . . ?
Au14 N17 C194 C193 173.5(7) . . . . ?
Au14 N17 C194 C196 -8.5(15) . . . . ?
Au15 N13 N14 C50 173.3(7) . . . . ?
Au15 N13 N14 Au13 -13.9(9) . . . . ?
Au15 N13 C51 C49 -171.9(7) . . . . ?
Au15 N13 C51 C55 6.4(14) . . . . ?
Au15 N18 C195 C193 -178.9(7) . . . . ?
Au15 N18 C195 C199 2.5(14) . . . . ?
Au13 N14 C50 C49 -172.3(7) . . . . ?
Au13 N14 C50 C52 7.2(14) . . . . ?
Au13 N15 N16 C105 -171.4(5) . . . . ?
Au13 N15 N16 Au14 8.0(7) . . . . ?
Au13 N15 C104 C103 170.0(6) . . . . ?
Au13 N15 C104 C106 -9.8(13) . . . . ?
Au17 N38 C158 C157 166.5(6) . . . . ?
Au17 N38 C158 C160 -14.7(13) . . . . ?
Au17 N39 C86 C85 -165.6(8) . . . . ?
Au17 N39 C86 C88 13.5(13) . . . . ?
Au17 C86 C88 C89 143.7(9) . . . . ?
Au17 C86 C88 C90 -89.0(9) . . . . ?
Au16 N36 N39 C86 172.8(8) . . . . ?
Au16 N36 N39 Au17 -21.9(13) . . . . ?
Au16 N36 C87 C85 -173.3(8) . . . . ?
Au16 N36 C87 C91 6.8(15) . . . . ?
Au16 N40 C213 C211 -177.3(8) . . . . ?
Au16 N40 C213 C217 1.0(16) . . . . ?
Au16 C87 C91 C92 -85.4(11) . . . . ?
Au16 C87 C91 C93 148.2(10) . . . . ?
Au18 N35 N40 C213 -173.1(7) . . . . ?
Au18 N35 N40 Au16 5.9(10) . . . . ?
Au18 N35 C212 C211 167.8(10) . . . . ?
Au18 N35 C212 C214 -14(2) . . . . ?
Au18 N37 N38 C158 173.7(6) . . . . ?
Au18 N37 N38 Au17 6.6(8) . . . . ?
Au18 N37 C159 C157 -170.8(9) . . . . ?
Au18 N37 C159 C163 4.7(17) . . . . ?
Au19 N7 N8 C32 179.7(5) . . . . ?
Au19 N7 N8 Au20 1.5(8) . . . . ?
Au19 N7 C33 C31 178.6(6) . . . . ?
Au19 N7 C33 C34 -6.8(13) . . . . ?
Au19 N12 C141 C139 -161.8(6) . . . . ?
Au19 N12 C141 C145 16.9(12) . . . . ?
Au20 N8 C32 C31 -179.7(6) . . . . ?
Au20 N8 C32 C38 -2.5(13) . . . . ?
Au20 N9 N10 C166 174.8(6) . . . . ?
Au20 N9 N10 Au21 -15.7(8) . . . . ?
Au20 N9 C168 C167 -172.8(6) . . . . ?
Au20 N9 C168 C172 7.5(12) . . . . ?
Au21 N10 C166 C167 -169.3(6) . . . . ?
Au21 N10 C166 C169 12.2(14) . . . . ?
Au21 N11 N12 C141 177.6(5) . . . . ?
Au21 N11 N12 Au19 -17.4(7) . . . . ?
Au21 N11 C140 C139 -177.5(6) . . . . ?
Au21 N11 C140 C142 1.5(11) . . . . ?
Au22 N4 C60 C59 169.3(7) . . . . ?
Au22 N4 C60 C64 -7.4(14) . . . . ?
Au22 N5 N6 C114 171.7(6) . . . . ?
Au22 N5 N6 Au23 -4.4(8) . . . . ?
Au22 N5 C112 C113 -168.6(6) . . . . ?
Au22 N5 C112 C115 10.5(13) . . . . ?
Au23 N1 N2 C3 175.8(7) . . . . ?
Au23 N1 N2 Au24 1.7(10) . . . . ?
Au23 N1 C1 C2 -176.3(7) . . . . ?
Au23 N1 C1 C4 4.5(15) . . . . ?
Au23 N6 C114 C113 173.3(7) . . . . ?
Au23 N6 C114 C118 -4.0(14) . . . . ?
Au24 N2 C3 C2 174.4(7) . . . . ?
Au24 N2 C3 C9 -10.4(15) . . . . ?
Au24 N3 N4 C60 172.3(6) . . . . ?
Au24 N3 N4 Au22 0.0(9) . . . . ?
Au24 N3 C58 C59 -170.1(7) . . . . ?
Au24 N3 C58 C61 14.5(15) . . . . ?

loop_
_exptl_oxdiff_crystal_face_indexfrac_h
_exptl_oxdiff_crystal_face_indexfrac_k
_exptl_oxdiff_crystal_face_indexfrac_l
_exptl_oxdiff_crystal_face_x
_exptl_oxdiff_crystal_face_y
_exptl_oxdiff_crystal_face_z
1.0016 -1.0016 -0.0008 0.0874 -0.0262 -0.0086
1.0014 2.0041 0.9998 -0.0360 0.0011 -0.1690
1.0026 -1.0019 2.0002 0.1268 0.0630 -0.0751
1.9061 13.9251 -8.4464 -0.7534 -0.5176 -0.4055
7.3632 2.8957 11.6438 0.3831 0.2676 -0.8841
0.0007 -1.0021 1.0004 0.0674 0.0504 0.0091
-1.9845 -13.9647 8.3300 0.7499 0.5152 0.4151
-1.0001 -1.0026 2.0016 0.0474 0.1269 0.0269
-1.0006 -1.0025 1.0012 0.0277 0.0823 0.0601
-5.6511 -4.8909 16.4567 0.3319 0.9419 -0.0519
0.4806 2.0156 16.5375 0.2480 0.7102 -0.6589
4.6872 6.3822 12.4279 0.1262 0.3677 -0.9213
1.0006 1.0025 -1.0012 -0.0277 -0.0823 -0.0601
-13.4464 0.5108 10.0121 -0.3613 0.8719 0.3306
-12.7844 1.9901 11.4776 -0.3766 0.9076 0.1857
0.5340 9.8126 12.4024 -0.2024 0.4791 -0.8541
-13.8717 -1.8359 7.2529 -0.3206 0.7760 0.5432
13.3939 -0.6589 -10.1684 0.3632 -0.8763 -0.3165
-12.2603 9.2765 1.9415 -0.8902 0.4237 0.1675
-9.8511 12.2186 4.0521 -0.8932 0.4240 -0.1497
-2.0029 1.0012 0.0015 -0.1271 0.0581 0.0596
8.6227 -12.1019 4.0374 0.9978 -0.0250 -0.0613
-8.8005 11.8492 -4.1965 -0.9960 0.0250 0.0864
-2.0034 1.0014 -0.9990 -0.1468 0.0135 0.0928
2.0034 -1.0014 0.9990 0.1468 -0.0135 -0.0928
-4.7563 -0.0306 -14.5615 -0.4734 -0.4973 0.7271
1.0004 0.0007 -2.0017 0.0003 -0.1211 0.0155
2.0019 -1.0009 -2.0024 0.0878 -0.1473 0.0069
2.1879 -10.1486 -12.8927 0.3168 -0.5858 0.7460
2.0026 -2.0030 -1.0020 0.1552 -0.0969 0.0160
9.3798 -12.7567 -2.3419 0.9337 -0.3297 0.1397
-12.1271 8.9713 -0.2626 -0.9136 0.3230 0.2468
-10.3018 11.8813 1.6278 -0.9426 0.3323 -0.0320
13.0026 -5.3117 2.1527 0.8113 -0.2878 -0.5090
8.9783 -13.0668 -2.6197 0.9271 -0.3275 0.1824

loop_
_smtbx_masks_void_nr
_smtbx_masks_void_average_x
_smtbx_masks_void_average_y
_smtbx_masks_void_average_z
_smtbx_masks_void_volume
_smtbx_masks_void_count_electrons
_smtbx_masks_void_content
1 -0.656 -0.156 -0.656 2396.2 609.7 '4 CDCl3'
2 0.108 0.115 0.292 17.4 0.0 ?
3 0.093 0.209 0.811 37.6 -1.5 ?
4 0.296 0.278 0.693 23.6 0.3 ?
5 0.364 0.212 0.282 22.4 5.8 ?
6 0.408 0.528 0.778 7.2 0.0 ?
7 0.483 0.880 0.274 7.2 0.0 ?
8 0.517 0.120 0.726 7.2 0.0 ?
9 0.592 0.472 0.222 7.2 0.0 ?
10 0.636 0.788 0.718 22.4 6.1 ?
11 0.704 0.722 0.307 23.6 0.0 ?
12 0.907 0.791 0.189 37.6 0.0 ?
13 0.892 0.885 0.708 17.4 0.0 ?
